data_1548083
loop_
_publ_author_name
'Sebastian D. Pike'
'Edward R. White'
'Milo S. P. Shaffer'
'Charlotte K. Williams'

_publ_section_title
;
 Simple phosphinate ligands access zinc clusters identified in the
 synthesis of zinc oxide nanoparticles
;
_journal_name_full 'Nature Communications'
_journal_page_first 13008
_journal_paper_doi 10.1038/ncomms13008
_journal_volume 7
_journal_year 2016
_chemical_absolute_configuration .
_chemical_compound_source 'Lab 312, RCS1, Imperial Collegel London'
_chemical_formula_moiety 'C124 H122 B3 O28 P9 Zn6'
_chemical_formula_sum 'C124 H122 B3 O28 P9 Zn6'
_chemical_formula_weight 2763.78
_chemical_melting_point .
_chemical_name_systematic Zn6B3O6(DPPA)9
_space_group_IT_number 2
_symmetry_cell_setting triclinic
_symmetry_space_group_name_Hall '-P 1'
_symmetry_space_group_name_H-M 'P -1'
_atom_sites_solution_hydrogens difmap
_atom_sites_solution_primary other
_audit_creation_date 2015-09-14
_audit_creation_method CRYSTALS_ver_14.61
_cell_angle_alpha 100.3971(16)
_cell_angle_beta 98.3638(16)
_cell_angle_gamma 98.8290(15)
_cell_formula_units_Z 4
_cell_length_a 18.9696(3)
_cell_length_b 19.3442(3)
_cell_length_c 35.8523(7)
_cell_measurement_reflns_used 32176
_cell_measurement_temperature 173
_cell_measurement_theta_max 74
_cell_measurement_theta_min 2
_cell_volume 12582.2(4)
_computing_cell_refinement 'CrysAlisPro, (Agilent, 2011)'
_computing_data_collection 'SuperNova, (Oxford Diffraction, 2010)'
_computing_data_reduction 'CrysAlisPro, (Agilent, 2011)'
_computing_molecular_graphics 'CAMERON (Watkin et al., 1996)'
_computing_publication_material 'CRYSTALS (Betteridge et al., 2003)'
_computing_structure_refinement 'CRYSTALS (Betteridge et al., 2003)'
_computing_structure_solution 'Superflip (Palatinus & Chapuis, 2007)'
_diffrn_ambient_temperature 173
_diffrn_measured_fraction_theta_full 0.985
_diffrn_measured_fraction_theta_max 0.985
_diffrn_measurement_device Area
_diffrn_measurement_device_type 'Oxford Diffraction SuperNova'
_diffrn_measurement_method \w
_diffrn_radiation_monochromator graphite
_diffrn_radiation_type 'Cu K\a'
_diffrn_radiation_wavelength 1.54184
_diffrn_reflns_av_R_equivalents 0.025
_diffrn_reflns_limit_h_max 22
_diffrn_reflns_limit_h_min -17
_diffrn_reflns_limit_k_max 19
_diffrn_reflns_limit_k_min -23
_diffrn_reflns_limit_l_max 42
_diffrn_reflns_limit_l_min -42
_diffrn_reflns_number 69184
_diffrn_reflns_theta_full 66.601
_diffrn_reflns_theta_max 66.601
_diffrn_reflns_theta_min 2.363
_diffrn_standards_interval_count .
_diffrn_standards_interval_time .
_diffrn_standards_number 0
_exptl_absorpt_coefficient_mu 2.941
_exptl_absorpt_correction_T_max 0.75
_exptl_absorpt_correction_T_min 0.66
_exptl_absorpt_correction_type multi-scan
_exptl_absorpt_process_details 'CrysAlisPro, (Agilent, 2011)'
_exptl_crystal_colour colourless
_exptl_crystal_density_diffrn 1.459
_exptl_crystal_density_meas .
_exptl_crystal_density_method 'not measured'
_exptl_crystal_description block
_exptl_crystal_F_000 5680
_exptl_crystal_size_max 0.200
_exptl_crystal_size_mid 0.100
_exptl_crystal_size_min 0.100
_refine_diff_density_max 1.57
_refine_diff_density_min -1.13
_refine_ls_extinction_method None
_refine_ls_goodness_of_fit_ref 0.9889
_refine_ls_hydrogen_treatment constr
_refine_ls_matrix_type full
_refine_ls_number_parameters 3107
_refine_ls_number_reflns 43624
_refine_ls_number_restraints 884
_refine_ls_R_factor_all 0.0451
_refine_ls_R_factor_gt 0.0389
_refine_ls_shift/su_max 0.0290233
_refine_ls_shift/su_mean 0.0006037
_refine_ls_structure_factor_coef Fsqd
_refine_ls_weighting_details
;
 Method= Modified Sheldrick 
 w=1/[\s^2^(F^2^) + ( 0.05P)^2^ +14.88P] 
 ,where P=(max(Fo^2^,0) + 2Fc^2^)/3 
;
_refine_ls_weighting_scheme calc
_refine_ls_wR_factor_all 0.1054
_refine_ls_wR_factor_gt 0.1006
_refine_ls_wR_factor_ref 0.1053
_reflns_limit_h_max 22
_reflns_limit_h_min -22
_reflns_limit_k_max 22
_reflns_limit_k_min -23
_reflns_limit_l_max 42
_reflns_limit_l_min 0
_reflns_number_gt 37810
_reflns_number_total 43827
_reflns_threshold_expression I>2.0\s(I)
_oxford_diffrn_Wilson_B_factor 1.94
_oxford_diffrn_Wilson_scale 0.86
_oxford_refine_ls_r_factor_ref 0.0451
_oxford_refine_ls_scale 1.1410(15)
_oxford_reflns_number_all 43626
_oxford_reflns_threshold_expression_ref I>-3.0\s(I)
_oxford_structure_analysis_title 'xcalibur in W:\Seb Pike\SC X-ra At 17: 9 on '
_cod_data_source_file ncomms13008-s6.cif
_cod_data_source_block 4A
_cod_depositor_comments
;
The following automatic conversions were performed:

'_atom_sites_solution_primary' value 'Other' changed to 'other'
according to the built-in table from CIF Core dictionary named
'cif_core.dic' version 2.4.1 from 2010-06-29.

Automatic conversion script
Id: cif_fix_values 5376 2017-05-30 11:51:03Z andrius 
;
_cod_original_cell_volume 12582.2(2)
_cod_original_sg_symbol_H-M 'P -1 '
_cod_database_code 1548083

loop_
_symmetry_equiv_pos_as_xyz
x,y,z
-x,-y,-z

loop_
_atom_site_label
_atom_site_type_symbol
_atom_site_fract_x
_atom_site_fract_y
_atom_site_fract_z
_atom_site_U_iso_or_equiv
_atom_site_occupancy
_atom_site_adp_type
_atom_site_refinement_flags_posn
_atom_site_refinement_flags_adp
_atom_site_refinement_flags_occupancy
_atom_site_disorder_assembly
_atom_site_disorder_group
_atom_site_attached_hydrogens
C1 C 0.70644(16) 1.12452(16) 0.48116(9) 0.0298 1.0000 Uani . . . . . .
C2 C 0.72162(19) 1.17944(18) 0.46202(11) 0.0413 1.0000 Uani . . . . . .
C3 C 0.7398(2) 1.2499(2) 0.48247(15) 0.0569 1.0000 Uani . . . . . .
C4 C 0.7416(3) 1.2657(2) 0.52117(16) 0.0735 1.0000 Uani . . . . . .
C5 C 0.7257(4) 1.2117(3) 0.54043(14) 0.0810 1.0000 Uani . . . . . .
C6 C 0.7083(3) 1.1409(2) 0.52046(11) 0.0575 1.0000 Uani . . . . . .
C7 C 0.58424(16) 1.00972(16) 0.44951(8) 0.0284 1.0000 Uani . . . . . .
C8 C 0.55081(18) 0.94860(19) 0.45942(10) 0.0393 1.0000 Uani . . . . . .
C9 C 0.4758(2) 0.9326(2) 0.45433(13) 0.0514 1.0000 Uani . . . . . .
C10 C 0.4343(2) 0.9780(2) 0.43994(12) 0.0523 1.0000 Uani . . . . . .
C11 C 0.4670(2) 1.0392(2) 0.43045(12) 0.0504 1.0000 Uani . . . . . .
C12 C 0.54135(19) 1.0545(2) 0.43483(10) 0.0409 1.0000 Uani . . . . . .
C13 C 0.96209(15) 0.87247(16) 0.53054(8) 0.0263 1.0000 Uani . . . . . .
C14 C 1.01003(19) 0.8265(2) 0.53604(14) 0.0525 1.0000 Uani . . . . . .
C15 C 1.0836(2) 0.8525(2) 0.54591(16) 0.0658 1.0000 Uani . . . . . .
C16 C 1.11039(18) 0.9237(2) 0.54987(12) 0.0493 1.0000 Uani . . . . . .
C17 C 1.0637(2) 0.9700(2) 0.54464(13) 0.0512 1.0000 Uani . . . . . .
C18 C 0.98963(18) 0.94459(18) 0.53532(11) 0.0416 1.0000 Uani . . . . . .
C19 C 0.82317(15) 0.84753(16) 0.55756(8) 0.0281 1.0000 Uani . . . . . .
C20 C 0.82086(19) 0.79572(19) 0.57953(10) 0.0396 1.0000 Uani . . . . . .
C21 C 0.7871(2) 0.8023(2) 0.61160(11) 0.0552 1.0000 Uani . . . . . .
C22 C 0.7557(2) 0.8605(3) 0.62167(11) 0.0584 1.0000 Uani . . . . . .
C23 C 0.7564(2) 0.9123(3) 0.59998(12) 0.0575 1.0000 Uani . . . . . .
C24 C 0.79082(19) 0.9062(2) 0.56787(10) 0.0398 1.0000 Uani . . . . . .
C25 C 0.57543(17) 0.74703(16) 0.50767(9) 0.0304 1.0000 Uani . . . . . .
C26 C 0.5974(2) 0.74542(19) 0.54602(10) 0.0394 1.0000 Uani . . . . . .
C27 C 0.5482(3) 0.7518(2) 0.57138(12) 0.0562 1.0000 Uani . . . . . .
C28 C 0.4788(3) 0.7599(2) 0.55841(15) 0.0644 1.0000 Uani . . . . . .
C29 C 0.4576(2) 0.7626(2) 0.52084(16) 0.0639 1.0000 Uani . . . . . .
C30 C 0.50548(19) 0.7562(2) 0.49508(12) 0.0449 1.0000 Uani . . . . . .
C31 C 0.59674(16) 0.70128(16) 0.42842(8) 0.0284 1.0000 Uani . . . . . .
C32 C 0.5816(2) 0.62728(18) 0.42001(10) 0.0409 1.0000 Uani . . . . . .
C33 C 0.5536(2) 0.5903(2) 0.38271(11) 0.0530 1.0000 Uani . . . . . .
C34 C 0.5405(2) 0.6264(2) 0.35381(11) 0.0538 1.0000 Uani . . . . . .
C35 C 0.5546(3) 0.7000(2) 0.36168(11) 0.0563 1.0000 Uani . . . . . .
C36 C 0.5820(2) 0.73762(19) 0.39892(10) 0.0421 1.0000 Uani . . . . . .
C37 C 0.70570(19) 0.47314(16) 0.46981(10) 0.0357 1.0000 Uani . . . . . .
C38 C 0.6487(2) 0.4660(2) 0.43953(14) 0.0571 1.0000 Uani . . . . . .
C39 C 0.5782(3) 0.4403(3) 0.44282(18) 0.0758 1.0000 Uani . . . . . .
C40 C 0.5647(3) 0.4209(3) 0.47598(18) 0.0756 1.0000 Uani . . . . . .
C41 C 0.6210(3) 0.4249(3) 0.50626(14) 0.0775 1.0000 Uani . . . . . .
C42 C 0.6916(2) 0.4508(2) 0.50310(12) 0.0558 1.0000 Uani . . . . . .
C43 C 0.85957(18) 0.46847(17) 0.48857(9) 0.0323 1.0000 Uani . . . . . .
C44 C 0.9064(2) 0.4994(2) 0.52285(11) 0.0557 1.0000 Uani . . . . . .
C45 C 0.9572(3) 0.4616(3) 0.53819(13) 0.0743 1.0000 Uani . . . . . .
C46 C 0.9596(3) 0.3946(3) 0.51999(14) 0.0670 1.0000 Uani . . . . . .
C47 C 0.9146(2) 0.3639(2) 0.48553(14) 0.0577 1.0000 Uani . . . . . .
C48 C 0.8649(2) 0.40087(19) 0.46941(11) 0.0428 1.0000 Uani . . . . . .
C49 C 0.72041(15) 0.43376(16) 0.28036(9) 0.0288 1.0000 Uani . . . . . .
C50 C 0.76453(19) 0.39716(19) 0.30085(11) 0.0411 1.0000 Uani . . . . . .
C51 C 0.7985(2) 0.3471(2) 0.28084(14) 0.0551 1.0000 Uani . . . . . .
C52 C 0.7878(2) 0.3336(2) 0.24131(13) 0.0541 1.0000 Uani . . . . . .
C53 C 0.7443(2) 0.3695(2) 0.22079(11) 0.0469 1.0000 Uani . . . . . .
C54 C 0.71092(18) 0.41966(18) 0.24028(10) 0.0378 1.0000 Uani . . . . . .
C55 C 0.58067(15) 0.45692(15) 0.29680(8) 0.0260 1.0000 Uani . . . . . .
C56 C 0.53074(17) 0.46423(18) 0.26604(9) 0.0354 1.0000 Uani . . . . . .
C57 C 0.45891(18) 0.4300(2) 0.26041(11) 0.0437 1.0000 Uani . . . . . .
C58 C 0.43683(18) 0.3881(2) 0.28536(11) 0.0431 1.0000 Uani . . . . . .
C59 C 0.48675(19) 0.3804(2) 0.31602(11) 0.0453 1.0000 Uani . . . . . .
C60 C 0.55793(18) 0.41464(18) 0.32180(10) 0.0361 1.0000 Uani . . . . . .
C61 C 0.98171(16) 0.57851(16) 0.32306(9) 0.0308 1.0000 Uani . . . . . .
C62 C 1.0341(2) 0.5736(3) 0.35308(12) 0.0572 1.0000 Uani . . . . . .
C63 C 0.9932(2) 0.5589(2) 0.28591(11) 0.0492 1.0000 Uani . . . . . .
C64 C 1.0975(2) 0.5498(3) 0.34594(14) 0.0669 1.0000 Uani . . . . . .
C65 C 1.0568(2) 0.5352(3) 0.27900(13) 0.0620 1.0000 Uani . . . . . .
C66 C 1.1078(2) 0.5302(2) 0.30864(14) 0.0596 1.0000 Uani . . . . . .
C67 C 0.9418(2) 0.7175(2) 0.39845(11) 0.0496 1.0000 Uani . . . . . .
C68 C 0.92669(16) 0.70135(17) 0.35855(9) 0.0308 1.0000 Uani . . . . . .
C69 C 0.92983(19) 0.75651(19) 0.33873(12) 0.0445 1.0000 Uani . . . . . .
C70 C 0.9477(2) 0.8272(2) 0.35872(17) 0.0676 1.0000 Uani . . . . . .
C71 C 0.9620(3) 0.8425(3) 0.3982(2) 0.0832 1.0000 Uani . . . . . .
C72 C 0.9597(3) 0.7885(3) 0.41814(15) 0.0777 1.0000 Uani . . . . . .
C73 C 0.76474(19) 0.65748(17) 0.12715(9) 0.0343 1.0000 Uani . . . . . .
C74 C 0.7371(2) 0.64749(19) 0.08813(9) 0.0433 1.0000 Uani . . . . . .
C75 C 0.6714(2) 0.66704(19) 0.07617(9) 0.0445 1.0000 Uani . . . . . .
C76 C 0.6326(2) 0.69554(18) 0.10297(9) 0.0392 1.0000 Uani . . . . . .
C77 C 0.66044(17) 0.70561(17) 0.14214(9) 0.0316 1.0000 Uani . . . . . .
C78 C 0.72658(16) 0.68686(15) 0.15449(8) 0.0265 1.0000 Uani . . . . . .
C79 C 0.85719(16) 0.74341(16) 0.21162(8) 0.0284 1.0000 Uani . . . . . .
C80 C 0.90962(19) 0.7115(2) 0.22916(10) 0.0403 1.0000 Uani . . . . . .
C81 C 0.9826(2) 0.7426(2) 0.23448(12) 0.0522 1.0000 Uani . . . . . .
C82 C 1.00332(19) 0.8046(2) 0.22200(12) 0.0506 1.0000 Uani . . . . . .
C83 C 0.9516(2) 0.8366(2) 0.20448(11) 0.0474 1.0000 Uani . . . . . .
C84 C 0.87875(19) 0.80675(19) 0.19934(10) 0.0398 1.0000 Uani . . . . . .
C85 C 0.91601(17) 0.98720(16) 0.31994(9) 0.0307 1.0000 Uani . . . . . .
C86 C 0.9566(2) 1.0327(2) 0.35297(11) 0.0511 1.0000 Uani . . . . . .
C87 C 1.0314(2) 1.0505(3) 0.35643(13) 0.0691 1.0000 Uani . . . . . .
C88 C 1.0652(2) 1.0237(3) 0.32784(13) 0.0596 1.0000 Uani . . . . . .
C89 C 1.0261(2) 0.9792(3) 0.29504(12) 0.0579 1.0000 Uani . . . . . .
C90 C 0.95174(19) 0.9604(2) 0.29114(10) 0.0465 1.0000 Uani . . . . . .
C91 C 0.79070(17) 1.02969(19) 0.28563(11) 0.0396 1.0000 Uani . . . . . .
C92 C 0.77635(19) 1.0116(2) 0.24548(12) 0.0500 1.0000 Uani . . . . . .
C93 C 0.7613(2) 1.0628(3) 0.22437(17) 0.0743 1.0000 Uani . . . . . .
C94 C 0.7606(3) 1.1317(4) 0.2437(3) 0.0967 1.0000 Uani . . . . . .
C95 C 0.7737(3) 1.1492(3) 0.2828(3) 0.0947 1.0000 Uani . . . . . .
C96 C 0.7892(2) 1.0990(2) 0.30420(17) 0.0639 1.0000 Uani . . . . . .
C97 C 0.59526(17) 0.9183(2) 0.26045(10) 0.0391 1.0000 Uani . . . . . .
C98 C 0.58553(19) 0.9868(2) 0.26498(12) 0.0466 1.0000 Uani . . . . . .
C99 C 0.5808(2) 1.0207(2) 0.23445(14) 0.0559 1.0000 Uani . . . . . .
C100 C 0.5852(2) 0.9839(3) 0.19806(14) 0.0646 1.0000 Uani . . . . . .
C101 C 0.5959(2) 0.9137(3) 0.19304(13) 0.0618 1.0000 Uani . . . . . .
C102 C 0.6015(2) 0.8807(2) 0.22428(11) 0.0478 1.0000 Uani . . . . . .
C103 C 0.50576(17) 0.84260(17) 0.30599(9) 0.0327 1.0000 Uani . . . . . .
C104 C 0.45898(18) 0.79562(19) 0.27549(11) 0.0412 1.0000 Uani . . . . . .
C105 C 0.3874(2) 0.7727(2) 0.27838(13) 0.0521 1.0000 Uani . . . . . .
C106 C 0.3625(2) 0.7969(2) 0.31149(14) 0.0562 1.0000 Uani . . . . . .
C107 C 0.4086(2) 0.8426(2) 0.34179(13) 0.0563 1.0000 Uani . . . . . .
C108 C 0.4808(2) 0.8667(2) 0.33948(11) 0.0459 1.0000 Uani . . . . . .
C109 C 0.31037(18) 0.50929(16) 0.03371(9) 0.0321 1.0000 Uani . . . . . .
C110 C 0.3398(2) 0.5737(2) 0.05904(12) 0.0561 1.0000 Uani . . . . . .
C111 C 0.4139(3) 0.5966(3) 0.06833(14) 0.0743 1.0000 Uani . . . . . .
C112 C 0.4595(3) 0.5560(3) 0.05328(15) 0.0685 1.0000 Uani . . . . . .
C113 C 0.4322(2) 0.4915(2) 0.02885(15) 0.0621 1.0000 Uani . . . . . .
C114 C 0.3574(2) 0.46853(19) 0.01896(11) 0.0439 1.0000 Uani . . . . . .
C115 C 0.1096(3) 0.5469(3) -0.00322(16) 0.0809 1.0000 Uani . . . . . .
C116 C 0.17175(19) 0.52295(17) -0.00900(9) 0.0352 1.0000 Uani . . . . . .
C117 C 0.1994(3) 0.5334(2) -0.04169(10) 0.0517 1.0000 Uani . . . . . .
C118 C 0.1640(3) 0.5667(2) -0.06824(11) 0.0624 1.0000 Uani . . . . . .
C119 C 0.1028(3) 0.5896(3) -0.06224(14) 0.0764 1.0000 Uani . . . . . .
C120 C 0.0744(3) 0.5802(4) -0.0303(2) 0.1095 1.0000 Uani . . . . . .
C121 C 0.4967(2) 0.2916(3) 0.01273(13) 0.0708 1.0000 Uani . . . . . .
C122 C 0.5525(3) 0.2866(4) -0.00841(16) 0.0976 1.0000 Uani . . . . . .
C123 C 0.5434(2) 0.2340(3) -0.04085(13) 0.0634 1.0000 Uani . . . . . .
C124 C 0.4795(2) 0.1893(2) -0.05313(12) 0.0547 1.0000 Uani . . . . . .
C125 C 0.4237(2) 0.1930(2) -0.03198(11) 0.0471 1.0000 Uani . . . . . .
C126 C 0.43312(16) 0.24340(16) 0.00166(8) 0.0289 1.0000 Uani . . . . . .
C127 C 0.40198(15) 0.28667(16) 0.07838(8) 0.0264 1.0000 Uani . . . . . .
C128 C 0.4372(2) 0.2474(2) 0.10140(10) 0.0445 1.0000 Uani . . . . . .
C129 C 0.4670(3) 0.2780(2) 0.13964(12) 0.0619 1.0000 Uani . . . . . .
C130 C 0.4608(3) 0.3465(3) 0.15477(11) 0.0614 1.0000 Uani . . . . . .
C131 C 0.4255(2) 0.3853(2) 0.13232(12) 0.0582 1.0000 Uani . . . . . .
C132 C 0.39689(19) 0.35611(18) 0.09406(10) 0.0400 1.0000 Uani . . . . . .
C133 C 0.18579(15) 0.12520(16) -0.05105(8) 0.0281 1.0000 Uani . . . . . .
C134 C 0.21117(18) 0.06084(18) -0.05558(9) 0.0362 1.0000 Uani . . . . . .
C135 C 0.2490(2) 0.0420(2) -0.08512(11) 0.0472 1.0000 Uani . . . . . .
C136 C 0.2616(2) 0.0872(2) -0.11014(11) 0.0538 1.0000 Uani . . . . . .
C137 C 0.2359(2) 0.1506(2) -0.10615(10) 0.0498 1.0000 Uani . . . . . .
C138 C 0.19812(18) 0.17000(19) -0.07664(10) 0.0388 1.0000 Uani . . . . . .
C139 C 0.04242(16) 0.11725(17) -0.03034(9) 0.0293 1.0000 Uani . . . . . .
C140 C 0.01406(18) 0.04528(19) -0.03719(10) 0.0392 1.0000 Uani . . . . . .
C141 C -0.05945(19) 0.0200(2) -0.05015(11) 0.0472 1.0000 Uani . . . . . .
C142 C -0.10428(19) 0.0663(3) -0.05660(13) 0.0590 1.0000 Uani . . . . . .
C143 C -0.0772(2) 0.1382(3) -0.0503(2) 0.0905 1.0000 Uani . . . . . .
C144 C -0.0041(2) 0.1636(2) -0.03708(17) 0.0684 1.0000 Uani . . . . . .
C145 C 0.29439(17) -0.12160(16) 0.04372(9) 0.0325 1.0000 Uani . . . . . .
C146 C 0.2707(2) -0.16740(18) 0.06657(12) 0.0445 1.0000 Uani . . . . . .
C147 C 0.2478(2) -0.2402(2) 0.05130(16) 0.0607 1.0000 Uani . . . . . .
C148 C 0.2499(3) -0.2671(2) 0.01413(17) 0.0803 1.0000 Uani . . . . . .
C149 C 0.2761(4) -0.2230(3) -0.00826(15) 0.0983 1.0000 Uani . . . . . .
C150 C 0.2980(3) -0.1497(2) 0.00589(12) 0.0734 1.0000 Uani . . . . . .
C151 C 0.41323(17) 0.00207(16) 0.06210(9) 0.0316 1.0000 Uani . . . . . .
C152 C 0.4659(2) -0.0207(2) 0.08594(12) 0.0470 1.0000 Uani . . . . . .
C153 C 0.5392(2) 0.0029(3) 0.08566(14) 0.0591 1.0000 Uani . . . . . .
C154 C 0.5597(2) 0.0487(2) 0.06256(14) 0.0556 1.0000 Uani . . . . . .
C155 C 0.5084(2) 0.0717(2) 0.03921(14) 0.0542 1.0000 Uani . . . . . .
C156 C 0.43563(19) 0.04796(19) 0.03884(11) 0.0425 1.0000 Uani . . . . . .
C157 C 0.39165(15) 0.09695(16) 0.25959(8) 0.0267 1.0000 Uani . . . . . .
C158 C 0.39847(17) 0.02560(18) 0.25434(9) 0.0337 1.0000 Uani . . . . . .
C159 C 0.4093(2) -0.0071(2) 0.28559(10) 0.0427 1.0000 Uani . . . . . .
C160 C 0.4139(2) 0.0314(2) 0.32208(11) 0.0483 1.0000 Uani . . . . . .
C161 C 0.4061(2) 0.1024(2) 0.32792(10) 0.0527 1.0000 Uani . . . . . .
C162 C 0.3950(2) 0.13536(19) 0.29680(10) 0.0420 1.0000 Uani . . . . . .
C163 C 0.47136(15) 0.16772(16) 0.21045(8) 0.0262 1.0000 Uani . . . . . .
C164 C 0.49652(18) 0.12925(18) 0.17977(10) 0.0384 1.0000 Uani . . . . . .
C165 C 0.5657(2) 0.1513(2) 0.17327(13) 0.0505 1.0000 Uani . . . . . .
C166 C 0.61029(19) 0.2105(2) 0.19709(12) 0.0472 1.0000 Uani . . . . . .
C167 C 0.58655(18) 0.2486(2) 0.22730(11) 0.0446 1.0000 Uani . . . . . .
C168 C 0.51703(17) 0.22775(18) 0.23410(9) 0.0351 1.0000 Uani . . . . . .
C169 C 0.06169(15) 0.04184(15) 0.18266(8) 0.0261 1.0000 Uani . . . . . .
C170 C 0.02206(17) -0.00130(18) 0.14874(9) 0.0348 1.0000 Uani . . . . . .
C171 C -0.05290(18) -0.0165(2) 0.14322(11) 0.0449 1.0000 Uani . . . . . .
C172 C -0.08857(18) 0.0099(2) 0.17194(11) 0.0482 1.0000 Uani . . . . . .
C173 C 0.02524(18) 0.0683(2) 0.21160(10) 0.0441 1.0000 Uani . . . . . .
C174 C -0.05016(19) 0.0514(2) 0.20606(12) 0.0553 1.0000 Uani . . . . . .
C175 C 0.18879(15) 0.00165(17) 0.21875(9) 0.0309 1.0000 Uani . . . . . .
C176 C 0.1937(2) -0.06701(19) 0.20071(13) 0.0483 1.0000 Uani . . . . . .
C177 C 0.2132(2) -0.1151(2) 0.22342(19) 0.0688 1.0000 Uani . . . . . .
C178 C 0.2275(2) -0.0959(3) 0.26260(18) 0.0740 1.0000 Uani . . . . . .
C179 C 0.2232(2) -0.0285(3) 0.28036(14) 0.0631 1.0000 Uani . . . . . .
C180 C 0.20422(18) 0.0208(2) 0.25899(11) 0.0429 1.0000 Uani . . . . . .
C181 C 0.11326(16) 0.29838(17) 0.28684(8) 0.0290 1.0000 Uani . . . . . .
C182 C 0.06293(18) 0.3345(2) 0.27040(10) 0.0416 1.0000 Uani . . . . . .
C183 C -0.0105(2) 0.3060(3) 0.26411(12) 0.0566 1.0000 Uani . . . . . .
C184 C -0.0342(2) 0.2426(3) 0.27416(12) 0.0560 1.0000 Uani . . . . . .
C185 C 0.0151(2) 0.2058(2) 0.29059(12) 0.0514 1.0000 Uani . . . . . .
C186 C 0.08842(19) 0.23359(19) 0.29666(10) 0.0403 1.0000 Uani . . . . . .
C187 C 0.23917(16) 0.36192(15) 0.34642(8) 0.0251 1.0000 Uani . . . . . .
C188 C 0.31060(18) 0.36178(19) 0.36177(9) 0.0364 1.0000 Uani . . . . . .
C189 C 0.3344(2) 0.3783(2) 0.40135(10) 0.0454 1.0000 Uani . . . . . .
C190 C 0.2874(2) 0.3942(2) 0.42574(9) 0.0478 1.0000 Uani . . . . . .
C191 C 0.2175(2) 0.3955(2) 0.41111(10) 0.0534 1.0000 Uani . . . . . .
C192 C 0.1923(2) 0.3798(2) 0.37140(10) 0.0438 1.0000 Uani . . . . . .
C193 C 0.05560(16) 0.31750(16) 0.13562(10) 0.0313 1.0000 Uani . . . . . .
C194 C 0.0501(2) 0.2657(2) 0.15819(14) 0.0551 1.0000 Uani . . . . . .
C195 C 0.0318(3) 0.1942(2) 0.1406(2) 0.0865 1.0000 Uani . . . . . .
C196 C 0.0192(3) 0.1737(3) 0.1014(2) 0.0956 1.0000 Uani . . . . . .
C197 C 0.0246(3) 0.2242(3) 0.07862(18) 0.0853 1.0000 Uani . . . . . .
C198 C 0.0423(2) 0.2970(2) 0.09588(12) 0.0495 1.0000 Uani . . . . . .
C199 C 0.00919(15) 0.45195(16) 0.16557(8) 0.0259 1.0000 Uani . . . . . .
C200 C -0.0509(2) 0.4176(2) 0.17570(14) 0.0566 1.0000 Uani . . . . . .
C201 C -0.1071(2) 0.4544(3) 0.18312(16) 0.0687 1.0000 Uani . . . . . .
C202 C -0.1037(2) 0.5229(2) 0.18036(12) 0.0502 1.0000 Uani . . . . . .
C203 C -0.0437(3) 0.5573(2) 0.16983(16) 0.0657 1.0000 Uani . . . . . .
C204 C 0.0130(2) 0.5219(2) 0.16224(14) 0.0558 1.0000 Uani . . . . . .
C205 C 0.24917(16) 0.58754(16) 0.19799(10) 0.0331 1.0000 Uani . . . . . .
C206 C 0.2247(2) 0.6249(2) 0.17052(14) 0.0521 1.0000 Uani . . . . . .
C207 C 0.1831(2) 0.6764(2) 0.1798(2) 0.0801 1.0000 Uani . . . . . .
C208 C 0.1666(3) 0.6902(2) 0.2159(3) 0.0974 1.0000 Uani . . . . . .
C209 C 0.1901(3) 0.6533(3) 0.2432(2) 0.0889 1.0000 Uani . . . . . .
C210 C 0.2319(2) 0.6018(2) 0.23440(14) 0.0567 1.0000 Uani . . . . . .
C211 C 0.39743(15) 0.56931(15) 0.19721(9) 0.0256 1.0000 Uani . . . . . .
C212 C 0.43445(18) 0.57987(19) 0.16734(10) 0.0384 1.0000 Uani . . . . . .
C213 C 0.5056(2) 0.6155(2) 0.17536(12) 0.0492 1.0000 Uani . . . . . .
C214 C 0.54051(18) 0.64175(19) 0.21288(12) 0.0449 1.0000 Uani . . . . . .
C215 C 0.5037(2) 0.6325(2) 0.24246(11) 0.0487 1.0000 Uani . . . . . .
C216 C 0.43315(18) 0.59581(19) 0.23484(10) 0.0395 1.0000 Uani . . . . . .
B1 B 0.75251(18) 0.82224(18) 0.39386(9) 0.0254 1.0000 Uani . . . . . .
B2 B 0.76644(17) 0.70216(17) 0.39780(9) 0.0218 1.0000 Uani . . . . . .
B3 B 0.75597(18) 0.73709(17) 0.33685(9) 0.0247 1.0000 Uani . . . . . .
B4 B 0.22700(17) 0.30561(17) 0.10234(9) 0.0227 1.0000 Uani . . . . . .
B5 B 0.23976(17) 0.28281(17) 0.16640(9) 0.0240 1.0000 Uani . . . . . .
B6 B 0.25249(17) 0.19270(17) 0.11351(9) 0.0237 1.0000 Uani . . . . . .
O1 O 0.70246(11) 1.03123(11) 0.41608(6) 0.0294 1.0000 Uani . . . . . .
O2 O 0.71548(11) 0.98701(10) 0.48028(6) 0.0272 1.0000 Uani . . . . . .
O3 O 0.83732(11) 0.88652(11) 0.49070(6) 0.0277 1.0000 Uani . . . . . .
O4 O 0.85968(11) 0.75994(11) 0.49866(6) 0.0292 1.0000 Uani . . . . . .
O5 O 0.66693(11) 0.82498(11) 0.47575(6) 0.0312 1.0000 Uani . . . . . .
O6 O 0.69693(11) 0.70558(11) 0.49060(6) 0.0286 1.0000 Uani . . . . . .
O7 O 0.80936(12) 0.59148(11) 0.48938(6) 0.0292 1.0000 Uani . . . . . .
O8 O 0.80048(13) 0.50486(11) 0.42420(6) 0.0331 1.0000 Uani . . . . . .
O9 O 0.70236(11) 0.51430(11) 0.34711(6) 0.0292 1.0000 Uani . . . . . .
O10 O 0.67871(11) 0.56045(11) 0.28334(6) 0.0291 1.0000 Uani . . . . . .
O11 O 0.87025(11) 0.56632(11) 0.36032(6) 0.0316 1.0000 Uani . . . . . .
O12 O 0.85283(11) 0.60528(12) 0.29480(6) 0.0315 1.0000 Uani . . . . . .
O13 O 0.75605(11) 0.63630(11) 0.22036(5) 0.0280 1.0000 Uani . . . . . .
O14 O 0.72214(11) 0.76092(11) 0.22290(5) 0.0279 1.0000 Uani . . . . . .
O15 O 0.79294(12) 0.89272(11) 0.28887(6) 0.0355 1.0000 Uani . . . . . .
O16 O 0.79838(14) 0.98358(13) 0.35257(7) 0.0490 1.0000 Uani . . . . . .
O17 O 0.63062(11) 0.80756(12) 0.28852(6) 0.0327 1.0000 Uani . . . . . .
O18 O 0.63525(13) 0.92443(14) 0.33740(8) 0.0496 1.0000 Uani . . . . . .
O19 O 0.74168(12) 0.88628(11) 0.41038(5) 0.0293 1.0000 Uani . . . . . .
O20 O 0.75394(11) 0.72310(10) 0.29895(5) 0.0272 1.0000 Uani . . . . . .
O21 O 0.77587(10) 0.65193(10) 0.41825(5) 0.0234 1.0000 Uani . . . . . .
O22 O 0.75251(11) 0.80577(11) 0.35480(5) 0.0272 1.0000 Uani . . . . . .
O23 O 0.76140(11) 0.68518(10) 0.35839(5) 0.0246 1.0000 Uani . . . . . .
O24 O 0.76184(11) 0.77066(11) 0.41551(5) 0.0274 1.0000 Uani . . . . . .
O25 O 0.18580(12) 0.49086(11) 0.06093(6) 0.0322 1.0000 Uani . . . . . .
O26 O 0.20230(12) 0.39769(11) 0.00281(5) 0.0292 1.0000 Uani . . . . . .
O27 O 0.31181(10) 0.29323(11) 0.01430(5) 0.0263 1.0000 Uani . . . . . .
O28 O 0.32774(11) 0.16867(10) 0.02627(6) 0.0278 1.0000 Uani . . . . . .
O29 O 0.14661(11) 0.23084(11) -0.00212(6) 0.0310 1.0000 Uani . . . . . .
O30 O 0.16046(10) 0.11136(11) 0.01888(6) 0.0275 1.0000 Uani . . . . . .
O31 O 0.27607(11) 0.00946(10) 0.03470(6) 0.0270 1.0000 Uani . . . . . .
O32 O 0.30504(11) -0.01457(11) 0.10345(6) 0.0293 1.0000 Uani . . . . . .
O33 O 0.34118(11) 0.08473(11) 0.18445(6) 0.0288 1.0000 Uani . . . . . .
O34 O 0.35112(10) 0.20662(11) 0.23111(6) 0.0301 1.0000 Uani . . . . . .
O36 O 0.18086(11) 0.04659(11) 0.15157(6) 0.0298 1.0000 Uani . . . . . .
O37 O 0.18193(11) 0.13782(11) 0.21474(6) 0.0287 1.0000 Uani . . . . . .
O38 O 0.24853(11) 0.27341(11) 0.28277(5) 0.0262 1.0000 Uani . . . . . .
O39 O 0.22100(11) 0.39778(10) 0.27621(5) 0.0252 1.0000 Uani . . . . . .
O40 O 0.29803(11) 0.46985(11) 0.21258(6) 0.0273 1.0000 Uani . . . . . .
O41 O 0.28864(11) 0.49331(11) 0.14312(6) 0.0291 1.0000 Uani . . . . . .
O42 O 0.12904(11) 0.41474(12) 0.19810(6) 0.0317 1.0000 Uani . . . . . .
O43 O 0.12293(11) 0.44782(11) 0.13120(6) 0.0310 1.0000 Uani . . . . . .
O44 O 0.21562(11) 0.35027(10) 0.07844(5) 0.0238 1.0000 Uani . . . . . .
O45 O 0.26586(11) 0.12805(10) 0.10015(5) 0.0243 1.0000 Uani . . . . . .
O46 O 0.23791(11) 0.30194(10) 0.20358(5) 0.0241 1.0000 Uani . . . . . .
O47 O 0.23828(11) 0.23778(10) 0.08862(5) 0.0240 1.0000 Uani . . . . . .
O48 O 0.25311(12) 0.21551(10) 0.15229(5) 0.0277 1.0000 Uani . . . . . .
O49 O 0.22781(11) 0.32812(10) 0.14135(5) 0.0245 1.0000 Uani . . . . . .
P1 P 0.68168(4) 1.03313(4) 0.45540(2) 0.0240 1.0000 Uani . . . . . .
P2 P 0.86621(4) 0.83839(4) 0.51561(2) 0.0225 1.0000 Uani . . . . . .
P3 P 0.64126(4) 0.74752(4) 0.47627(2) 0.0242 1.0000 Uani . . . . . .
P4 P 0.79526(4) 0.51520(4) 0.46634(2) 0.0265 1.0000 Uani . . . . . .
P5 P 0.67466(4) 0.49917(4) 0.30435(2) 0.0234 1.0000 Uani . . . . . .
P6 P 0.90011(4) 0.60923(4) 0.33308(2) 0.0251 1.0000 Uani . . . . . .
P7 P 0.76220(4) 0.70504(4) 0.205477(19) 0.0237 1.0000 Uani . . . . . .
P8 P 0.81874(4) 0.96682(4) 0.31334(2) 0.0300 1.0000 Uani . . . . . .
P9 P 0.59863(4) 0.87249(4) 0.30119(2) 0.0324 1.0000 Uani . . . . . .
P10 P 0.21430(4) 0.47519(4) 0.02359(2) 0.0262 1.0000 Uani . . . . . .
P11 P 0.36119(4) 0.24583(4) 0.029174(19) 0.0221 1.0000 Uani . . . . . .
P12 P 0.13744(4) 0.15039(4) -0.01240(2) 0.0237 1.0000 Uani . . . . . .
P13 P 0.31817(4) -0.02663(4) 0.06232(2) 0.0241 1.0000 Uani . . . . . .
P14 P 0.38150(4) 0.13985(4) 0.21911(2) 0.0225 1.0000 Uani . . . . . .
P15 P 0.15903(4) 0.06315(4) 0.19060(2) 0.0225 1.0000 Uani . . . . . .
P16 P 0.20916(4) 0.33375(4) 0.294999(19) 0.0216 1.0000 Uani . . . . . .
P17 P 0.30475(4) 0.52208(4) 0.18611(2) 0.0224 1.0000 Uani . . . . . .
P18 P 0.08630(4) 0.41036(4) 0.15852(2) 0.0231 1.0000 Uani . . . . . .
Zn1 Zn 0.719471(19) 0.953930(19) 0.377649(10) 0.0212 1.0000 Uani . . . . . .
Zn2 Zn 0.72665(2) 0.803407(19) 0.277089(10) 0.0230 1.0000 Uani . . . . . .
Zn3 Zn 0.75912(2) 0.625673(19) 0.274106(10) 0.0228 1.0000 Uani . . . . . .
Zn4 Zn 0.786625(19) 0.561628(19) 0.385410(10) 0.0215 1.0000 Uani . . . . . .
Zn5 Zn 0.784104(19) 0.678268(18) 0.474678(10) 0.0208 1.0000 Uani . . . . . .
Zn6 Zn 0.742426(19) 0.894251(19) 0.465985(10) 0.0219 1.0000 Uani . . . . . .
Zn7 Zn 0.20388(2) 0.445615(19) 0.104924(10) 0.0221 1.0000 Uani . . . . . .
Zn8 Zn 0.217837(19) 0.313503(18) 0.023668(10) 0.0213 1.0000 Uani . . . . . .
Zn9 Zn 0.256366(19) 0.106203(19) 0.043781(10) 0.0212 1.0000 Uani . . . . . .
Zn10 Zn 0.274677(18) 0.063055(18) 0.136033(10) 0.0195 1.0000 Uani . . . . . .
Zn11 Zn 0.253949(18) 0.224196(18) 0.231082(10) 0.0190 1.0000 Uani . . . . . .
Zn12 Zn 0.222241(18) 0.399304(18) 0.221921(10) 0.0196 1.0000 Uani . . . . . .
O325 O 0.4360(2) 0.84623(18) 0.13744(10) 0.1008 1.0000 Uani D . . . . .
C329 C 0.4434(3) 0.7790(2) 0.14483(16) 0.1107 1.0000 Uani D . . . . .
C328 C 0.3819(4) 0.7554(2) 0.1613(2) 0.1283 1.0000 Uani D . . . . .
C327 C 0.3544(4) 0.8202(3) 0.1756(2) 0.1255 1.0000 Uani D . . . . .
C326 C 0.3993(3) 0.8782(2) 0.16465(15) 0.0934 1.0000 Uani D . . . . .
O322 O 0.3207(4) 0.6271(3) 0.40007(13) 0.1521 1.0000 Uani D . . . . .
C323 C 0.3481(4) 0.6714(2) 0.37742(16) 0.1400 1.0000 Uani D . . . . .
C324 C 0.3361(5) 0.6283(3) 0.33899(13) 0.1202 1.0000 Uani D . . . . .
C320 C 0.3344(5) 0.5558(2) 0.34381(14) 0.1101 1.0000 Uani D . . . . .
O305 O 0.7000(2) 0.40742(19) 0.13067(13) 0.1022 1.0000 Uani D . . . . .
C309 C 0.6403(3) 0.3780(2) 0.0998(2) 0.1186 1.0000 Uani D . . . . .
C308 C 0.6045(3) 0.4375(3) 0.09291(17) 0.1233 1.0000 Uani D . . . . .
C307 C 0.6285(3) 0.4914(2) 0.12649(19) 0.1157 1.0000 Uani D . . . . .
C306 C 0.6997(3) 0.4812(2) 0.14216(17) 0.1035 1.0000 Uani D . . . . .
O300 O 0.87729(16) 0.3265(2) 0.36589(15) 0.1098 1.0000 Uani D . . . . .
C304 C 0.9262(2) 0.3931(2) 0.37210(18) 0.0942 1.0000 Uani D . . . . .
C303 C 0.9986(2) 0.3763(3) 0.37602(16) 0.0941 1.0000 Uani D . . . . .
C302 C 0.9935(2) 0.3120(3) 0.39052(15) 0.0953 1.0000 Uani D . . . . .
C301 C 0.9182(3) 0.2740(2) 0.37653(17) 0.0931 1.0000 Uani D . . . . .
O330 O 0.7480(3) 1.1370(3) 0.0927(2) 0.1824 1.0000 Uani D . . . . .
O310 O 0.0748(3) 0.7147(4) 0.09793(19) 0.1557 1.0000 Uani D . . . . .
O339 O 0.7001(4) 1.2022(4) 0.37359(18) 0.2085 1.0000 Uani D . . . . .
C338 C 0.6408(4) 1.1482(3) 0.3543(2) 0.1583 1.0000 Uani D . . . . .
C337 C 0.6054(4) 1.1756(3) 0.32368(18) 0.1409 1.0000 Uani D . . . . .
C312 C -0.0392(4) 0.7215(5) 0.1074(3) 0.1702 1.0000 Uani D . . . . .
C332 C 0.8459(3) 1.2265(3) 0.1103(3) 0.1729 1.0000 Uani D . . . . .
C321 C 0.3280(5) 0.5569(3) 0.38424(16) 0.1400 1.0000 Uani D . . . . .
C333 C 0.7911(4) 1.2468(4) 0.1313(3) 0.1919 1.0000 Uani D . . . . .
C334 C 0.7335(4) 1.1832(4) 0.1233(3) 0.1906 1.0000 Uani D . . . . .
C331 C 0.8219(3) 1.1511(3) 0.0933(3) 0.1761 1.0000 Uani D . . . . .
C336 C 0.6201(5) 1.2535(3) 0.3370(2) 0.1632 1.0000 Uani D . . . . .
C335 C 0.6813(5) 1.2692(3) 0.3696(2) 0.1797 1.0000 Uani D . . . . .
C311 C 0.0365(4) 0.7442(4) 0.12459(18) 0.1652 1.0000 Uani D . . . . .
C313 C -0.0437(4) 0.6554(5) 0.0804(3) 0.1747 1.0000 Uani D . . . . .
C314 C 0.0314(5) 0.6502(4) 0.0763(3) 0.1921 1.0000 Uani D . . . . .
O355 O 0.1673(15) 0.7961(9) 0.3264(4) 0.2609 0.501(11) Uani D . P 1 2 .
O315 O 0.2323(4) 0.8038(5) 0.3616(3) 0.1026 0.499(11) Uani D . P 1 1 .
C356 C 0.1299(15) 0.7417(8) 0.3404(5) 0.2612 0.501(11) Uani D . P 1 2 .
C316 C 0.1672(5) 0.7563(5) 0.3535(3) 0.1178 0.499(11) Uani D . P 1 1 .
C357 C 0.1437(18) 0.7650(11) 0.3824(5) 0.2668 0.501(11) Uani D . P 1 2 .
C317 C 0.1217(5) 0.7874(6) 0.3777(4) 0.1178 0.499(11) Uani D . P 1 1 .
C358 C 0.1758(17) 0.8407(11) 0.3902(4) 0.2693 0.501(11) Uani D . P 1 2 .
C318 C 0.1500(6) 0.8640(5) 0.3867(5) 0.1156 0.499(11) Uani D . P 1 1 .
C359 C 0.1734(16) 0.8597(7) 0.3530(5) 0.2585 0.501(11) Uani D . P 1 2 .
C319 C 0.2178(5) 0.8726(4) 0.3722(4) 0.0993 0.499(11) Uani D . P 1 1 .
H21 H 0.7185 1.1683 0.4352 0.0502 1.0000 Uiso R . . . . .
H31 H 0.7511 1.2873 0.4696 0.0685 1.0000 Uiso R . . . . .
H41 H 0.7540 1.3127 0.5344 0.0894 1.0000 Uiso R . . . . .
H51 H 0.7262 1.2224 0.5671 0.0970 1.0000 Uiso R . . . . .
H61 H 0.6981 1.1044 0.5337 0.0691 1.0000 Uiso R . . . . .
H81 H 0.5787 0.9180 0.4693 0.0466 1.0000 Uiso R . . . . .
H91 H 0.4538 0.8914 0.4603 0.0622 1.0000 Uiso R . . . . .
H101 H 0.3847 0.9668 0.4365 0.0631 1.0000 Uiso R . . . . .
H111 H 0.4388 1.0700 0.4214 0.0595 1.0000 Uiso R . . . . .
H121 H 0.5640 1.0951 0.4279 0.0498 1.0000 Uiso R . . . . .
H141 H 0.9922 0.7777 0.5331 0.0632 1.0000 Uiso R . . . . .
H151 H 1.1155 0.8209 0.5503 0.0791 1.0000 Uiso R . . . . .
H161 H 1.1602 0.9412 0.5566 0.0594 1.0000 Uiso R . . . . .
H171 H 1.0813 1.0184 0.5467 0.0612 1.0000 Uiso R . . . . .
H181 H 0.9576 0.9763 0.5317 0.0503 1.0000 Uiso R . . . . .
H201 H 0.8418 0.7564 0.5729 0.0475 1.0000 Uiso R . . . . .
H211 H 0.7859 0.7666 0.6262 0.0660 1.0000 Uiso R . . . . .
H221 H 0.7322 0.8640 0.6429 0.0699 1.0000 Uiso R . . . . .
H231 H 0.7338 0.9510 0.6067 0.0690 1.0000 Uiso R . . . . .
H241 H 0.7908 0.9410 0.5532 0.0479 1.0000 Uiso R . . . . .
H261 H 0.6452 0.7398 0.5545 0.0470 1.0000 Uiso R . . . . .
H271 H 0.5625 0.7508 0.5973 0.0670 1.0000 Uiso R . . . . .
H281 H 0.4459 0.7630 0.5752 0.0774 1.0000 Uiso R . . . . .
H291 H 0.4107 0.7681 0.5125 0.0769 1.0000 Uiso R . . . . .
H301 H 0.4909 0.7573 0.4690 0.0541 1.0000 Uiso R . . . . .
H321 H 0.5905 0.6024 0.4400 0.0495 1.0000 Uiso R . . . . .
H331 H 0.5434 0.5403 0.3775 0.0640 1.0000 Uiso R . . . . .
H341 H 0.5210 0.6013 0.3281 0.0652 1.0000 Uiso R . . . . .
H351 H 0.5450 0.7247 0.3423 0.0687 1.0000 Uiso R . . . . .
H361 H 0.5908 0.7876 0.4044 0.0515 1.0000 Uiso R . . . . .
H381 H 0.6586 0.4791 0.4169 0.0683 1.0000 Uiso R . . . . .
H391 H 0.5400 0.4364 0.4224 0.0912 1.0000 Uiso R . . . . .
H401 H 0.5175 0.4054 0.4781 0.0901 1.0000 Uiso R . . . . .
H411 H 0.6117 0.4109 0.5291 0.0931 1.0000 Uiso R . . . . .
H421 H 0.7295 0.4535 0.5232 0.0675 1.0000 Uiso R . . . . .
H441 H 0.9044 0.5458 0.5354 0.0671 1.0000 Uiso R . . . . .
H451 H 0.9896 0.4834 0.5614 0.0891 1.0000 Uiso R . . . . .
H461 H 0.9925 0.3696 0.5306 0.0803 1.0000 Uiso R . . . . .
H471 H 0.9180 0.3184 0.4728 0.0690 1.0000 Uiso R . . . . .
H481 H 0.8347 0.3801 0.4456 0.0510 1.0000 Uiso R . . . . .
H501 H 0.7714 0.4060 0.3280 0.0488 1.0000 Uiso R . . . . .
H511 H 0.8280 0.3221 0.2945 0.0660 1.0000 Uiso R . . . . .
H521 H 0.8107 0.2992 0.2285 0.0649 1.0000 Uiso R . . . . .
H531 H 0.7359 0.3595 0.1937 0.0555 1.0000 Uiso R . . . . .
H541 H 0.6821 0.4442 0.2264 0.0450 1.0000 Uiso R . . . . .
H561 H 0.5458 0.4925 0.2496 0.0433 1.0000 Uiso R . . . . .
H571 H 0.4252 0.4357 0.2398 0.0521 1.0000 Uiso R . . . . .
H581 H 0.3878 0.3655 0.2814 0.0522 1.0000 Uiso R . . . . .
H591 H 0.4725 0.3514 0.3320 0.0545 1.0000 Uiso R . . . . .
H601 H 0.5914 0.4089 0.3420 0.0426 1.0000 Uiso R . . . . .
H621 H 1.0262 0.5874 0.3784 0.0693 1.0000 Uiso R . . . . .
H631 H 0.9581 0.5623 0.2654 0.0594 1.0000 Uiso R . . . . .
H641 H 1.1317 0.5465 0.3666 0.0798 1.0000 Uiso R . . . . .
H651 H 1.0646 0.5229 0.2540 0.0742 1.0000 Uiso R . . . . .
H661 H 1.1503 0.5142 0.3041 0.0710 1.0000 Uiso R . . . . .
H671 H 0.9394 0.6809 0.4119 0.0588 1.0000 Uiso R . . . . .
H691 H 0.9194 0.7456 0.3116 0.0538 1.0000 Uiso R . . . . .
H701 H 0.9491 0.8639 0.3450 0.0810 1.0000 Uiso R . . . . .
H711 H 0.9732 0.8903 0.4113 0.1004 1.0000 Uiso R . . . . .
H721 H 0.9703 0.7988 0.4448 0.0944 1.0000 Uiso R . . . . .
H731 H 0.8095 0.6453 0.1350 0.0409 1.0000 Uiso R . . . . .
H741 H 0.7631 0.6283 0.0707 0.0522 1.0000 Uiso R . . . . .
H751 H 0.6536 0.6613 0.0495 0.0535 1.0000 Uiso R . . . . .
H761 H 0.5887 0.7085 0.0946 0.0471 1.0000 Uiso R . . . . .
H771 H 0.6349 0.7261 0.1605 0.0376 1.0000 Uiso R . . . . .
H801 H 0.8966 0.6686 0.2378 0.0486 1.0000 Uiso R . . . . .
H811 H 1.0178 0.7213 0.2464 0.0635 1.0000 Uiso R . . . . .
H821 H 1.0518 0.8254 0.2253 0.0613 1.0000 Uiso R . . . . .
H831 H 0.9656 0.8774 0.1956 0.0568 1.0000 Uiso R . . . . .
H841 H 0.8435 0.8287 0.1878 0.0481 1.0000 Uiso R . . . . .
H861 H 0.9339 1.0510 0.3728 0.0624 1.0000 Uiso R . . . . .
H871 H 1.0591 1.0803 0.3784 0.0833 1.0000 Uiso R . . . . .
H881 H 1.1153 1.0355 0.3308 0.0721 1.0000 Uiso R . . . . .
H891 H 1.0484 0.9604 0.2752 0.0699 1.0000 Uiso R . . . . .
H901 H 0.9248 0.9286 0.2684 0.0561 1.0000 Uiso R . . . . .
H921 H 0.7772 0.9650 0.2329 0.0603 1.0000 Uiso R . . . . .
H931 H 0.7517 1.0506 0.1974 0.0887 1.0000 Uiso R . . . . .
H941 H 0.7516 1.1661 0.2297 0.1161 1.0000 Uiso R . . . . .
H951 H 0.7715 1.1964 0.2951 0.1132 1.0000 Uiso R . . . . .
H961 H 0.7986 1.1115 0.3308 0.0761 1.0000 Uiso R . . . . .
H981 H 0.5832 1.0125 0.2902 0.0560 1.0000 Uiso R . . . . .
H991 H 0.5759 1.0686 0.2387 0.0670 1.0000 Uiso R . . . . .
H1001 H 0.5803 1.0065 0.1767 0.0774 1.0000 Uiso R . . . . .
H1011 H 0.5991 0.8882 0.1673 0.0743 1.0000 Uiso R . . . . .
H1021 H 0.6088 0.8317 0.2213 0.0565 1.0000 Uiso R . . . . .
H1041 H 0.4769 0.7793 0.2527 0.0489 1.0000 Uiso R . . . . .
H1051 H 0.3560 0.7409 0.2580 0.0629 1.0000 Uiso R . . . . .
H1061 H 0.3152 0.7819 0.3134 0.0668 1.0000 Uiso R . . . . .
H1071 H 0.3913 0.8571 0.3638 0.0683 1.0000 Uiso R . . . . .
H1081 H 0.5115 0.8982 0.3599 0.0545 1.0000 Uiso R . . . . .
H1101 H 0.3092 0.6012 0.0693 0.0671 1.0000 Uiso R . . . . .
H1111 H 0.4335 0.6401 0.0849 0.0892 1.0000 Uiso R . . . . .
H1121 H 0.5091 0.5719 0.0602 0.0818 1.0000 Uiso R . . . . .
H1131 H 0.4634 0.4630 0.0191 0.0740 1.0000 Uiso R . . . . .
H1141 H 0.3385 0.4239 0.0017 0.0531 1.0000 Uiso R . . . . .
H1151 H 0.0907 0.5409 0.0185 0.0967 1.0000 Uiso R . . . . .
H1171 H 0.2433 0.5185 -0.0461 0.0630 1.0000 Uiso R . . . . .
H1181 H 0.1839 0.5741 -0.0901 0.0750 1.0000 Uiso R . . . . .
H1191 H 0.0795 0.6124 -0.0801 0.0914 1.0000 Uiso R . . . . .
H1201 H 0.0314 0.5951 -0.0266 0.1316 1.0000 Uiso R . . . . .
H1211 H 0.5034 0.3282 0.0343 0.0853 1.0000 Uiso R . . . . .
H1221 H 0.5962 0.3194 -0.0002 0.1173 1.0000 Uiso R . . . . .
H1231 H 0.5809 0.2292 -0.0545 0.0760 1.0000 Uiso R . . . . .
H1241 H 0.4722 0.1553 -0.0755 0.0670 1.0000 Uiso R . . . . .
H1251 H 0.3795 0.1605 -0.0405 0.0559 1.0000 Uiso R . . . . .
H1281 H 0.4406 0.2003 0.0916 0.0535 1.0000 Uiso R . . . . .
H1291 H 0.4915 0.2521 0.1552 0.0741 1.0000 Uiso R . . . . .
H1301 H 0.4817 0.3673 0.1805 0.0738 1.0000 Uiso R . . . . .
H1311 H 0.4207 0.4314 0.1427 0.0698 1.0000 Uiso R . . . . .
H1321 H 0.3732 0.3831 0.0791 0.0477 1.0000 Uiso R . . . . .
H1341 H 0.2035 0.0307 -0.0385 0.0435 1.0000 Uiso R . . . . .
H1351 H 0.2663 -0.0012 -0.0876 0.0568 1.0000 Uiso R . . . . .
H1361 H 0.2881 0.0748 -0.1297 0.0649 1.0000 Uiso R . . . . .
H1371 H 0.2432 0.1803 -0.1234 0.0600 1.0000 Uiso R . . . . .
H1381 H 0.1803 0.2125 -0.0743 0.0465 1.0000 Uiso R . . . . .
H1401 H 0.0443 0.0132 -0.0330 0.0470 1.0000 Uiso R . . . . .
H1411 H -0.0780 -0.0290 -0.0546 0.0570 1.0000 Uiso R . . . . .
H1421 H -0.1542 0.0492 -0.0651 0.0712 1.0000 Uiso R . . . . .
H1431 H -0.1075 0.1700 -0.0549 0.1080 1.0000 Uiso R . . . . .
H1441 H 0.0135 0.2127 -0.0326 0.0822 1.0000 Uiso R . . . . .
H1461 H 0.2705 -0.1491 0.0930 0.0536 1.0000 Uiso R . . . . .
H1471 H 0.2314 -0.2714 0.0669 0.0731 1.0000 Uiso R . . . . .
H1481 H 0.2339 -0.3154 0.0038 0.0969 1.0000 Uiso R . . . . .
H1491 H 0.2796 -0.2422 -0.0339 0.1169 1.0000 Uiso R . . . . .
H1501 H 0.3154 -0.1200 -0.0101 0.0876 1.0000 Uiso R . . . . .
H1521 H 0.4516 -0.0508 0.1026 0.0564 1.0000 Uiso R . . . . .
H1531 H 0.5734 -0.0127 0.1016 0.0712 1.0000 Uiso R . . . . .
H1541 H 0.6089 0.0648 0.0632 0.0666 1.0000 Uiso R . . . . .
H1551 H 0.5222 0.1027 0.0235 0.0651 1.0000 Uiso R . . . . .
H1561 H 0.4012 0.0633 0.0228 0.0515 1.0000 Uiso R . . . . .
H1581 H 0.3958 -0.0006 0.2301 0.0406 1.0000 Uiso R . . . . .
H1591 H 0.4134 -0.0549 0.2818 0.0505 1.0000 Uiso R . . . . .
H1601 H 0.4223 0.0093 0.3430 0.0585 1.0000 Uiso R . . . . .
H1611 H 0.4082 0.1281 0.3527 0.0631 1.0000 Uiso R . . . . .
H1621 H 0.3897 0.1827 0.3004 0.0501 1.0000 Uiso R . . . . .
H1641 H 0.4667 0.0886 0.1634 0.0459 1.0000 Uiso R . . . . .
H1651 H 0.5815 0.1256 0.1528 0.0612 1.0000 Uiso R . . . . .
H1661 H 0.6564 0.2246 0.1930 0.0567 1.0000 Uiso R . . . . .
H1671 H 0.6169 0.2874 0.2432 0.0538 1.0000 Uiso R . . . . .
H1681 H 0.5001 0.2538 0.2540 0.0422 1.0000 Uiso R . . . . .
H1701 H 0.0456 -0.0204 0.1298 0.0423 1.0000 Uiso R . . . . .
H1711 H -0.0791 -0.0458 0.1202 0.0541 1.0000 Uiso R . . . . .
H1721 H -0.1399 -0.0008 0.1685 0.0581 1.0000 Uiso R . . . . .
H1731 H 0.0511 0.0975 0.2349 0.0528 1.0000 Uiso R . . . . .
H1741 H -0.0750 0.0686 0.2257 0.0659 1.0000 Uiso R . . . . .
H1761 H 0.1845 -0.0800 0.1738 0.0572 1.0000 Uiso R . . . . .
H1771 H 0.2163 -0.1605 0.2116 0.0830 1.0000 Uiso R . . . . .
H1781 H 0.2400 -0.1283 0.2775 0.0897 1.0000 Uiso R . . . . .
H1791 H 0.2336 -0.0158 0.3069 0.0762 1.0000 Uiso R . . . . .
H1801 H 0.2025 0.0673 0.2712 0.0511 1.0000 Uiso R . . . . .
H1821 H 0.0783 0.3779 0.2636 0.0502 1.0000 Uiso R . . . . .
H1831 H -0.0432 0.3296 0.2530 0.0680 1.0000 Uiso R . . . . .
H1841 H -0.0836 0.2242 0.2697 0.0670 1.0000 Uiso R . . . . .
H1851 H -0.0014 0.1627 0.2969 0.0622 1.0000 Uiso R . . . . .
H1861 H 0.1210 0.2084 0.3067 0.0480 1.0000 Uiso R . . . . .
H1881 H 0.3419 0.3497 0.3453 0.0440 1.0000 Uiso R . . . . .
H1891 H 0.3824 0.3781 0.4114 0.0552 1.0000 Uiso R . . . . .
H1901 H 0.3033 0.4034 0.4525 0.0569 1.0000 Uiso R . . . . .
H1911 H 0.1869 0.4070 0.4281 0.0645 1.0000 Uiso R . . . . .
H1921 H 0.1437 0.3804 0.3620 0.0529 1.0000 Uiso R . . . . .
H1941 H 0.0597 0.2794 0.1853 0.0665 1.0000 Uiso R . . . . .
H1951 H 0.0286 0.1599 0.1557 0.1041 1.0000 Uiso R . . . . .
H1961 H 0.0060 0.1254 0.0900 0.1151 1.0000 Uiso R . . . . .
H1971 H 0.0165 0.2104 0.0523 0.1021 1.0000 Uiso R . . . . .
H1981 H 0.0453 0.3309 0.0809 0.0594 1.0000 Uiso R . . . . .
H2001 H -0.0557 0.3693 0.1774 0.0680 1.0000 Uiso R . . . . .
H2011 H -0.1474 0.4307 0.1904 0.0824 1.0000 Uiso R . . . . .
H2021 H -0.1415 0.5469 0.1857 0.0600 1.0000 Uiso R . . . . .
H2031 H -0.0404 0.6063 0.1682 0.0792 1.0000 Uiso R . . . . .
H2041 H 0.0530 0.5463 0.1545 0.0676 1.0000 Uiso R . . . . .
H2061 H 0.2360 0.6156 0.1461 0.0635 1.0000 Uiso R . . . . .
H2071 H 0.1650 0.7004 0.1612 0.0960 1.0000 Uiso R . . . . .
H2081 H 0.1398 0.7253 0.2220 0.1182 1.0000 Uiso R . . . . .
H2091 H 0.1788 0.6626 0.2676 0.1071 1.0000 Uiso R . . . . .
H2101 H 0.2478 0.5771 0.2526 0.0678 1.0000 Uiso R . . . . .
H2121 H 0.4109 0.5630 0.1423 0.0463 1.0000 Uiso R . . . . .
H2131 H 0.5299 0.6215 0.1554 0.0591 1.0000 Uiso R . . . . .
H2141 H 0.5894 0.6661 0.2185 0.0547 1.0000 Uiso R . . . . .
H2151 H 0.5257 0.6506 0.2675 0.0582 1.0000 Uiso R . . . . .
H2161 H 0.4099 0.5888 0.2552 0.0472 1.0000 Uiso R . . . . .
H3291 H 0.4860 0.7847 0.1652 0.1324 1.0000 Uiso R . . . . .
H3292 H 0.4482 0.7454 0.1220 0.1326 1.0000 Uiso R . . . . .
H3282 H 0.3942 0.7304 0.1818 0.1532 1.0000 Uiso R . . . . .
H3281 H 0.3466 0.7252 0.1407 0.1533 1.0000 Uiso R . . . . .
H3272 H 0.3628 0.8329 0.2040 0.1492 1.0000 Uiso R . . . . .
H3271 H 0.3037 0.8166 0.1625 0.1497 1.0000 Uiso R . . . . .
H3261 H 0.4348 0.8990 0.1886 0.1126 1.0000 Uiso R . . . . .
H3262 H 0.3727 0.9127 0.1554 0.1122 1.0000 Uiso R . . . . .
H3231 H 0.3998 0.6863 0.3874 0.1673 1.0000 Uiso R . . . . .
H3232 H 0.3243 0.7132 0.3776 0.1672 1.0000 Uiso R . . . . .
H3241 H 0.3731 0.6426 0.3246 0.1441 1.0000 Uiso R . . . . .
H3242 H 0.2878 0.6315 0.3269 0.1438 1.0000 Uiso R . . . . .
H3202 H 0.3782 0.5391 0.3389 0.1335 1.0000 Uiso R . . . . .
H3201 H 0.2936 0.5229 0.3269 0.1335 1.0000 Uiso R . . . . .
H3092 H 0.6591 0.3583 0.0767 0.1415 1.0000 Uiso R . . . . .
H3091 H 0.6085 0.3418 0.1086 0.1413 1.0000 Uiso R . . . . .
H3081 H 0.6229 0.4544 0.0718 0.1467 1.0000 Uiso R . . . . .
H3082 H 0.5518 0.4235 0.0869 0.1473 1.0000 Uiso R . . . . .
H3072 H 0.6264 0.5391 0.1210 0.1380 1.0000 Uiso R . . . . .
H3071 H 0.5990 0.4815 0.1458 0.1380 1.0000 Uiso R . . . . .
H3061 H 0.7371 0.5085 0.1305 0.1246 1.0000 Uiso R . . . . .
H3062 H 0.7112 0.4975 0.1713 0.1248 1.0000 Uiso R . . . . .
H3042 H 0.9204 0.4246 0.3962 0.1134 1.0000 Uiso R . . . . .
H3041 H 0.9162 0.4171 0.3504 0.1133 1.0000 Uiso R . . . . .
H3031 H 1.0343 0.4152 0.3938 0.1127 1.0000 Uiso R . . . . .
H3032 H 1.0135 0.3688 0.3502 0.1138 1.0000 Uiso R . . . . .
H3022 H 1.0036 0.3244 0.4183 0.1140 1.0000 Uiso R . . . . .
H3021 H 1.0271 0.2822 0.3824 0.1139 1.0000 Uiso R . . . . .
H3011 H 0.8969 0.2537 0.3959 0.1112 1.0000 Uiso R . . . . .
H3012 H 0.9160 0.2357 0.3545 0.1111 1.0000 Uiso R . . . . .
H3381 H 0.6066 1.1448 0.3725 0.1899 1.0000 Uiso R . . . . .
H3382 H 0.6526 1.1010 0.3455 0.1904 1.0000 Uiso R . . . . .
H3122 H -0.0556 0.7586 0.0943 0.2066 1.0000 Uiso R . . . . .
H3121 H -0.0680 0.7139 0.1277 0.2061 1.0000 Uiso R . . . . .
H3322 H 0.8911 1.2340 0.1282 0.2032 1.0000 Uiso R . . . . .
H3321 H 0.8516 1.2548 0.0912 0.2036 1.0000 Uiso R . . . . .
H3211 H 0.3726 0.5464 0.3975 0.1674 1.0000 Uiso R . . . . .
H3212 H 0.2847 0.5236 0.3856 0.1674 1.0000 Uiso R . . . . .
H3331 H 0.7745 1.2861 0.1228 0.2251 1.0000 Uiso R . . . . .
H3332 H 0.8131 1.2576 0.1584 0.2250 1.0000 Uiso R . . . . .
H3342 H 0.6866 1.1959 0.1179 0.2246 1.0000 Uiso R . . . . .
H3341 H 0.7411 1.1605 0.1450 0.2243 1.0000 Uiso R . . . . .
H3311 H 0.8344 1.1381 0.0673 0.2065 1.0000 Uiso R . . . . .
H3312 H 0.8462 1.1249 0.1111 0.2067 1.0000 Uiso R . . . . .
H3362 H 0.6319 1.2801 0.3174 0.1990 1.0000 Uiso R . . . . .
H3361 H 0.5797 1.2690 0.3484 0.1990 1.0000 Uiso R . . . . .
H3351 H 0.7213 1.3006 0.3643 0.2132 1.0000 Uiso R . . . . .
H3352 H 0.6666 1.2923 0.3926 0.2129 1.0000 Uiso R . . . . .
H3112 H 0.0483 0.7968 0.1289 0.1993 1.0000 Uiso R . . . . .
H3111 H 0.0459 0.7248 0.1484 0.1996 1.0000 Uiso R . . . . .
H3132 H -0.0709 0.6586 0.0559 0.2111 1.0000 Uiso R . . . . .
H3131 H -0.0681 0.6164 0.0898 0.2111 1.0000 Uiso R . . . . .
H3141 H 0.0349 0.6451 0.0495 0.2312 1.0000 Uiso R . . . . .
H3142 H 0.0475 0.6107 0.0864 0.2312 1.0000 Uiso R . . . . .
H3561 H 0.0788 0.7350 0.3300 0.3181 0.501(11) Uiso R . P 1 2 .
H3562 H 0.1475 0.6977 0.3330 0.3180 0.501(11) Uiso R . P 1 2 .
H3162 H 0.1745 0.7099 0.3582 0.1390 0.499(11) Uiso R . P 1 1 .
H3161 H 0.1443 0.7519 0.3269 0.1386 0.499(11) Uiso R . P 1 1 .
H3572 H 0.0988 0.7572 0.3927 0.3240 0.501(11) Uiso R . P 1 2 .
H3571 H 0.1772 0.7384 0.3943 0.3241 0.501(11) Uiso R . P 1 2 .
H3171 H 0.1242 0.7688 0.4017 0.1390 0.499(11) Uiso R . P 1 1 .
H3172 H 0.0709 0.7767 0.3641 0.1394 0.499(11) Uiso R . P 1 1 .
H3582 H 0.1480 0.8690 0.4059 0.3281 0.501(11) Uiso R . P 1 2 .
H3581 H 0.2260 0.8497 0.4038 0.3281 0.501(11) Uiso R . P 1 2 .
H3181 H 0.1585 0.8829 0.4146 0.1370 0.499(11) Uiso R . P 1 1 .
H3182 H 0.1174 0.8894 0.3733 0.1371 0.499(11) Uiso R . P 1 1 .
H3592 H 0.2178 0.8920 0.3534 0.3160 0.501(11) Uiso R . P 1 2 .
H3591 H 0.1321 0.8813 0.3463 0.3158 0.501(11) Uiso R . P 1 2 .
H3191 H 0.2553 0.9023 0.3920 0.1190 0.499(11) Uiso R . P 1 1 .
H3192 H 0.2126 0.8942 0.3503 0.1193 0.499(11) Uiso R . P 1 1 .
H3371 H 0.6265 1.1626 0.3006 0.1783 1.0000 Uiso R . . . . .
H3372 H 0.5532 1.1542 0.3173 0.1788 1.0000 Uiso R . . . . .

loop_
_atom_site_aniso_label
_atom_site_aniso_U_11
_atom_site_aniso_U_22
_atom_site_aniso_U_33
_atom_site_aniso_U_23
_atom_site_aniso_U_13
_atom_site_aniso_U_12
C1 0.0288(15) 0.0258(15) 0.0359(16) 0.0029(12) 0.0082(12) 0.0101(12)
C2 0.0417(19) 0.0312(17) 0.054(2) 0.0093(15) 0.0157(16) 0.0080(14)
C3 0.052(2) 0.0285(18) 0.088(3) 0.0109(19) 0.013(2) 0.0023(16)
C4 0.087(3) 0.031(2) 0.083(3) -0.016(2) -0.011(3) 0.010(2)
C5 0.131(5) 0.053(3) 0.048(3) -0.012(2) 0.003(3) 0.022(3)
C6 0.092(3) 0.040(2) 0.038(2) 0.0003(16) 0.010(2) 0.014(2)
C7 0.0297(15) 0.0315(15) 0.0251(14) 0.0022(12) 0.0088(12) 0.0098(12)
C8 0.0347(17) 0.0387(18) 0.0480(19) 0.0105(15) 0.0129(15) 0.0106(14)
C9 0.0381(19) 0.049(2) 0.069(3) 0.0154(19) 0.0167(18) 0.0019(16)
C10 0.0283(17) 0.071(3) 0.058(2) 0.015(2) 0.0088(16) 0.0084(17)
C11 0.0373(19) 0.069(3) 0.052(2) 0.0239(19) 0.0057(16) 0.0188(18)
C12 0.0353(18) 0.047(2) 0.0453(19) 0.0183(16) 0.0078(15) 0.0114(15)
C13 0.0222(14) 0.0300(15) 0.0256(14) 0.0051(11) 0.0032(11) 0.0026(11)
C14 0.0306(18) 0.0360(19) 0.089(3) 0.0159(19) 0.0016(18) 0.0050(15)
C15 0.0274(19) 0.060(3) 0.107(4) 0.015(3) 0.001(2) 0.0124(18)
C16 0.0213(16) 0.062(2) 0.055(2) 0.0002(18) 0.0060(15) -0.0051(16)
C17 0.0339(19) 0.040(2) 0.069(3) -0.0002(18) 0.0084(17) -0.0111(15)
C18 0.0322(17) 0.0322(17) 0.057(2) 0.0047(15) 0.0085(15) 0.0010(14)
C19 0.0213(13) 0.0328(15) 0.0260(14) 0.0045(12) 0.0007(11) -0.0028(12)
C20 0.0411(18) 0.0395(18) 0.0331(17) 0.0102(14) 0.0020(14) -0.0070(15)
C21 0.057(2) 0.066(3) 0.0342(19) 0.0173(18) 0.0045(17) -0.019(2)
C22 0.050(2) 0.084(3) 0.0315(19) 0.0001(19) 0.0151(17) -0.013(2)
C23 0.050(2) 0.075(3) 0.043(2) -0.006(2) 0.0168(18) 0.013(2)
C24 0.0403(18) 0.0464(19) 0.0317(16) 0.0019(14) 0.0084(14) 0.0107(15)
C25 0.0304(15) 0.0251(14) 0.0384(17) 0.0064(12) 0.0134(13) 0.0067(12)
C26 0.0440(19) 0.0413(18) 0.0349(17) 0.0051(14) 0.0163(15) 0.0086(15)
C27 0.078(3) 0.051(2) 0.046(2) 0.0064(18) 0.036(2) 0.015(2)
C28 0.074(3) 0.051(2) 0.088(3) 0.018(2) 0.059(3) 0.026(2)
C29 0.045(2) 0.064(3) 0.098(4) 0.024(3) 0.039(2) 0.026(2)
C30 0.0320(17) 0.053(2) 0.057(2) 0.0176(18) 0.0156(16) 0.0171(16)
C31 0.0267(14) 0.0319(15) 0.0274(14) 0.0060(12) 0.0054(12) 0.0075(12)
C32 0.051(2) 0.0340(17) 0.0359(17) 0.0080(14) -0.0003(15) 0.0092(15)
C33 0.070(3) 0.0376(19) 0.042(2) -0.0043(16) -0.0059(18) 0.0103(18)
C34 0.067(3) 0.056(2) 0.0306(18) -0.0036(16) -0.0045(17) 0.013(2)
C35 0.076(3) 0.058(2) 0.0316(18) 0.0138(17) -0.0066(18) 0.011(2)
C36 0.052(2) 0.0339(17) 0.0375(18) 0.0097(14) -0.0007(15) 0.0047(15)
C37 0.0457(19) 0.0236(15) 0.0387(17) 0.0063(13) 0.0102(14) 0.0066(13)
C38 0.043(2) 0.062(3) 0.070(3) 0.035(2) 0.0032(19) 0.0028(19)
C39 0.045(2) 0.072(3) 0.113(4) 0.047(3) 0.002(3) -0.004(2)
C40 0.055(3) 0.057(3) 0.110(4) 0.010(3) 0.035(3) -0.012(2)
C41 0.086(4) 0.076(3) 0.056(3) 0.001(2) 0.032(3) -0.030(3)
C42 0.062(3) 0.054(2) 0.042(2) 0.0042(17) 0.0139(18) -0.0168(19)
C43 0.0423(18) 0.0313(16) 0.0292(15) 0.0131(12) 0.0093(13) 0.0140(13)
C44 0.070(3) 0.063(3) 0.0368(19) 0.0039(18) -0.0001(18) 0.035(2)
C45 0.084(3) 0.096(4) 0.044(2) 0.011(2) -0.011(2) 0.048(3)
C46 0.076(3) 0.075(3) 0.065(3) 0.031(2) 0.008(2) 0.047(3)
C47 0.065(3) 0.044(2) 0.073(3) 0.018(2) 0.013(2) 0.028(2)
C48 0.045(2) 0.0340(18) 0.050(2) 0.0100(15) 0.0040(16) 0.0117(15)
C49 0.0227(14) 0.0281(15) 0.0343(16) 0.0054(12) 0.0078(12) -0.0008(11)
C50 0.0385(18) 0.0381(18) 0.0443(19) 0.0030(15) 0.0028(15) 0.0109(15)
C51 0.044(2) 0.047(2) 0.076(3) 0.006(2) 0.009(2) 0.0198(18)
C52 0.044(2) 0.045(2) 0.070(3) -0.0083(19) 0.0241(19) 0.0085(17)
C53 0.043(2) 0.049(2) 0.046(2) -0.0012(17) 0.0244(17) -0.0009(16)
C54 0.0364(17) 0.0409(18) 0.0358(17) 0.0061(14) 0.0123(14) 0.0025(14)
C55 0.0256(14) 0.0232(14) 0.0274(14) 0.0014(11) 0.0054(11) 0.0030(11)
C56 0.0300(16) 0.0418(18) 0.0336(16) 0.0098(14) 0.0041(13) 0.0035(13)
C57 0.0287(17) 0.056(2) 0.0415(19) 0.0033(16) -0.0018(14) 0.0081(15)
C58 0.0233(15) 0.047(2) 0.053(2) 0.0011(16) 0.0081(14) -0.0022(14)
C59 0.0344(18) 0.052(2) 0.050(2) 0.0168(17) 0.0138(16) -0.0032(16)
C60 0.0323(16) 0.0413(18) 0.0349(17) 0.0126(14) 0.0058(13) 0.0015(14)
C61 0.0280(15) 0.0313(15) 0.0368(16) 0.0093(13) 0.0121(13) 0.0085(12)
C62 0.048(2) 0.089(3) 0.045(2) 0.017(2) 0.0147(18) 0.035(2)
C63 0.050(2) 0.065(2) 0.0378(19) 0.0057(17) 0.0152(16) 0.0256(19)
C64 0.045(2) 0.096(4) 0.071(3) 0.023(3) 0.012(2) 0.039(2)
C65 0.059(3) 0.078(3) 0.059(3) 0.006(2) 0.033(2) 0.032(2)
C66 0.044(2) 0.061(3) 0.083(3) 0.012(2) 0.029(2) 0.026(2)
C67 0.048(2) 0.056(2) 0.0382(19) -0.0023(17) 0.0131(16) -0.0030(18)
C68 0.0219(14) 0.0323(16) 0.0365(16) 0.0017(13) 0.0074(12) 0.0046(12)
C69 0.0350(18) 0.0340(18) 0.063(2) 0.0130(16) 0.0023(16) 0.0045(14)
C70 0.054(3) 0.031(2) 0.111(4) 0.008(2) 0.005(3) 0.0065(18)
C71 0.065(3) 0.043(3) 0.123(5) -0.031(3) 0.027(3) -0.001(2)
C72 0.075(3) 0.075(3) 0.061(3) -0.032(3) 0.023(2) -0.010(3)
C73 0.0434(18) 0.0334(16) 0.0264(15) 0.0041(12) 0.0111(13) 0.0065(14)
C74 0.066(2) 0.0392(18) 0.0229(15) -0.0003(13) 0.0179(16) 0.0026(17)
C75 0.066(2) 0.0422(19) 0.0191(15) 0.0058(13) -0.0006(15) -0.0014(17)
C76 0.0441(19) 0.0409(18) 0.0282(16) 0.0091(14) -0.0011(14) -0.0006(15)
C77 0.0347(16) 0.0346(16) 0.0237(14) 0.0070(12) 0.0065(12) -0.0010(13)
C78 0.0331(15) 0.0256(14) 0.0186(13) 0.0045(11) 0.0064(11) -0.0026(12)
C79 0.0289(15) 0.0322(15) 0.0215(13) 0.0008(11) 0.0064(11) 0.0018(12)
C80 0.0372(18) 0.0443(19) 0.0441(19) 0.0144(15) 0.0125(15) 0.0104(15)
C81 0.0329(18) 0.068(3) 0.059(2) 0.016(2) 0.0081(17) 0.0159(18)
C82 0.0292(17) 0.062(2) 0.055(2) -0.0005(19) 0.0148(16) -0.0018(17)
C83 0.046(2) 0.043(2) 0.050(2) 0.0066(16) 0.0171(17) -0.0076(16)
C84 0.0403(18) 0.0392(18) 0.0386(18) 0.0092(14) 0.0081(14) 0.0015(15)
C85 0.0353(16) 0.0295(15) 0.0264(15) 0.0068(12) 0.0071(12) 0.0008(13)
C86 0.049(2) 0.061(2) 0.0326(18) -0.0071(17) 0.0086(16) -0.0037(18)
C87 0.043(2) 0.091(4) 0.049(2) -0.012(2) -0.0062(19) -0.012(2)
C88 0.0309(19) 0.084(3) 0.056(2) 0.006(2) 0.0024(17) -0.0003(19)
C89 0.036(2) 0.081(3) 0.052(2) 0.000(2) 0.0124(17) 0.0079(19)
C90 0.0343(18) 0.060(2) 0.0367(18) -0.0073(16) 0.0091(15) 0.0020(16)
C91 0.0227(15) 0.0395(18) 0.062(2) 0.0158(16) 0.0186(15) 0.0055(13)
C92 0.0305(18) 0.065(2) 0.065(3) 0.031(2) 0.0149(17) 0.0133(17)
C93 0.033(2) 0.106(4) 0.104(4) 0.069(3) 0.014(2) 0.017(2)
C94 0.036(2) 0.086(4) 0.194(8) 0.091(5) 0.020(4) 0.019(3)
C95 0.057(3) 0.046(3) 0.193(8) 0.045(4) 0.028(4) 0.018(2)
C96 0.044(2) 0.039(2) 0.111(4) 0.014(2) 0.026(2) 0.0053(17)
C97 0.0213(15) 0.050(2) 0.0453(19) 0.0111(16) 0.0030(13) 0.0065(14)
C98 0.0323(18) 0.056(2) 0.056(2) 0.0219(18) 0.0085(16) 0.0073(16)
C99 0.044(2) 0.051(2) 0.084(3) 0.032(2) 0.018(2) 0.0147(18)
C100 0.057(3) 0.083(3) 0.070(3) 0.045(3) 0.017(2) 0.020(2)
C101 0.060(3) 0.084(3) 0.047(2) 0.024(2) 0.011(2) 0.018(2)
C102 0.046(2) 0.057(2) 0.042(2) 0.0159(17) 0.0019(16) 0.0121(17)
C103 0.0326(16) 0.0327(16) 0.0371(17) 0.0108(13) 0.0061(13) 0.0153(13)
C104 0.0308(17) 0.0429(19) 0.049(2) 0.0051(16) 0.0102(15) 0.0054(14)
C105 0.0353(19) 0.048(2) 0.070(3) 0.0107(19) 0.0120(18) 0.0002(16)
C106 0.040(2) 0.061(3) 0.083(3) 0.034(2) 0.031(2) 0.0159(19)
C107 0.065(3) 0.067(3) 0.055(2) 0.025(2) 0.034(2) 0.032(2)
C108 0.053(2) 0.051(2) 0.0396(19) 0.0110(16) 0.0101(16) 0.0246(18)
C109 0.0421(17) 0.0277(15) 0.0248(14) 0.0064(12) 0.0048(13) 0.0008(13)
C110 0.066(3) 0.041(2) 0.051(2) -0.0089(17) 0.017(2) -0.0087(19)
C111 0.071(3) 0.066(3) 0.061(3) -0.013(2) 0.010(2) -0.032(3)
C112 0.047(2) 0.077(3) 0.074(3) 0.022(3) 0.006(2) -0.014(2)
C113 0.046(2) 0.052(2) 0.092(3) 0.022(2) 0.022(2) 0.0045(19)
C114 0.046(2) 0.0327(17) 0.054(2) 0.0085(15) 0.0171(17) 0.0026(15)
C115 0.075(3) 0.127(5) 0.081(3) 0.076(4) 0.037(3) 0.057(3)
C116 0.0489(19) 0.0295(16) 0.0276(15) 0.0102(12) 0.0021(14) 0.0080(14)
C117 0.085(3) 0.048(2) 0.0331(18) 0.0187(16) 0.0168(19) 0.029(2)
C118 0.108(4) 0.055(2) 0.0325(19) 0.0197(18) 0.007(2) 0.031(3)
C119 0.089(4) 0.090(4) 0.063(3) 0.050(3) -0.002(3) 0.030(3)
C120 0.090(4) 0.174(7) 0.118(5) 0.103(5) 0.037(4) 0.085(5)
C121 0.048(2) 0.094(4) 0.051(2) -0.017(2) 0.027(2) -0.026(2)
C122 0.045(3) 0.155(6) 0.074(3) -0.005(4) 0.034(2) -0.028(3)
C123 0.045(2) 0.101(4) 0.056(3) 0.020(2) 0.033(2) 0.020(2)
C124 0.066(3) 0.059(2) 0.047(2) 0.0036(18) 0.033(2) 0.024(2)
C125 0.045(2) 0.052(2) 0.0422(19) -0.0013(16) 0.0194(16) 0.0045(17)
C126 0.0287(15) 0.0330(16) 0.0275(14) 0.0092(12) 0.0096(12) 0.0052(12)
C127 0.0237(14) 0.0297(15) 0.0251(14) 0.0047(11) 0.0077(11) 0.0006(11)
C128 0.054(2) 0.0395(19) 0.0364(18) 0.0108(15) -0.0040(16) 0.0054(16)
C129 0.080(3) 0.062(3) 0.037(2) 0.0162(19) -0.013(2) 0.009(2)
C130 0.071(3) 0.077(3) 0.0263(18) -0.0013(18) -0.0030(18) 0.011(2)
C131 0.064(3) 0.055(2) 0.044(2) -0.0175(18) -0.0006(19) 0.019(2)
C132 0.0390(18) 0.0371(18) 0.0387(18) -0.0017(14) -0.0023(14) 0.0113(14)
C133 0.0214(13) 0.0318(15) 0.0262(14) 0.0046(12) -0.0014(11) -0.0031(11)
C134 0.0345(17) 0.0383(17) 0.0323(16) 0.0035(13) 0.0029(13) 0.0035(14)
C135 0.0389(19) 0.054(2) 0.042(2) -0.0067(17) 0.0075(16) 0.0079(16)
C136 0.0359(19) 0.076(3) 0.0377(19) -0.0058(19) 0.0122(15) -0.0094(19)
C137 0.043(2) 0.067(3) 0.0321(18) 0.0136(17) 0.0070(15) -0.0172(18)
C138 0.0373(17) 0.0401(18) 0.0342(17) 0.0092(14) 0.0022(14) -0.0058(14)
C139 0.0222(14) 0.0347(16) 0.0288(15) 0.0069(12) 0.0016(11) 0.0007(12)
C140 0.0308(16) 0.0378(18) 0.0441(19) 0.0077(15) 0.0018(14) -0.0030(14)
C141 0.0349(18) 0.049(2) 0.047(2) 0.0036(16) 0.0036(15) -0.0148(16)
C142 0.0204(16) 0.076(3) 0.069(3) 0.003(2) 0.0014(17) -0.0041(18)
C143 0.028(2) 0.068(3) 0.166(6) 0.018(3) -0.008(3) 0.013(2)
C144 0.033(2) 0.042(2) 0.120(4) 0.012(2) -0.012(2) 0.0043(17)
C145 0.0354(16) 0.0243(15) 0.0364(16) 0.0018(12) 0.0050(13) 0.0076(12)
C146 0.047(2) 0.0307(17) 0.059(2) 0.0128(16) 0.0150(17) 0.0072(15)
C147 0.056(2) 0.0288(19) 0.096(4) 0.016(2) 0.011(2) 0.0010(17)
C148 0.106(4) 0.0241(19) 0.089(4) -0.006(2) -0.022(3) 0.002(2)
C149 0.184(7) 0.040(3) 0.053(3) -0.014(2) -0.004(4) 0.019(3)
C150 0.141(5) 0.034(2) 0.041(2) -0.0026(17) 0.014(3) 0.015(3)
C151 0.0302(15) 0.0258(15) 0.0378(16) -0.0023(12) 0.0107(13) 0.0084(12)
C152 0.0371(19) 0.053(2) 0.054(2) 0.0167(18) 0.0083(16) 0.0111(16)
C153 0.035(2) 0.074(3) 0.068(3) 0.016(2) 0.0041(19) 0.015(2)
C154 0.0333(19) 0.055(2) 0.075(3) 0.005(2) 0.0177(19) 0.0006(17)
C155 0.043(2) 0.050(2) 0.077(3) 0.019(2) 0.028(2) 0.0076(17)
C156 0.0385(18) 0.0426(19) 0.054(2) 0.0143(16) 0.0202(16) 0.0129(15)
C157 0.0188(13) 0.0344(15) 0.0284(14) 0.0062(12) 0.0066(11) 0.0070(11)
C158 0.0355(17) 0.0378(17) 0.0323(16) 0.0090(13) 0.0104(13) 0.0141(14)
C159 0.047(2) 0.047(2) 0.045(2) 0.0218(16) 0.0144(16) 0.0195(16)
C160 0.052(2) 0.063(2) 0.0367(19) 0.0230(17) 0.0094(16) 0.0142(19)
C161 0.069(3) 0.061(2) 0.0274(17) 0.0070(16) 0.0096(17) 0.011(2)
C162 0.055(2) 0.0376(18) 0.0322(17) 0.0028(14) 0.0092(15) 0.0096(16)
C163 0.0223(14) 0.0293(15) 0.0299(14) 0.0108(12) 0.0042(11) 0.0086(11)
C164 0.0359(17) 0.0328(17) 0.0482(19) 0.0056(14) 0.0170(15) 0.0061(14)
C165 0.051(2) 0.046(2) 0.065(2) 0.0143(18) 0.034(2) 0.0148(18)
C166 0.0275(17) 0.057(2) 0.065(2) 0.0246(19) 0.0177(16) 0.0083(16)
C167 0.0293(17) 0.051(2) 0.048(2) 0.0146(17) 0.0017(15) -0.0085(15)
C168 0.0304(16) 0.0410(18) 0.0318(16) 0.0066(13) 0.0043(13) 0.0022(13)
C169 0.0208(13) 0.0285(14) 0.0282(14) 0.0051(12) 0.0068(11) 0.0008(11)
C170 0.0310(16) 0.0397(17) 0.0294(15) 0.0008(13) 0.0060(13) 0.0005(13)
C171 0.0298(17) 0.055(2) 0.0393(19) -0.0024(16) -0.0031(14) -0.0024(15)
C172 0.0211(15) 0.063(2) 0.053(2) 0.0026(18) 0.0046(15) -0.0008(15)
C173 0.0247(16) 0.063(2) 0.0357(18) -0.0098(16) 0.0069(13) 0.0023(15)
C174 0.0267(17) 0.079(3) 0.053(2) -0.009(2) 0.0144(16) 0.0075(18)
C175 0.0206(14) 0.0321(16) 0.0438(18) 0.0134(13) 0.0118(12) 0.0037(12)
C176 0.043(2) 0.0355(19) 0.070(3) 0.0130(18) 0.0188(18) 0.0083(15)
C177 0.051(2) 0.040(2) 0.130(5) 0.036(3) 0.033(3) 0.0162(19)
C178 0.047(2) 0.089(4) 0.115(5) 0.075(4) 0.027(3) 0.028(2)
C179 0.047(2) 0.092(4) 0.065(3) 0.049(3) 0.012(2) 0.021(2)
C180 0.0311(17) 0.062(2) 0.0432(19) 0.0239(17) 0.0102(14) 0.0129(16)
C181 0.0268(15) 0.0362(16) 0.0212(13) 0.0004(12) 0.0053(11) 0.0027(12)
C182 0.0286(16) 0.059(2) 0.0397(18) 0.0136(16) 0.0075(14) 0.0094(15)
C183 0.0318(19) 0.087(3) 0.053(2) 0.017(2) 0.0061(17) 0.016(2)
C184 0.0279(18) 0.079(3) 0.050(2) -0.005(2) 0.0090(16) -0.0034(18)
C185 0.044(2) 0.047(2) 0.056(2) -0.0002(18) 0.0211(18) -0.0093(17)
C186 0.0373(18) 0.0373(18) 0.0442(19) 0.0041(15) 0.0111(15) 0.0022(14)
C187 0.0291(14) 0.0276(14) 0.0187(13) 0.0053(11) 0.0051(11) 0.0039(11)
C188 0.0326(16) 0.053(2) 0.0233(15) 0.0070(14) 0.0053(12) 0.0073(14)
C189 0.045(2) 0.057(2) 0.0289(17) 0.0086(15) -0.0057(15) 0.0059(17)
C190 0.068(3) 0.051(2) 0.0197(15) 0.0044(14) 0.0021(16) 0.0055(18)
C191 0.061(2) 0.068(3) 0.0268(17) -0.0066(17) 0.0179(17) 0.010(2)
C192 0.0413(19) 0.061(2) 0.0277(16) -0.0025(15) 0.0105(14) 0.0155(17)
C193 0.0223(14) 0.0275(15) 0.0429(17) 0.0043(13) 0.0035(12) 0.0069(12)
C194 0.049(2) 0.039(2) 0.078(3) 0.024(2) -0.001(2) 0.0076(17)
C195 0.073(3) 0.030(2) 0.151(6) 0.023(3) -0.001(4) 0.008(2)
C196 0.081(4) 0.029(2) 0.166(7) -0.015(3) 0.031(4) 0.009(2)
C197 0.067(3) 0.076(4) 0.088(4) -0.044(3) 0.024(3) -0.004(3)
C198 0.043(2) 0.049(2) 0.048(2) -0.0084(17) 0.0122(17) 0.0016(17)
C199 0.0229(14) 0.0317(15) 0.0218(13) 0.0044(11) 0.0006(11) 0.0058(11)
C200 0.042(2) 0.050(2) 0.095(3) 0.033(2) 0.035(2) 0.0176(18)
C201 0.039(2) 0.069(3) 0.111(4) 0.029(3) 0.042(2) 0.014(2)
C202 0.0361(19) 0.061(2) 0.056(2) 0.0037(19) 0.0094(17) 0.0280(18)
C203 0.067(3) 0.051(2) 0.098(4) 0.026(2) 0.037(3) 0.035(2)
C204 0.054(2) 0.046(2) 0.084(3) 0.024(2) 0.037(2) 0.0237(19)
C205 0.0221(14) 0.0217(14) 0.055(2) 0.0050(13) 0.0110(13) 0.0027(11)
C206 0.043(2) 0.0351(19) 0.080(3) 0.0172(19) 0.0052(19) 0.0124(16)
C207 0.042(2) 0.044(2) 0.161(6) 0.033(3) 0.015(3) 0.019(2)
C208 0.048(3) 0.036(2) 0.223(8) 0.026(4) 0.065(4) 0.015(2)
C209 0.088(4) 0.047(3) 0.143(5) -0.001(3) 0.085(4) 0.011(3)
C210 0.059(2) 0.039(2) 0.077(3) 0.0039(19) 0.039(2) 0.0084(18)
C211 0.0224(13) 0.0215(13) 0.0335(15) 0.0064(11) 0.0068(11) 0.0035(11)
C212 0.0315(16) 0.0451(19) 0.0351(17) 0.0056(14) 0.0099(13) -0.0037(14)
C213 0.0380(19) 0.052(2) 0.054(2) 0.0081(18) 0.0190(17) -0.0064(16)
C214 0.0238(16) 0.0411(19) 0.067(2) 0.0118(17) 0.0052(16) -0.0020(14)
C215 0.0389(19) 0.052(2) 0.045(2) 0.0074(17) -0.0041(16) -0.0090(16)
C216 0.0358(17) 0.0440(19) 0.0347(17) 0.0078(14) 0.0050(14) -0.0035(15)
B1 0.0299(16) 0.0300(17) 0.0193(15) 0.0060(12) 0.0054(12) 0.0125(13)
B2 0.0230(15) 0.0238(15) 0.0196(14) 0.0039(12) 0.0047(12) 0.0070(12)
B3 0.0278(16) 0.0260(16) 0.0219(15) 0.0064(12) 0.0058(12) 0.0072(13)
B4 0.0243(15) 0.0236(15) 0.0217(15) 0.0050(12) 0.0074(12) 0.0056(12)
B5 0.0275(16) 0.0226(15) 0.0249(15) 0.0076(12) 0.0079(12) 0.0072(12)
B6 0.0256(15) 0.0257(16) 0.0218(15) 0.0064(12) 0.0071(12) 0.0066(12)
O1 0.0380(11) 0.0280(10) 0.0271(10) 0.0058(8) 0.0139(9) 0.0132(9)
O2 0.0340(11) 0.0242(10) 0.0253(10) 0.0033(8) 0.0080(8) 0.0109(8)
O3 0.0258(10) 0.0294(10) 0.0286(10) 0.0084(8) 0.0047(8) 0.0045(8)
O4 0.0261(10) 0.0244(10) 0.0338(11) 0.0022(8) 0.0014(8) 0.0032(8)
O5 0.0312(11) 0.0270(10) 0.0364(11) 0.0062(9) 0.0109(9) 0.0043(9)
O6 0.0261(10) 0.0362(11) 0.0264(10) 0.0085(9) 0.0072(8) 0.0095(9)
O7 0.0398(12) 0.0251(10) 0.0234(10) 0.0065(8) 0.0034(8) 0.0083(9)
O8 0.0502(13) 0.0276(11) 0.0250(10) 0.0089(8) 0.0075(9) 0.0134(10)
O9 0.0291(10) 0.0311(11) 0.0242(10) 0.0055(8) 0.0020(8) -0.0014(8)
O10 0.0300(10) 0.0275(10) 0.0289(10) 0.0090(8) 0.0032(8) 0.0004(8)
O11 0.0304(11) 0.0337(11) 0.0365(11) 0.0130(9) 0.0129(9) 0.0104(9)
O12 0.0308(11) 0.0369(12) 0.0266(10) 0.0046(9) 0.0057(8) 0.0078(9)
O13 0.0382(11) 0.0265(10) 0.0182(9) 0.0029(8) 0.0070(8) 0.0028(9)
O14 0.0348(11) 0.0311(11) 0.0182(9) 0.0035(8) 0.0062(8) 0.0076(9)
O15 0.0414(12) 0.0292(11) 0.0329(11) 0.0015(9) 0.0155(10) -0.0053(9)
O16 0.0553(15) 0.0434(14) 0.0401(13) -0.0085(11) 0.0291(12) -0.0148(12)
O17 0.0283(11) 0.0370(12) 0.0322(11) 0.0038(9) 0.0077(9) 0.0058(9)
O18 0.0381(13) 0.0524(15) 0.0488(15) -0.0085(12) -0.0102(11) 0.0188(12)
O19 0.0458(12) 0.0264(10) 0.0206(9) 0.0052(8) 0.0094(9) 0.0174(9)
O20 0.0407(11) 0.0247(10) 0.0173(9) 0.0039(8) 0.0069(8) 0.0082(9)
O21 0.0313(10) 0.0224(9) 0.0183(9) 0.0051(7) 0.0055(8) 0.0083(8)
O22 0.0407(11) 0.0271(10) 0.0175(9) 0.0052(8) 0.0077(8) 0.0145(9)
O23 0.0340(11) 0.0238(10) 0.0177(9) 0.0038(7) 0.0062(8) 0.0094(8)
O24 0.0419(12) 0.0259(10) 0.0184(9) 0.0054(8) 0.0084(8) 0.0146(9)
O25 0.0445(12) 0.0328(11) 0.0268(10) 0.0132(9) 0.0119(9) 0.0166(10)
O26 0.0412(12) 0.0250(10) 0.0214(9) 0.0082(8) 0.0028(8) 0.0047(9)
O27 0.0260(10) 0.0304(10) 0.0234(10) 0.0075(8) 0.0067(8) 0.0031(8)
O28 0.0298(10) 0.0243(10) 0.0293(10) 0.0046(8) 0.0112(8) 0.0009(8)
O29 0.0281(10) 0.0252(10) 0.0355(11) 0.0039(9) -0.0015(9) 0.0014(8)
O30 0.0249(10) 0.0291(10) 0.0270(10) 0.0079(8) 0.0032(8) -0.0003(8)
O31 0.0320(11) 0.0227(10) 0.0263(10) 0.0024(8) 0.0068(8) 0.0068(8)
O32 0.0375(11) 0.0259(10) 0.0287(10) 0.0053(8) 0.0124(9) 0.0128(9)
O33 0.0279(10) 0.0282(10) 0.0273(10) 0.0027(8) -0.0028(8) 0.0062(8)
O34 0.0212(10) 0.0291(11) 0.0386(11) 0.0028(9) 0.0028(8) 0.0076(8)
O36 0.0234(10) 0.0377(11) 0.0247(10) -0.0003(8) 0.0089(8) -0.0020(8)
O37 0.0272(10) 0.0254(10) 0.0305(10) 0.0009(8) 0.0080(8) -0.0013(8)
O38 0.0319(11) 0.0295(10) 0.0186(9) 0.0047(8) 0.0053(8) 0.0091(8)
O39 0.0311(10) 0.0271(10) 0.0186(9) 0.0045(8) 0.0068(8) 0.0075(8)
O40 0.0264(10) 0.0266(10) 0.0287(10) 0.0096(8) 0.0033(8) 0.0009(8)
O41 0.0268(10) 0.0325(11) 0.0258(10) 0.0064(8) 0.0034(8) -0.0001(8)
O42 0.0258(10) 0.0456(13) 0.0253(10) 0.0091(9) 0.0035(8) 0.0099(9)
O43 0.0321(11) 0.0328(11) 0.0344(11) 0.0125(9) 0.0153(9) 0.0101(9)
O44 0.0337(10) 0.0225(9) 0.0183(9) 0.0074(7) 0.0074(8) 0.0089(8)
O45 0.0326(10) 0.0215(9) 0.0219(9) 0.0051(7) 0.0093(8) 0.0093(8)
O46 0.0363(11) 0.0209(9) 0.0184(9) 0.0053(7) 0.0083(8) 0.0108(8)
O47 0.0336(10) 0.0230(9) 0.0187(9) 0.0065(7) 0.0082(8) 0.0094(8)
O48 0.0458(12) 0.0232(10) 0.0191(9) 0.0061(8) 0.0110(8) 0.0150(9)
O49 0.0352(11) 0.0235(9) 0.0184(9) 0.0064(7) 0.0077(8) 0.0110(8)
P1 0.0275(4) 0.0219(3) 0.0243(3) 0.0027(3) 0.0088(3) 0.0085(3)
P2 0.0207(3) 0.0218(3) 0.0235(3) 0.0042(3) 0.0022(3) 0.0023(3)
P3 0.0225(3) 0.0259(3) 0.0254(3) 0.0058(3) 0.0070(3) 0.0051(3)
P4 0.0372(4) 0.0223(3) 0.0223(3) 0.0078(3) 0.0051(3) 0.0087(3)
P5 0.0219(3) 0.0238(3) 0.0231(3) 0.0049(3) 0.0032(3) 0.0003(3)
P6 0.0239(3) 0.0281(4) 0.0253(3) 0.0064(3) 0.0078(3) 0.0072(3)
P7 0.0288(4) 0.0260(3) 0.0155(3) 0.0033(3) 0.0054(3) 0.0022(3)
P8 0.0336(4) 0.0259(4) 0.0292(4) 0.0014(3) 0.0158(3) -0.0033(3)
P9 0.0247(4) 0.0311(4) 0.0384(4) 0.0044(3) -0.0040(3) 0.0089(3)
P10 0.0372(4) 0.0233(3) 0.0204(3) 0.0090(3) 0.0050(3) 0.0071(3)
P11 0.0222(3) 0.0238(3) 0.0203(3) 0.0043(3) 0.0070(3) 0.0018(3)
P12 0.0206(3) 0.0231(3) 0.0247(3) 0.0049(3) 0.0002(3) -0.0006(3)
P13 0.0270(4) 0.0197(3) 0.0261(3) 0.0014(3) 0.0081(3) 0.0067(3)
P14 0.0179(3) 0.0251(3) 0.0238(3) 0.0034(3) 0.0016(3) 0.0060(3)
P15 0.0184(3) 0.0244(3) 0.0231(3) 0.0024(3) 0.0067(3) -0.0005(3)
P16 0.0230(3) 0.0259(3) 0.0163(3) 0.0036(3) 0.0048(3) 0.0052(3)
P17 0.0204(3) 0.0214(3) 0.0257(3) 0.0059(3) 0.0050(3) 0.0023(3)
P18 0.0202(3) 0.0272(3) 0.0235(3) 0.0074(3) 0.0048(3) 0.0062(3)
Zn1 0.02212(17) 0.02286(18) 0.02006(17) 0.00493(14) 0.00604(14) 0.00590(14)
Zn2 0.02904(19) 0.02138(18) 0.01848(17) 0.00356(14) 0.00604(14) 0.00337(14)
Zn3 0.02800(19) 0.02223(18) 0.01837(17) 0.00442(14) 0.00561(14) 0.00345(14)
Zn4 0.02519(18) 0.02143(17) 0.01838(17) 0.00412(13) 0.00476(14) 0.00479(14)
Zn5 0.02350(18) 0.02073(17) 0.01834(17) 0.00350(13) 0.00405(13) 0.00522(14)
Zn6 0.02541(18) 0.02254(18) 0.01952(17) 0.00513(14) 0.00598(14) 0.00717(14)
Zn7 0.02648(18) 0.02194(18) 0.01956(17) 0.00603(14) 0.00637(14) 0.00582(14)
Zn8 0.02506(18) 0.02059(17) 0.01788(17) 0.00447(13) 0.00387(14) 0.00290(14)
Zn9 0.02361(18) 0.02123(17) 0.01949(17) 0.00441(13) 0.00577(14) 0.00392(14)
Zn10 0.01973(17) 0.02057(17) 0.01904(16) 0.00422(13) 0.00513(13) 0.00431(13)
Zn11 0.01981(17) 0.01901(17) 0.01912(16) 0.00444(13) 0.00460(13) 0.00470(13)
Zn12 0.02130(17) 0.02021(17) 0.01852(16) 0.00474(13) 0.00492(13) 0.00521(13)
O325 0.174(4) 0.072(2) 0.073(2) 0.0227(18) 0.059(3) 0.028(2)
C329 0.188(6) 0.065(3) 0.102(4) 0.025(3) 0.080(4) 0.033(4)
C328 0.140(5) 0.099(4) 0.173(6) 0.065(4) 0.060(5) 0.032(4)
C327 0.142(5) 0.135(5) 0.145(5) 0.071(4) 0.084(4) 0.061(4)
C326 0.131(5) 0.083(3) 0.079(3) 0.013(3) 0.047(3) 0.034(3)
O322 0.261(6) 0.099(3) 0.116(4) 0.033(3) 0.077(4) 0.042(4)
C323 0.245(7) 0.074(4) 0.114(4) 0.019(3) 0.077(5) 0.026(4)
C324 0.203(6) 0.080(4) 0.084(4) 0.030(3) 0.024(4) 0.031(4)
C320 0.157(5) 0.069(3) 0.094(4) 0.009(3) 0.009(4) 0.010(4)
O305 0.103(3) 0.077(2) 0.114(3) 0.016(2) -0.014(2) 0.016(2)
C309 0.088(4) 0.080(4) 0.155(5) -0.025(4) -0.021(4) 0.013(3)
C308 0.078(4) 0.099(4) 0.164(6) -0.002(4) -0.030(4) 0.013(3)
C307 0.074(3) 0.073(3) 0.180(6) -0.017(4) 0.022(4) 0.002(3)
C306 0.106(4) 0.074(3) 0.116(4) 0.004(3) -0.007(4) 0.017(3)
O300 0.072(2) 0.108(3) 0.138(4) 0.039(3) -0.011(2) -0.007(2)
C304 0.065(3) 0.099(4) 0.108(4) 0.016(3) 0.002(3) 0.001(3)
C303 0.069(3) 0.100(4) 0.106(4) 0.007(3) 0.013(3) 0.012(3)
C302 0.087(3) 0.117(4) 0.080(3) 0.020(3) 0.006(3) 0.022(3)
C301 0.098(4) 0.095(4) 0.080(3) 0.024(3) 0.011(3) -0.001(3)
O330 0.104(4) 0.141(5) 0.281(7) -0.014(5) 0.062(4) -0.001(3)
O310 0.154(5) 0.204(6) 0.141(5) 0.057(4) 0.061(4) 0.072(4)
O339 0.298(7) 0.155(5) 0.139(5) 0.053(4) -0.054(5) 0.001(5)
C338 0.223(7) 0.122(5) 0.124(5) 0.064(4) -0.010(5) 0.008(5)
C337 0.170(6) 0.110(5) 0.149(6) 0.066(4) -0.001(5) 0.029(5)
C312 0.176(6) 0.207(8) 0.132(6) 0.041(6) 0.029(6) 0.039(7)
C332 0.085(4) 0.110(5) 0.284(8) -0.050(6) 0.040(5) -0.002(4)
C321 0.237(7) 0.075(4) 0.110(4) 0.034(3) 0.029(5) 0.019(4)
C333 0.114(5) 0.139(6) 0.267(8) -0.096(6) 0.068(5) -0.017(4)
C334 0.101(4) 0.177(6) 0.251(8) -0.075(6) 0.107(5) -0.034(4)
C331 0.082(4) 0.119(5) 0.302(8) -0.010(6) 0.043(5) -0.004(4)
C336 0.223(7) 0.108(5) 0.160(6) 0.062(5) -0.016(5) 0.040(5)
C335 0.267(8) 0.127(5) 0.130(6) 0.064(5) -0.009(5) -0.016(6)
C311 0.149(6) 0.235(8) 0.130(6) 0.039(6) 0.051(5) 0.068(6)
C313 0.204(7) 0.179(7) 0.138(6) 0.044(5) 0.017(6) 0.026(7)
C314 0.235(8) 0.190(7) 0.165(7) 0.027(6) 0.060(7) 0.071(7)
O355 0.49(2) 0.137(9) 0.177(12) 0.043(8) 0.165(15) 0.007(13)
O315 0.081(5) 0.116(5) 0.130(7) 0.034(5) 0.066(4) 0.022(4)
C356 0.49(2) 0.138(10) 0.178(12) 0.037(9) 0.167(15) 0.008(13)
C316 0.102(5) 0.121(6) 0.136(7) 0.019(6) 0.062(5) 0.007(5)
C357 0.49(2) 0.140(10) 0.185(12) 0.042(9) 0.154(15) 0.010(13)
C317 0.081(6) 0.121(7) 0.151(8) 0.017(6) 0.047(5) 0.005(5)
C358 0.50(2) 0.141(10) 0.188(12) 0.047(9) 0.153(15) 0.008(13)
C318 0.081(5) 0.116(6) 0.153(8) 0.028(6) 0.040(5) 0.011(5)
C359 0.49(2) 0.130(10) 0.179(12) 0.051(8) 0.171(15) 0.005(13)
C319 0.079(5) 0.105(6) 0.130(7) 0.055(5) 0.040(5) 0.009(4)

loop_
_atom_type_symbol
_atom_type_scat_dispersion_real
_atom_type_scat_dispersion_imag
_atom_type_scat_Cromer_Mann_a1
_atom_type_scat_Cromer_Mann_b1
_atom_type_scat_Cromer_Mann_a2
_atom_type_scat_Cromer_Mann_b2
_atom_type_scat_Cromer_Mann_a3
_atom_type_scat_Cromer_Mann_b3
_atom_type_scat_Cromer_Mann_a4
_atom_type_scat_Cromer_Mann_b4
_atom_type_scat_Cromer_Mann_c
_atom_type_scat_source
Zn -1.5491 0.6778 14.0743 3.2655 7.0318 0.2333 5.1652 10.3163 2.4100 58.7097 1.3041 'International Tables Vol C 4.2.6.8 and 6.1.1.4'
O 0.0492 0.0322 3.0485 13.2771 2.2868 5.7011 1.5463 0.3239 0.8670 32.9089 0.2508 'International Tables Vol C 4.2.6.8 and 6.1.1.4'
B 0.0090 0.0039 2.0545 23.2185 1.3326 1.0210 1.0979 60.3498 0.7068 0.1403 -0.1932 'International Tables Vol C 4.2.6.8 and 6.1.1.4'
P 0.2955 0.4335 6.4345 1.9067 4.1791 27.1570 1.7800 0.5260 1.4908 68.1645 1.1149 'International Tables Vol C 4.2.6.8 and 6.1.1.4'
C 0.0181 0.0091 2.3100 20.8439 1.0200 10.2075 1.5886 0.5687 0.8650 51.6512 0.2156 'International Tables Vol C 4.2.6.8 and 6.1.1.4'
H 0.0000 0.0000 0.4930 10.5109 0.3229 26.1257 0.1402 3.1424 0.0408 57.7998 0.0030 'International Tables Vol C 4.2.6.8 and 6.1.1.4'

loop_
_geom_angle_atom_site_label_1
_geom_angle_site_symmetry_1
_geom_angle_atom_site_label_2
_geom_angle_site_symmetry_2
_geom_angle_atom_site_label_3
_geom_angle_site_symmetry_3
_geom_angle
_geom_angle_publ_flag
C2 . C1 . C6 . 119.0(3) yes
C2 . C1 . P1 . 120.9(3) yes
C6 . C1 . P1 . 120.1(3) yes
C1 . C2 . C3 . 120.0(4) yes
C1 . C2 . H21 . 118.9 no
C3 . C2 . H21 . 121.2 no
C2 . C3 . C4 . 120.7(4) yes
C2 . C3 . H31 . 120.1 no
C4 . C3 . H31 . 119.3 no
C3 . C4 . C5 . 119.9(4) yes
C3 . C4 . H41 . 119.7 no
C5 . C4 . H41 . 120.4 no
C4 . C5 . C6 . 120.1(4) yes
C4 . C5 . H51 . 120.1 no
C6 . C5 . H51 . 119.8 no
C5 . C6 . C1 . 120.4(4) yes
C5 . C6 . H61 . 119.7 no
C1 . C6 . H61 . 119.9 no
C8 . C7 . C12 . 118.9(3) yes
C8 . C7 . P1 . 121.7(2) yes
C12 . C7 . P1 . 119.4(2) yes
C7 . C8 . C9 . 119.7(3) yes
C7 . C8 . H81 . 120.1 no
C9 . C8 . H81 . 120.1 no
C8 . C9 . C10 . 120.4(4) yes
C8 . C9 . H91 . 119.4 no
C10 . C9 . H91 . 120.2 no
C9 . C10 . C11 . 120.3(3) yes
C9 . C10 . H101 . 119.7 no
C11 . C10 . H101 . 119.9 no
C10 . C11 . C12 . 119.4(3) yes
C10 . C11 . H111 . 119.8 no
C12 . C11 . H111 . 120.7 no
C7 . C12 . C11 . 121.2(3) yes
C7 . C12 . H121 . 118.6 no
C11 . C12 . H121 . 120.2 no
C14 . C13 . C18 . 118.5(3) yes
C14 . C13 . P2 . 120.6(2) yes
C18 . C13 . P2 . 120.8(2) yes
C13 . C14 . C15 . 120.4(4) yes
C13 . C14 . H141 . 119.5 no
C15 . C14 . H141 . 120.1 no
C14 . C15 . C16 . 120.7(4) yes
C14 . C15 . H151 . 119.5 no
C16 . C15 . H151 . 119.8 no
C15 . C16 . C17 . 119.8(3) yes
C15 . C16 . H161 . 120.6 no
C17 . C16 . H161 . 119.6 no
C16 . C17 . C18 . 120.0(3) yes
C16 . C17 . H171 . 120.6 no
C18 . C17 . H171 . 119.4 no
C17 . C18 . C13 . 120.7(3) yes
C17 . C18 . H181 . 120.0 no
C13 . C18 . H181 . 119.4 no
C20 . C19 . C24 . 118.9(3) yes
C20 . C19 . P2 . 120.6(3) yes
C24 . C19 . P2 . 120.5(2) yes
C19 . C20 . C21 . 120.7(4) yes
C19 . C20 . H201 . 119.7 no
C21 . C20 . H201 . 119.6 no
C20 . C21 . C22 . 120.0(4) yes
C20 . C21 . H211 . 119.6 no
C22 . C21 . H211 . 120.4 no
C21 . C22 . C23 . 120.4(4) yes
C21 . C22 . H221 . 119.5 no
C23 . C22 . H221 . 120.1 no
C22 . C23 . C24 . 119.8(4) yes
C22 . C23 . H231 . 119.6 no
C24 . C23 . H231 . 120.6 no
C23 . C24 . C19 . 120.2(4) yes
C23 . C24 . H241 . 119.4 no
C19 . C24 . H241 . 120.4 no
C26 . C25 . C30 . 119.6(3) yes
C26 . C25 . P3 . 119.1(2) yes
C30 . C25 . P3 . 120.8(3) yes
C25 . C26 . C27 . 119.5(4) yes
C25 . C26 . H261 . 119.3 no
C27 . C26 . H261 . 121.2 no
C26 . C27 . C28 . 120.2(4) yes
C26 . C27 . H271 . 120.2 no
C28 . C27 . H271 . 119.6 no
C27 . C28 . C29 . 120.3(4) yes
C27 . C28 . H281 . 120.1 no
C29 . C28 . H281 . 119.6 no
C28 . C29 . C30 . 120.5(4) yes
C28 . C29 . H291 . 119.4 no
C30 . C29 . H291 . 120.2 no
C29 . C30 . C25 . 119.9(4) yes
C29 . C30 . H301 . 120.8 no
C25 . C30 . H301 . 119.3 no
C32 . C31 . C36 . 118.9(3) yes
C32 . C31 . P3 . 119.2(2) yes
C36 . C31 . P3 . 121.8(2) yes
C31 . C32 . C33 . 120.4(3) yes
C31 . C32 . H321 . 119.2 no
C33 . C32 . H321 . 120.4 no
C32 . C33 . C34 . 120.3(4) yes
C32 . C33 . H331 . 119.5 no
C34 . C33 . H331 . 120.2 no
C33 . C34 . C35 . 120.2(3) yes
C33 . C34 . H341 . 120.7 no
C35 . C34 . H341 . 119.1 no
C34 . C35 . C36 . 120.1(3) yes
C34 . C35 . H351 . 120.4 no
C36 . C35 . H351 . 119.5 no
C31 . C36 . C35 . 120.2(3) yes
C31 . C36 . H361 . 119.5 no
C35 . C36 . H361 . 120.3 no
C38 . C37 . C42 . 119.0(4) yes
C38 . C37 . P4 . 119.7(3) yes
C42 . C37 . P4 . 121.2(3) yes
C37 . C38 . C39 . 121.0(4) yes
C37 . C38 . H381 . 118.7 no
C39 . C38 . H381 . 120.3 no
C38 . C39 . C40 . 119.5(5) yes
C38 . C39 . H391 . 120.5 no
C40 . C39 . H391 . 120.0 no
C39 . C40 . C41 . 120.8(4) yes
C39 . C40 . H401 . 118.7 no
C41 . C40 . H401 . 120.6 no
C40 . C41 . C42 . 119.8(4) yes
C40 . C41 . H411 . 120.8 no
C42 . C41 . H411 . 119.4 no
C37 . C42 . C41 . 119.8(4) yes
C37 . C42 . H421 . 120.0 no
C41 . C42 . H421 . 120.2 no
C44 . C43 . C48 . 119.1(3) yes
C44 . C43 . P4 . 122.1(3) yes
C48 . C43 . P4 . 118.7(3) yes
C43 . C44 . C45 . 119.7(4) yes
C43 . C44 . H441 . 119.5 no
C45 . C44 . H441 . 120.8 no
C44 . C45 . C46 . 120.4(4) yes
C44 . C45 . H451 . 119.3 no
C46 . C45 . H451 . 120.3 no
C45 . C46 . C47 . 120.4(4) yes
C45 . C46 . H461 . 119.9 no
C47 . C46 . H461 . 119.7 no
C46 . C47 . C48 . 120.2(4) yes
C46 . C47 . H471 . 119.7 no
C48 . C47 . H471 . 120.1 no
C47 . C48 . C43 . 120.1(4) yes
C47 . C48 . H481 . 120.1 no
C43 . C48 . H481 . 119.8 no
C50 . C49 . C54 . 119.4(3) yes
C50 . C49 . P5 . 121.7(3) yes
C54 . C49 . P5 . 118.9(2) yes
C49 . C50 . C51 . 119.3(4) yes
C49 . C50 . H501 . 120.4 no
C51 . C50 . H501 . 120.3 no
C50 . C51 . C52 . 120.2(4) yes
C50 . C51 . H511 . 119.7 no
C52 . C51 . H511 . 120.1 no
C51 . C52 . C53 . 120.9(3) yes
C51 . C52 . H521 . 118.6 no
C53 . C52 . H521 . 120.5 no
C52 . C53 . C54 . 119.4(4) yes
C52 . C53 . H531 . 121.1 no
C54 . C53 . H531 . 119.5 no
C49 . C54 . C53 . 120.8(3) yes
C49 . C54 . H541 . 120.1 no
C53 . C54 . H541 . 119.1 no
C56 . C55 . C60 . 119.1(3) yes
C56 . C55 . P5 . 121.6(2) yes
C60 . C55 . P5 . 119.3(2) yes
C55 . C56 . C57 . 120.5(3) yes
C55 . C56 . H561 . 119.0 no
C57 . C56 . H561 . 120.5 no
C56 . C57 . C58 . 120.0(3) yes
C56 . C57 . H571 . 120.2 no
C58 . C57 . H571 . 119.8 no
C57 . C58 . C59 . 119.6(3) yes
C57 . C58 . H581 . 119.4 no
C59 . C58 . H581 . 121.1 no
C58 . C59 . C60 . 120.5(3) yes
C58 . C59 . H591 . 119.6 no
C60 . C59 . H591 . 119.9 no
C55 . C60 . C59 . 120.3(3) yes
C55 . C60 . H601 . 119.2 no
C59 . C60 . H601 . 120.5 no
C62 . C61 . C63 . 118.6(3) yes
C62 . C61 . P6 . 119.9(3) yes
C63 . C61 . P6 . 121.5(3) yes
C61 . C62 . C64 . 120.8(4) yes
C61 . C62 . H621 . 118.4 no
C64 . C62 . H621 . 120.8 no
C61 . C63 . C65 . 120.3(4) yes
C61 . C63 . H631 . 119.2 no
C65 . C63 . H631 . 120.5 no
C62 . C64 . C66 . 119.7(4) yes
C62 . C64 . H641 . 119.3 no
C66 . C64 . H641 . 121.0 no
C63 . C65 . C66 . 120.7(4) yes
C63 . C65 . H651 . 119.9 no
C66 . C65 . H651 . 119.4 no
C64 . C66 . C65 . 119.9(4) yes
C64 . C66 . H661 . 119.1 no
C65 . C66 . H661 . 121.0 no
C68 . C67 . C72 . 120.0(4) yes
C68 . C67 . H671 . 119.7 no
C72 . C67 . H671 . 120.3 no
C67 . C68 . C69 . 119.2(3) yes
C67 . C68 . P6 . 119.9(3) yes
C69 . C68 . P6 . 120.8(3) yes
C68 . C69 . C70 . 120.2(4) yes
C68 . C69 . H691 . 119.3 no
C70 . C69 . H691 . 120.5 no
C69 . C70 . C71 . 120.1(5) yes
C69 . C70 . H701 . 119.4 no
C71 . C70 . H701 . 120.5 no
C70 . C71 . C72 . 120.2(4) yes
C70 . C71 . H711 . 119.3 no
C72 . C71 . H711 . 120.5 no
C67 . C72 . C71 . 120.2(5) yes
C67 . C72 . H721 . 119.5 no
C71 . C72 . H721 . 120.3 no
C74 . C73 . C78 . 120.2(3) yes
C74 . C73 . H731 . 119.7 no
C78 . C73 . H731 . 120.1 no
C73 . C74 . C75 . 120.1(3) yes
C73 . C74 . H741 . 118.8 no
C75 . C74 . H741 . 121.1 no
C74 . C75 . C76 . 120.3(3) yes
C74 . C75 . H751 . 119.6 no
C76 . C75 . H751 . 120.1 no
C75 . C76 . C77 . 119.5(3) yes
C75 . C76 . H761 . 119.5 no
C77 . C76 . H761 . 121.0 no
C76 . C77 . C78 . 120.7(3) yes
C76 . C77 . H771 . 119.9 no
C78 . C77 . H771 . 119.4 no
C73 . C78 . C77 . 119.1(3) yes
C73 . C78 . P7 . 121.9(2) yes
C77 . C78 . P7 . 118.9(2) yes
C80 . C79 . C84 . 119.0(3) yes
C80 . C79 . P7 . 120.7(2) yes
C84 . C79 . P7 . 120.4(2) yes
C79 . C80 . C81 . 120.0(3) yes
C79 . C80 . H801 . 120.8 no
C81 . C80 . H801 . 119.3 no
C80 . C81 . C82 . 120.6(4) yes
C80 . C81 . H811 . 119.9 no
C82 . C81 . H811 . 119.5 no
C81 . C82 . C83 . 119.8(3) yes
C81 . C82 . H821 . 121.0 no
C83 . C82 . H821 . 119.2 no
C82 . C83 . C84 . 120.3(4) yes
C82 . C83 . H831 . 119.6 no
C84 . C83 . H831 . 120.1 no
C79 . C84 . C83 . 120.3(3) yes
C79 . C84 . H841 . 119.1 no
C83 . C84 . H841 . 120.5 no
C86 . C85 . C90 . 118.5(3) yes
C86 . C85 . P8 . 121.1(3) yes
C90 . C85 . P8 . 120.4(2) yes
C85 . C86 . C87 . 119.8(4) yes
C85 . C86 . H861 . 120.1 no
C87 . C86 . H861 . 120.1 no
C86 . C87 . C88 . 120.7(4) yes
C86 . C87 . H871 . 120.7 no
C88 . C87 . H871 . 118.6 no
C87 . C88 . C89 . 120.2(4) yes
C87 . C88 . H881 . 119.6 no
C89 . C88 . H881 . 120.2 no
C88 . C89 . C90 . 120.0(4) yes
C88 . C89 . H891 . 121.3 no
C90 . C89 . H891 . 118.7 no
C85 . C90 . C89 . 120.7(3) yes
C85 . C90 . H901 . 119.6 no
C89 . C90 . H901 . 119.6 no
C92 . C91 . C96 . 119.4(4) yes
C92 . C91 . P8 . 120.6(3) yes
C96 . C91 . P8 . 119.7(3) yes
C91 . C92 . C93 . 120.0(5) yes
C91 . C92 . H921 . 119.6 no
C93 . C92 . H921 . 120.4 no
C92 . C93 . C94 . 119.2(6) yes
C92 . C93 . H931 . 119.8 no
C94 . C93 . H931 . 121.0 no
C93 . C94 . C95 . 121.0(5) yes
C93 . C94 . H941 . 119.3 no
C95 . C94 . H941 . 119.7 no
C94 . C95 . C96 . 120.5(6) yes
C94 . C95 . H951 . 118.6 no
C96 . C95 . H951 . 120.9 no
C91 . C96 . C95 . 120.0(6) yes
C91 . C96 . H961 . 120.1 no
C95 . C96 . H961 . 119.9 no
C98 . C97 . C102 . 120.1(4) yes
C98 . C97 . P9 . 120.8(3) yes
C102 . C97 . P9 . 119.0(3) yes
C97 . C98 . C99 . 121.2(4) yes
C97 . C98 . H981 . 119.2 no
C99 . C98 . H981 . 119.6 no
C98 . C99 . C100 . 119.7(4) yes
C98 . C99 . H991 . 119.1 no
C100 . C99 . H991 . 121.3 no
C99 . C100 . C101 . 119.8(4) yes
C99 . C100 . H1001 . 119.9 no
C101 . C100 . H1001 . 120.3 no
C100 . C101 . C102 . 119.7(4) yes
C100 . C101 . H1011 . 119.1 no
C102 . C101 . H1011 . 121.1 no
C97 . C102 . C101 . 119.5(4) yes
C97 . C102 . H1021 . 119.7 no
C101 . C102 . H1021 . 120.7 no
C104 . C103 . C108 . 119.7(3) yes
C104 . C103 . P9 . 119.4(2) yes
C108 . C103 . P9 . 120.9(3) yes
C103 . C104 . C105 . 120.4(4) yes
C103 . C104 . H1041 . 118.8 no
C105 . C104 . H1041 . 120.8 no
C104 . C105 . C106 . 119.9(4) yes
C104 . C105 . H1051 . 120.5 no
C106 . C105 . H1051 . 119.6 no
C105 . C106 . C107 . 119.9(4) yes
C105 . C106 . H1061 . 120.0 no
C107 . C106 . H1061 . 120.0 no
C106 . C107 . C108 . 121.1(4) yes
C106 . C107 . H1071 . 118.5 no
C108 . C107 . H1071 . 120.3 no
C107 . C108 . C103 . 118.9(4) yes
C107 . C108 . H1081 . 120.7 no
C103 . C108 . H1081 . 120.3 no
C110 . C109 . C114 . 118.0(3) yes
C110 . C109 . P10 . 121.5(3) yes
C114 . C109 . P10 . 120.3(3) yes
C109 . C110 . C111 . 120.5(4) yes
C109 . C110 . H1101 . 119.0 no
C111 . C110 . H1101 . 120.4 no
C110 . C111 . C112 . 120.7(4) yes
C110 . C111 . H1111 . 120.5 no
C112 . C111 . H1111 . 118.8 no
C111 . C112 . C113 . 120.1(4) yes
C111 . C112 . H1121 . 119.5 no
C113 . C112 . H1121 . 120.4 no
C112 . C113 . C114 . 119.5(4) yes
C112 . C113 . H1131 . 120.1 no
C114 . C113 . H1131 . 120.4 no
C113 . C114 . C109 . 121.2(4) yes
C113 . C114 . H1141 . 119.4 no
C109 . C114 . H1141 . 119.4 no
C116 . C115 . C120 . 120.1(4) yes
C116 . C115 . H1151 . 119.4 no
C120 . C115 . H1151 . 120.4 no
C115 . C116 . C117 . 118.3(3) yes
C115 . C116 . P10 . 120.8(3) yes
C117 . C116 . P10 . 120.8(3) yes
C116 . C117 . C118 . 121.0(4) yes
C116 . C117 . H1171 . 120.2 no
C118 . C117 . H1171 . 118.8 no
C117 . C118 . C119 . 120.0(4) yes
C117 . C118 . H1181 . 120.0 no
C119 . C118 . H1181 . 120.0 no
C118 . C119 . C120 . 120.4(4) yes
C118 . C119 . H1191 . 119.6 no
C120 . C119 . H1191 . 120.1 no
C115 . C120 . C119 . 120.2(5) yes
C115 . C120 . H1201 . 119.7 no
C119 . C120 . H1201 . 120.0 no
C122 . C121 . C126 . 120.3(4) yes
C122 . C121 . H1211 . 119.0 no
C126 . C121 . H1211 . 120.7 no
C121 . C122 . C123 . 120.1(4) yes
C121 . C122 . H1221 . 119.3 no
C123 . C122 . H1221 . 120.5 no
C122 . C123 . C124 . 119.7(4) yes
C122 . C123 . H1231 . 120.6 no
C124 . C123 . H1231 . 119.7 no
C123 . C124 . C125 . 120.6(4) yes
C123 . C124 . H1241 . 120.2 no
C125 . C124 . H1241 . 119.2 no
C124 . C125 . C126 . 120.4(4) yes
C124 . C125 . H1251 . 119.8 no
C126 . C125 . H1251 . 119.8 no
C125 . C126 . C121 . 118.7(3) yes
C125 . C126 . P11 . 119.6(3) yes
C121 . C126 . P11 . 121.7(3) yes
C128 . C127 . C132 . 119.2(3) yes
C128 . C127 . P11 . 119.8(2) yes
C132 . C127 . P11 . 121.0(2) yes
C127 . C128 . C129 . 120.0(4) yes
C127 . C128 . H1281 . 120.8 no
C129 . C128 . H1281 . 119.2 no
C128 . C129 . C130 . 120.0(4) yes
C128 . C129 . H1291 . 120.5 no
C130 . C129 . H1291 . 119.5 no
C129 . C130 . C131 . 120.3(4) yes
C129 . C130 . H1301 . 119.8 no
C131 . C130 . H1301 . 119.9 no
C130 . C131 . C132 . 120.3(4) yes
C130 . C131 . H1311 . 120.2 no
C132 . C131 . H1311 . 119.5 no
C127 . C132 . C131 . 120.1(3) yes
C127 . C132 . H1321 . 120.4 no
C131 . C132 . H1321 . 119.5 no
C134 . C133 . C138 . 119.3(3) yes
C134 . C133 . P12 . 120.5(2) yes
C138 . C133 . P12 . 120.2(3) yes
C133 . C134 . C135 . 120.4(3) yes
C133 . C134 . H1341 . 119.9 no
C135 . C134 . H1341 . 119.7 no
C134 . C135 . C136 . 119.9(4) yes
C134 . C135 . H1351 . 119.4 no
C136 . C135 . H1351 . 120.7 no
C135 . C136 . C137 . 120.1(3) yes
C135 . C136 . H1361 . 119.7 no
C137 . C136 . H1361 . 120.2 no
C136 . C137 . C138 . 120.4(3) yes
C136 . C137 . H1371 . 120.1 no
C138 . C137 . H1371 . 119.5 no
C133 . C138 . C137 . 120.0(4) yes
C133 . C138 . H1381 . 119.9 no
C137 . C138 . H1381 . 120.1 no
C140 . C139 . C144 . 118.3(3) yes
C140 . C139 . P12 . 121.1(2) yes
C144 . C139 . P12 . 120.6(3) yes
C139 . C140 . C141 . 121.0(3) yes
C139 . C140 . H1401 . 119.8 no
C141 . C140 . H1401 . 119.2 no
C140 . C141 . C142 . 119.9(4) yes
C140 . C141 . H1411 . 120.0 no
C142 . C141 . H1411 . 120.1 no
C141 . C142 . C143 . 120.2(3) yes
C141 . C142 . H1421 . 119.9 no
C143 . C142 . H1421 . 119.8 no
C142 . C143 . C144 . 120.1(4) yes
C142 . C143 . H1431 . 120.5 no
C144 . C143 . H1431 . 119.4 no
C143 . C144 . C139 . 120.5(4) yes
C143 . C144 . H1441 . 119.2 no
C139 . C144 . H1441 . 120.2 no
C146 . C145 . C150 . 118.9(3) yes
C146 . C145 . P13 . 120.8(3) yes
C150 . C145 . P13 . 120.3(3) yes
C145 . C146 . C147 . 120.5(4) yes
C145 . C146 . H1461 . 119.6 no
C147 . C146 . H1461 . 119.9 no
C146 . C147 . C148 . 120.4(4) yes
C146 . C147 . H1471 . 120.4 no
C148 . C147 . H1471 . 119.2 no
C147 . C148 . C149 . 119.7(4) yes
C147 . C148 . H1481 . 120.5 no
C149 . C148 . H1481 . 119.8 no
C148 . C149 . C150 . 121.3(5) yes
C148 . C149 . H1491 . 119.7 no
C150 . C149 . H1491 . 119.0 no
C149 . C150 . C145 . 119.1(5) yes
C149 . C150 . H1501 . 120.1 no
C145 . C150 . H1501 . 120.8 no
C152 . C151 . C156 . 118.5(3) yes
C152 . C151 . P13 . 120.5(3) yes
C156 . C151 . P13 . 121.0(3) yes
C151 . C152 . C153 . 119.6(4) yes
C151 . C152 . H1521 . 119.6 no
C153 . C152 . H1521 . 120.8 no
C152 . C153 . C154 . 120.6(4) yes
C152 . C153 . H1531 . 118.5 no
C154 . C153 . H1531 . 120.9 no
C153 . C154 . C155 . 120.3(4) yes
C153 . C154 . H1541 . 119.3 no
C155 . C154 . H1541 . 120.4 no
C154 . C155 . C156 . 119.7(4) yes
C154 . C155 . H1551 . 120.3 no
C156 . C155 . H1551 . 120.0 no
C151 . C156 . C155 . 121.4(4) yes
C151 . C156 . H1561 . 119.3 no
C155 . C156 . H1561 . 119.3 no
C158 . C157 . C162 . 119.0(3) yes
C158 . C157 . P14 . 120.5(2) yes
C162 . C157 . P14 . 120.5(2) yes
C157 . C158 . C159 . 120.8(3) yes
C157 . C158 . H1581 . 120.2 no
C159 . C158 . H1581 . 119.0 no
C158 . C159 . C160 . 119.8(3) yes
C158 . C159 . H1591 . 120.3 no
C160 . C159 . H1591 . 119.9 no
C159 . C160 . C161 . 120.3(3) yes
C159 . C160 . H1601 . 119.3 no
C161 . C160 . H1601 . 120.4 no
C160 . C161 . C162 . 120.2(3) yes
C160 . C161 . H1611 . 120.2 no
C162 . C161 . H1611 . 119.6 no
C157 . C162 . C161 . 119.9(3) yes
C157 . C162 . H1621 . 119.3 no
C161 . C162 . H1621 . 120.8 no
C164 . C163 . C168 . 119.0(3) yes
C164 . C163 . P14 . 120.3(2) yes
C168 . C163 . P14 . 120.7(2) yes
C163 . C164 . C165 . 119.9(3) yes
C163 . C164 . H1641 . 120.7 no
C165 . C164 . H1641 . 119.5 no
C164 . C165 . C166 . 120.3(3) yes
C164 . C165 . H1651 . 118.9 no
C166 . C165 . H1651 . 120.8 no
C165 . C166 . C167 . 120.5(3) yes
C165 . C166 . H1661 . 120.2 no
C167 . C166 . H1661 . 119.3 no
C166 . C167 . C168 . 120.1(3) yes
C166 . C167 . H1671 . 119.8 no
C168 . C167 . H1671 . 120.1 no
C163 . C168 . C167 . 120.2(3) yes
C163 . C168 . H1681 . 119.1 no
C167 . C168 . H1681 . 120.7 no
C170 . C169 . C173 . 119.1(3) yes
C170 . C169 . P15 . 121.6(2) yes
C173 . C169 . P15 . 119.3(2) yes
C169 . C170 . C171 . 120.4(3) yes
C169 . C170 . H1701 . 119.9 no
C171 . C170 . H1701 . 119.7 no
C170 . C171 . C172 . 120.1(3) yes
C170 . C171 . H1711 . 119.8 no
C172 . C171 . H1711 . 120.1 no
C171 . C172 . C174 . 120.3(3) yes
C171 . C172 . H1721 . 120.6 no
C174 . C172 . H1721 . 119.1 no
C169 . C173 . C174 . 119.9(3) yes
C169 . C173 . H1731 . 120.5 no
C174 . C173 . H1731 . 119.6 no
C173 . C174 . C172 . 120.1(3) yes
C173 . C174 . H1741 . 120.2 no
C172 . C174 . H1741 . 119.7 no
C176 . C175 . C180 . 119.1(3) yes
C176 . C175 . P15 . 120.1(3) yes
C180 . C175 . P15 . 120.7(3) yes
C175 . C176 . C177 . 119.0(4) yes
C175 . C176 . H1761 . 119.7 no
C177 . C176 . H1761 . 121.3 no
C176 . C177 . C178 . 121.3(4) yes
C176 . C177 . H1771 . 119.2 no
C178 . C177 . H1771 . 119.5 no
C177 . C178 . C179 . 119.9(4) yes
C177 . C178 . H1781 . 120.9 no
C179 . C178 . H1781 . 119.2 no
C178 . C179 . C180 . 120.7(5) yes
C178 . C179 . H1791 . 119.2 no
C180 . C179 . H1791 . 120.1 no
C175 . C180 . C179 . 120.1(4) yes
C175 . C180 . H1801 . 119.4 no
C179 . C180 . H1801 . 120.5 no
C182 . C181 . C186 . 118.9(3) yes
C182 . C181 . P16 . 121.0(3) yes
C186 . C181 . P16 . 120.1(2) yes
C181 . C182 . C183 . 120.0(4) yes
C181 . C182 . H1821 . 120.4 no
C183 . C182 . H1821 . 119.7 no
C182 . C183 . C184 . 120.6(4) yes
C182 . C183 . H1831 . 119.6 no
C184 . C183 . H1831 . 119.9 no
C183 . C184 . C185 . 120.4(3) yes
C183 . C184 . H1841 . 119.4 no
C185 . C184 . H1841 . 120.2 no
C184 . C185 . C186 . 119.4(4) yes
C184 . C185 . H1851 . 119.6 no
C186 . C185 . H1851 . 120.9 no
C181 . C186 . C185 . 120.8(4) yes
C181 . C186 . H1861 . 119.8 no
C185 . C186 . H1861 . 119.4 no
C188 . C187 . C192 . 118.7(3) yes
C188 . C187 . P16 . 118.9(2) yes
C192 . C187 . P16 . 122.3(2) yes
C187 . C188 . C189 . 120.6(3) yes
C187 . C188 . H1881 . 119.1 no
C189 . C188 . H1881 . 120.3 no
C188 . C189 . C190 . 120.3(3) yes
C188 . C189 . H1891 . 120.0 no
C190 . C189 . H1891 . 119.8 no
C189 . C190 . C191 . 119.8(3) yes
C189 . C190 . H1901 . 119.8 no
C191 . C190 . H1901 . 120.4 no
C190 . C191 . C192 . 121.1(3) yes
C190 . C191 . H1911 . 118.4 no
C192 . C191 . H1911 . 120.6 no
C191 . C192 . C187 . 119.6(3) yes
C191 . C192 . H1921 . 119.5 no
C187 . C192 . H1921 . 121.0 no
C194 . C193 . C198 . 120.0(3) yes
C194 . C193 . P18 . 119.7(3) yes
C198 . C193 . P18 . 120.2(3) yes
C193 . C194 . C195 . 119.7(5) yes
C193 . C194 . H1941 . 120.2 no
C195 . C194 . H1941 . 120.0 no
C194 . C195 . C196 . 120.5(5) yes
C194 . C195 . H1951 . 119.5 no
C196 . C195 . H1951 . 120.0 no
C195 . C196 . C197 . 120.6(4) yes
C195 . C196 . H1961 . 119.6 no
C197 . C196 . H1961 . 119.8 no
C196 . C197 . C198 . 119.8(5) yes
C196 . C197 . H1971 . 120.6 no
C198 . C197 . H1971 . 119.7 no
C197 . C198 . C193 . 119.4(5) yes
C197 . C198 . H1981 . 120.3 no
C193 . C198 . H1981 . 120.3 no
C200 . C199 . C204 . 119.1(3) yes
C200 . C199 . P18 . 122.5(3) yes
C204 . C199 . P18 . 118.4(2) yes
C199 . C200 . C201 . 119.7(4) yes
C199 . C200 . H2001 . 121.0 no
C201 . C200 . H2001 . 119.3 no
C200 . C201 . C202 . 121.8(4) yes
C200 . C201 . H2011 . 118.9 no
C202 . C201 . H2011 . 119.3 no
C201 . C202 . C203 . 118.7(3) yes
C201 . C202 . H2021 . 120.8 no
C203 . C202 . H2021 . 120.5 no
C202 . C203 . C204 . 120.7(4) yes
C202 . C203 . H2031 . 119.3 no
C204 . C203 . H2031 . 120.1 no
C203 . C204 . C199 . 120.1(4) yes
C203 . C204 . H2041 . 119.1 no
C199 . C204 . H2041 . 120.8 no
C206 . C205 . C210 . 119.9(3) yes
C206 . C205 . P17 . 119.7(3) yes
C210 . C205 . P17 . 120.4(3) yes
C205 . C206 . C207 . 119.9(5) yes
C205 . C206 . H2061 . 120.4 no
C207 . C206 . H2061 . 119.7 no
C206 . C207 . C208 . 119.7(5) yes
C206 . C207 . H2071 . 120.3 no
C208 . C207 . H2071 . 119.9 no
C207 . C208 . C209 . 121.0(4) yes
C207 . C208 . H2081 . 119.2 no
C209 . C208 . H2081 . 119.8 no
C208 . C209 . C210 . 119.9(5) yes
C208 . C209 . H2091 . 120.9 no
C210 . C209 . H2091 . 119.2 no
C209 . C210 . C205 . 119.6(5) yes
C209 . C210 . H2101 . 120.3 no
C205 . C210 . H2101 . 120.2 no
C212 . C211 . C216 . 118.6(3) yes
C212 . C211 . P17 . 119.5(2) yes
C216 . C211 . P17 . 121.9(2) yes
C211 . C212 . C213 . 120.2(3) yes
C211 . C212 . H2121 . 119.2 no
C213 . C212 . H2121 . 120.6 no
C212 . C213 . C214 . 120.7(3) yes
C212 . C213 . H2131 . 119.6 no
C214 . C213 . H2131 . 119.8 no
C213 . C214 . C215 . 119.3(3) yes
C213 . C214 . H2141 . 121.0 no
C215 . C214 . H2141 . 119.7 no
C214 . C215 . C216 . 120.6(3) yes
C214 . C215 . H2151 . 120.4 no
C216 . C215 . H2151 . 119.0 no
C211 . C216 . C215 . 120.6(3) yes
C211 . C216 . H2161 . 120.2 no
C215 . C216 . H2161 . 119.2 no
O19 . B1 . O22 . 120.4(3) yes
O19 . B1 . O24 . 120.4(3) yes
O22 . B1 . O24 . 119.2(3) yes
O19 . B1 . Zn1 . 37.07(12) yes
O22 . B1 . Zn1 . 83.37(16) yes
O24 . B1 . Zn1 . 157.1(2) yes
O19 . B1 . Zn6 . 41.64(13) yes
O22 . B1 . Zn6 . 162.0(2) yes
O24 . B1 . Zn6 . 78.81(15) yes
Zn1 . B1 . Zn6 . 78.62(8) yes
O21 . B2 . O23 . 119.1(2) yes
O21 . B2 . O24 . 121.2(2) yes
O23 . B2 . O24 . 119.6(2) yes
O21 . B2 . Zn4 . 41.57(12) yes
O23 . B2 . Zn4 . 77.64(15) yes
O24 . B2 . Zn4 . 162.6(2) yes
O21 . B2 . Zn5 . 37.49(12) yes
O23 . B2 . Zn5 . 156.6(2) yes
O24 . B2 . Zn5 . 83.73(15) yes
Zn4 . B2 . Zn5 . 78.99(8) yes
O20 . B3 . O22 . 118.5(3) yes
O20 . B3 . O23 . 121.8(3) yes
O22 . B3 . O23 . 119.7(3) yes
O20 . B3 . Zn2 . 42.79(13) yes
O22 . B3 . Zn2 . 76.41(15) yes
O23 . B3 . Zn2 . 162.3(2) yes
O20 . B3 . Zn3 . 37.60(13) yes
O22 . B3 . Zn3 . 156.1(2) yes
O23 . B3 . Zn3 . 84.18(16) yes
Zn2 . B3 . Zn3 . 79.93(8) yes
O44 . B4 . O47 . 120.8(3) yes
O44 . B4 . O49 . 119.6(3) yes
O47 . B4 . O49 . 119.6(2) yes
O44 . B4 . Zn7 . 40.41(12) yes
O47 . B4 . Zn7 . 161.2(2) yes
O49 . B4 . Zn7 . 79.24(15) yes
O44 . B4 . Zn8 . 38.64(12) yes
O47 . B4 . Zn8 . 82.17(15) yes
O49 . B4 . Zn8 . 158.2(2) yes
Zn7 . B4 . Zn8 . 79.02(8) yes
O46 . B5 . O48 . 119.1(3) yes
O46 . B5 . O49 . 121.6(3) yes
O48 . B5 . O49 . 119.4(3) yes
O46 . B5 . Zn11 . 41.88(12) yes
O48 . B5 . Zn11 . 77.20(15) yes
O49 . B5 . Zn11 . 163.4(2) yes
O46 . B5 . Zn12 . 38.35(12) yes
O48 . B5 . Zn12 . 157.4(2) yes
O49 . B5 . Zn12 . 83.24(16) yes
Zn11 . B5 . Zn12 . 80.23(8) yes
O45 . B6 . O47 . 120.3(3) yes
O45 . B6 . O48 . 120.4(3) yes
O47 . B6 . O48 . 119.3(3) yes
O45 . B6 . Zn9 . 41.04(12) yes
O47 . B6 . Zn9 . 79.31(15) yes
O48 . B6 . Zn9 . 161.2(2) yes
O45 . B6 . Zn10 . 37.57(12) yes
O47 . B6 . Zn10 . 157.3(2) yes
O48 . B6 . Zn10 . 83.03(16) yes
Zn9 . B6 . Zn10 . 78.23(8) yes
P1 . O1 . Zn1 . 132.14(13) yes
P1 . O2 . Zn6 . 130.35(12) yes
P2 . O3 . Zn6 . 134.95(13) yes
P2 . O4 . Zn5 . 138.39(13) yes
P3 . O5 . Zn6 . 146.29(14) yes
P3 . O6 . Zn5 . 135.64(13) yes
P4 . O7 . Zn5 . 130.36(12) yes
P4 . O8 . Zn4 . 134.45(13) yes
P5 . O9 . Zn4 . 141.54(13) yes
P5 . O10 . Zn3 . 132.69(13) yes
P6 . O11 . Zn4 . 135.92(13) yes
P6 . O12 . Zn3 . 139.92(13) yes
P7 . O13 . Zn3 . 127.48(12) yes
P7 . O14 . Zn2 . 128.95(12) yes
P8 . O15 . Zn2 . 149.46(14) yes
P8 . O16 . Zn1 . 137.95(16) yes
P9 . O17 . Zn2 . 128.44(14) yes
P9 . O18 . Zn1 . 146.75(16) yes
B1 . O19 . Zn1 . 118.75(18) yes
B1 . O19 . Zn6 . 111.63(18) yes
Zn1 . O19 . Zn6 . 129.37(10) yes
B3 . O20 . Zn2 . 109.85(18) yes
B3 . O20 . Zn3 . 117.90(18) yes
Zn2 . O20 . Zn3 . 131.04(10) yes
B2 . O21 . Zn4 . 111.81(17) yes
B2 . O21 . Zn5 . 118.15(17) yes
Zn4 . O21 . Zn5 . 129.87(10) yes
B3 . O22 . B1 . 120.5(2) yes
B3 . O22 . Zn2 . 74.30(15) yes
B1 . O22 . Zn2 . 162.78(18) yes
B3 . O23 . B2 . 120.3(2) yes
B1 . O24 . B2 . 120.4(2) yes
P10 . O25 . Zn7 . 126.46(12) yes
P10 . O26 . Zn8 . 129.09(12) yes
P11 . O27 . Zn8 . 133.97(12) yes
P11 . O28 . Zn9 . 144.13(13) yes
P12 . O29 . Zn8 . 140.59(13) yes
P12 . O30 . Zn9 . 130.01(12) yes
P13 . O31 . Zn9 . 128.40(12) yes
P13 . O32 . Zn10 . 133.12(12) yes
P14 . O33 . Zn10 . 148.20(13) yes
P14 . O34 . Zn11 . 133.02(13) yes
P15 . O36 . Zn10 . 131.15(12) yes
P15 . O37 . Zn11 . 148.53(13) yes
P16 . O38 . Zn11 . 129.35(12) yes
P16 . O39 . Zn12 . 128.66(12) yes
P17 . O40 . Zn12 . 136.81(13) yes
P17 . O41 . Zn7 . 136.38(13) yes
P18 . O42 . Zn12 . 139.70(13) yes
P18 . O43 . Zn7 . 140.36(13) yes
B4 . O44 . Zn7 . 113.51(17) yes
B4 . O44 . Zn8 . 116.25(17) yes
Zn7 . O44 . Zn8 . 130.16(10) yes
B6 . O45 . Zn9 . 112.52(17) yes
B6 . O45 . Zn10 . 117.97(18) yes
Zn9 . O45 . Zn10 . 128.52(10) yes
B5 . O46 . Zn11 . 111.57(17) yes
B5 . O46 . Zn12 . 116.89(17) yes
Zn11 . O46 . Zn12 . 131.53(10) yes
B6 . O47 . B4 . 120.7(2) yes
B5 . O48 . B6 . 120.7(2) yes
B4 . O49 . B5 . 120.3(2) yes
C7 . P1 . C1 . 106.55(14) yes
C7 . P1 . O2 . 108.74(13) yes
C1 . P1 . O2 . 108.07(13) yes
C7 . P1 . O1 . 108.79(13) yes
C1 . P1 . O1 . 106.81(13) yes
O2 . P1 . O1 . 117.36(11) yes
C7 . P1 . Zn1 . 104.61(9) yes
C1 . P1 . Zn1 . 131.83(10) yes
O2 . P1 . Zn1 . 95.33(8) yes
O1 . P1 . Zn1 . 27.08(8) yes
C7 . P1 . Zn6 . 106.47(10) yes
C1 . P1 . Zn6 . 132.71(10) yes
O2 . P1 . Zn6 . 28.08(7) yes
O1 . P1 . Zn6 . 93.37(8) yes
Zn1 . P1 . Zn6 . 68.578(16) yes
C19 . P2 . C13 . 108.98(13) yes
C19 . P2 . O3 . 107.27(13) yes
C13 . P2 . O3 . 106.44(13) yes
C19 . P2 . O4 . 108.87(13) yes
C13 . P2 . O4 . 105.48(13) yes
O3 . P2 . O4 . 119.44(12) yes
C19 . P2 . Zn5 . 97.65(10) yes
C13 . P2 . Zn5 . 128.98(10) yes
O3 . P2 . Zn5 . 105.86(8) yes
O4 . P2 . Zn5 . 23.50(8) yes
C19 . P2 . Zn6 . 93.02(10) yes
C13 . P2 . Zn6 . 131.73(10) yes
O3 . P2 . Zn6 . 25.41(8) yes
O4 . P2 . Zn6 . 107.01(8) yes
Zn5 . P2 . Zn6 . 87.482(19) yes
C31 . P3 . C25 . 108.62(14) yes
C31 . P3 . O6 . 108.12(13) yes
C25 . P3 . O6 . 107.09(13) yes
C31 . P3 . O5 . 108.87(13) yes
C25 . P3 . O5 . 105.90(13) yes
O6 . P3 . O5 . 117.91(12) yes
C31 . P3 . Zn5 . 95.45(10) yes
C25 . P3 . Zn5 . 132.16(10) yes
O6 . P3 . Zn5 . 25.07(8) yes
O5 . P3 . Zn5 . 104.23(8) yes
C43 . P4 . C37 . 108.11(15) yes
C43 . P4 . O7 . 107.93(13) yes
C37 . P4 . O7 . 108.05(14) yes
C43 . P4 . O8 . 107.38(13) yes
C37 . P4 . O8 . 107.72(15) yes
O7 . P4 . O8 . 117.34(12) yes
C43 . P4 . Zn4 . 128.68(10) yes
C37 . P4 . Zn4 . 107.92(11) yes
O7 . P4 . Zn4 . 94.08(8) yes
O8 . P4 . Zn4 . 25.76(8) yes
C49 . P5 . C55 . 105.98(13) yes
C49 . P5 . O10 . 107.30(13) yes
C55 . P5 . O10 . 107.34(13) yes
C49 . P5 . O9 . 109.39(13) yes
C55 . P5 . O9 . 106.82(12) yes
O10 . P5 . O9 . 119.27(12) yes
C49 . P5 . Zn3 . 93.20(9) yes
C55 . P5 . Zn3 . 133.87(10) yes
O10 . P5 . Zn3 . 26.71(8) yes
O9 . P5 . Zn3 . 105.44(8) yes
C68 . P6 . C61 . 106.96(14) yes
C68 . P6 . O12 . 109.63(14) yes
C61 . P6 . O12 . 107.19(13) yes
C68 . P6 . O11 . 107.68(14) yes
C61 . P6 . O11 . 106.86(13) yes
O12 . P6 . O11 . 117.99(13) yes
C68 . P6 . Zn4 . 96.53(10) yes
C61 . P6 . Zn4 . 131.76(10) yes
O12 . P6 . Zn4 . 103.36(9) yes
O11 . P6 . Zn4 . 24.90(8) yes
C79 . P7 . C78 . 106.90(13) yes
C79 . P7 . O13 . 108.18(13) yes
C78 . P7 . O13 . 110.49(12) yes
C79 . P7 . O14 . 109.43(13) yes
C78 . P7 . O14 . 104.48(13) yes
O13 . P7 . O14 . 116.92(11) yes
C79 . P7 . Zn2 . 97.70(9) yes
C78 . P7 . Zn2 . 133.40(10) yes
O13 . P7 . Zn2 . 97.96(8) yes
O14 . P7 . Zn2 . 29.01(7) yes
C79 . P7 . Zn3 . 102.08(10) yes
C78 . P7 . Zn3 . 138.11(9) yes
O13 . P7 . Zn3 . 29.94(7) yes
O14 . P7 . Zn3 . 93.36(8) yes
Zn2 . P7 . Zn3 . 69.551(16) yes
C85 . P8 . C91 . 103.34(14) yes
C85 . P8 . O15 . 108.61(14) yes
C91 . P8 . O15 . 108.07(16) yes
C85 . P8 . O16 . 107.17(15) yes
C91 . P8 . O16 . 109.36(17) yes
O15 . P8 . O16 . 119.15(13) yes
C85 . P8 . Zn1 . 128.09(10) yes
C91 . P8 . Zn1 . 109.34(11) yes
O15 . P8 . Zn1 . 98.30(8) yes
O16 . P8 . Zn1 . 23.70(9) yes
C97 . P9 . C103 . 106.94(14) yes
C97 . P9 . O17 . 105.03(15) yes
C103 . P9 . O17 . 108.13(13) yes
C97 . P9 . O18 . 109.53(17) yes
C103 . P9 . O18 . 107.83(16) yes
O17 . P9 . O18 . 118.81(13) yes
C97 . P9 . Zn2 . 91.28(11) yes
C103 . P9 . Zn2 . 137.36(10) yes
O17 . P9 . Zn2 . 29.24(8) yes
O18 . P9 . Zn2 . 101.34(10) yes
C109 . P10 . C116 . 108.63(15) yes
C109 . P10 . O26 . 107.82(14) yes
C116 . P10 . O26 . 107.17(13) yes
C109 . P10 . O25 . 107.86(14) yes
C116 . P10 . O25 . 107.76(14) yes
O26 . P10 . O25 . 117.36(12) yes
C109 . P10 . Zn7 . 95.89(10) yes
C116 . P10 . Zn7 . 137.82(11) yes
O26 . P10 . Zn7 . 96.71(8) yes
O25 . P10 . Zn7 . 30.41(8) yes
C127 . P11 . C126 . 107.32(14) yes
C127 . P11 . O27 . 108.18(13) yes
C126 . P11 . O27 . 108.49(12) yes
C127 . P11 . O28 . 110.12(13) yes
C126 . P11 . O28 . 105.44(13) yes
O27 . P11 . O28 . 116.89(12) yes
C127 . P11 . Zn8 . 99.14(10) yes
C126 . P11 . Zn8 . 134.10(10) yes
O27 . P11 . Zn8 . 26.04(7) yes
O28 . P11 . Zn8 . 99.47(8) yes
C133 . P12 . C139 . 107.72(13) yes
C133 . P12 . O30 . 107.01(13) yes
C139 . P12 . O30 . 107.42(13) yes
C133 . P12 . O29 . 109.46(13) yes
C139 . P12 . O29 . 106.36(13) yes
O30 . P12 . O29 . 118.45(12) yes
C133 . P12 . Zn9 . 88.65(9) yes
C139 . P12 . Zn9 . 134.74(10) yes
O30 . P12 . Zn9 . 28.26(7) yes
O29 . P12 . Zn9 . 107.16(8) yes
C151 . P13 . C145 . 108.72(14) yes
C151 . P13 . O31 . 107.24(13) yes
C145 . P13 . O31 . 107.62(13) yes
C151 . P13 . O32 . 109.44(14) yes
C145 . P13 . O32 . 106.29(14) yes
O31 . P13 . O32 . 117.29(11) yes
C151 . P13 . Zn9 . 100.75(10) yes
C145 . P13 . Zn9 . 134.99(11) yes
O31 . P13 . Zn9 . 29.23(7) yes
O32 . P13 . Zn9 . 94.58(8) yes
C151 . P13 . Zn10 . 109.48(10) yes
C145 . P13 . Zn10 . 127.89(11) yes
O31 . P13 . Zn10 . 93.34(8) yes
O32 . P13 . Zn10 . 26.53(7) yes
Zn9 . P13 . Zn10 . 68.333(16) yes
C157 . P14 . C163 . 106.32(13) yes
C157 . P14 . O34 . 107.88(13) yes
C163 . P14 . O34 . 107.40(13) yes
C157 . P14 . O33 . 108.15(13) yes
C163 . P14 . O33 . 107.58(13) yes
O34 . P14 . O33 . 118.87(12) yes
C157 . P14 . Zn11 . 104.47(9) yes
C163 . P14 . Zn11 . 131.70(10) yes
O34 . P14 . Zn11 . 26.48(8) yes
O33 . P14 . Zn11 . 96.87(8) yes
C169 . P15 . C175 . 104.94(13) yes
C169 . P15 . O36 . 106.66(12) yes
C175 . P15 . O36 . 108.97(14) yes
C169 . P15 . O37 . 107.58(13) yes
C175 . P15 . O37 . 108.47(14) yes
O36 . P15 . O37 . 119.30(12) yes
C169 . P15 . Zn10 . 134.12(10) yes
C175 . P15 . Zn10 . 99.31(10) yes
O36 . P15 . Zn10 . 27.66(8) yes
O37 . P15 . Zn10 . 100.59(8) yes
C187 . P16 . C181 . 107.29(13) yes
C187 . P16 . O39 . 109.57(12) yes
C181 . P16 . O39 . 108.68(13) yes
C187 . P16 . O38 . 105.12(12) yes
C181 . P16 . O38 . 108.79(13) yes
O39 . P16 . O38 . 116.98(11) yes
C187 . P16 . Zn11 . 133.42(10) yes
C181 . P16 . Zn11 . 99.08(10) yes
O39 . P16 . Zn11 . 96.84(7) yes
O38 . P16 . Zn11 . 28.74(7) yes
C187 . P16 . Zn12 . 137.09(9) yes
C181 . P16 . Zn12 . 101.34(10) yes
O39 . P16 . Zn12 . 29.15(7) yes
O38 . P16 . Zn12 . 94.81(8) yes
Zn11 . P16 . Zn12 . 69.937(16) yes
C211 . P17 . C205 . 106.64(13) yes
C211 . P17 . O41 . 106.20(13) yes
C205 . P17 . O41 . 109.15(14) yes
C211 . P17 . O40 . 107.04(12) yes
C205 . P17 . O40 . 108.56(14) yes
O41 . P17 . O40 . 118.62(12) yes
C211 . P17 . Zn7 . 130.60(10) yes
C205 . P17 . Zn7 . 95.08(11) yes
O41 . P17 . Zn7 . 24.66(8) yes
O40 . P17 . Zn7 . 107.02(8) yes
C211 . P17 . Zn12 . 131.43(10) yes
C205 . P17 . Zn12 . 97.04(10) yes
O41 . P17 . Zn12 . 104.95(8) yes
O40 . P17 . Zn12 . 24.39(8) yes
Zn7 . P17 . Zn12 . 87.167(19) yes
C193 . P18 . C199 . 109.51(13) yes
C193 . P18 . O42 . 108.63(14) yes
C199 . P18 . O42 . 106.63(12) yes
C193 . P18 . O43 . 108.38(14) yes
C199 . P18 . O43 . 105.59(13) yes
O42 . P18 . O43 . 117.88(12) yes
C193 . P18 . Zn7 . 96.80(10) yes
C199 . P18 . Zn7 . 127.88(10) yes
O42 . P18 . Zn7 . 106.15(8) yes
O43 . P18 . Zn7 . 22.30(8) yes
C193 . P18 . Zn12 . 100.72(10) yes
C199 . P18 . Zn12 . 128.92(9) yes
O42 . P18 . Zn12 . 22.77(8) yes
O43 . P18 . Zn12 . 102.44(9) yes
Zn7 . P18 . Zn12 . 86.319(19) yes
O19 . Zn1 . O1 . 99.94(8) yes
O19 . Zn1 . O18 . 117.80(11) yes
O1 . Zn1 . O18 . 108.76(10) yes
O19 . Zn1 . O16 . 112.56(11) yes
O1 . Zn1 . O16 . 112.39(10) yes
O18 . Zn1 . O16 . 105.47(12) yes
O19 . Zn1 . B1 . 24.18(8) yes
O1 . Zn1 . B1 . 124.05(9) yes
O18 . Zn1 . B1 . 103.61(11) yes
O16 . Zn1 . B1 . 100.87(11) yes
O19 . Zn1 . P1 . 80.66(6) yes
O1 . Zn1 . P1 . 20.78(6) yes
O18 . Zn1 . P1 . 111.71(8) yes
O16 . Zn1 . P1 . 127.86(7) yes
B1 . Zn1 . P1 . 104.32(6) yes
O19 . Zn1 . P8 . 115.00(6) yes
O1 . Zn1 . P8 . 127.17(6) yes
O18 . Zn1 . P8 . 89.17(9) yes
O16 . Zn1 . P8 . 18.35(7) yes
B1 . Zn1 . P8 . 97.03(7) yes
P1 . Zn1 . P8 . 145.05(2) yes
B3 . Zn2 . O20 . 27.37(9) yes
B3 . Zn2 . O14 . 125.03(9) yes
O20 . Zn2 . O14 . 97.75(8) yes
B3 . Zn2 . O17 . 90.06(9) yes
O20 . Zn2 . O17 . 103.80(9) yes
O14 . Zn2 . O17 . 111.04(9) yes
B3 . Zn2 . O15 . 106.84(10) yes
O20 . Zn2 . O15 . 119.30(10) yes
O14 . Zn2 . O15 . 107.74(9) yes
O17 . Zn2 . O15 . 115.76(9) yes
B3 . Zn2 . P9 . 99.79(7) yes
O20 . Zn2 . P9 . 120.30(6) yes
O14 . Zn2 . P9 . 119.01(6) yes
O17 . Zn2 . P9 . 22.31(7) yes
O15 . Zn2 . P9 . 93.62(7) yes
B3 . Zn2 . O22 . 29.29(8) yes
O20 . Zn2 . O22 . 56.41(7) yes
O14 . Zn2 . O22 . 154.11(7) yes
O17 . Zn2 . O22 . 80.00(8) yes
O15 . Zn2 . O22 . 86.49(8) yes
B3 . Zn2 . P7 . 105.31(7) yes
O20 . Zn2 . P7 . 78.09(6) yes
O14 . Zn2 . P7 . 22.04(6) yes
O17 . Zn2 . P7 . 125.49(7) yes
O15 . Zn2 . P7 . 109.12(7) yes
P9 . Zn2 . O22 . 80.30(4) yes
P9 . Zn2 . P7 . 138.94(2) yes
O22 . Zn2 . P7 . 133.13(4) yes
O13 . Zn3 . O20 . 100.49(8) yes
O13 . Zn3 . O12 . 110.34(9) yes
O20 . Zn3 . O12 . 108.10(9) yes
O13 . Zn3 . B3 . 124.98(9) yes
O20 . Zn3 . B3 . 24.50(9) yes
O12 . Zn3 . B3 . 96.05(9) yes
O13 . Zn3 . O10 . 115.67(9) yes
O20 . Zn3 . O10 . 108.78(9) yes
O12 . Zn3 . O10 . 112.54(9) yes
B3 . Zn3 . O10 . 95.28(9) yes
O13 . Zn3 . P7 . 22.58(6) yes
O20 . Zn3 . P7 . 78.23(6) yes
O12 . Zn3 . P7 . 114.12(6) yes
B3 . Zn3 . P7 . 102.64(7) yes
O10 . Zn3 . P7 . 127.37(6) yes
O13 . Zn3 . P5 . 127.67(6) yes
O20 . Zn3 . P5 . 117.06(6) yes
O12 . Zn3 . P5 . 91.96(7) yes
B3 . Zn3 . P5 . 97.22(7) yes
O10 . Zn3 . P5 . 20.60(6) yes
P7 . Zn3 . P5 . 144.86(2) yes
B2 . Zn4 . O21 . 26.62(8) yes
B2 . Zn4 . O8 . 126.36(9) yes
O21 . Zn4 . O8 . 99.74(8) yes
B2 . Zn4 . O9 . 101.85(9) yes
O21 . Zn4 . O9 . 115.21(9) yes
O8 . Zn4 . O9 . 109.10(9) yes
B2 . Zn4 . O11 . 102.25(9) yes
O21 . Zn4 . O11 . 116.07(9) yes
O8 . Zn4 . O11 . 108.04(9) yes
O9 . Zn4 . O11 . 108.04(9) yes
B2 . Zn4 . P4 . 106.76(6) yes
O21 . Zn4 . P4 . 80.15(5) yes
O8 . Zn4 . P4 . 19.79(6) yes
O9 . Zn4 . P4 . 115.62(6) yes
O11 . Zn4 . P4 . 119.85(6) yes
B2 . Zn4 . P6 . 86.08(6) yes
O21 . Zn4 . P6 . 104.83(6) yes
O8 . Zn4 . P6 . 126.75(7) yes
O9 . Zn4 . P6 . 101.85(6) yes
O11 . Zn4 . P6 . 19.18(6) yes
P4 . Zn4 . P6 . 135.97(2) yes
O21 . Zn5 . O7 . 100.46(8) yes
O21 . Zn5 . O6 . 113.22(8) yes
O7 . Zn5 . O6 . 115.49(9) yes
O21 . Zn5 . O4 . 113.48(9) yes
O7 . Zn5 . O4 . 110.41(9) yes
O6 . Zn5 . O4 . 104.13(9) yes
O21 . Zn5 . B2 . 24.36(8) yes
O7 . Zn5 . B2 . 124.61(9) yes
O6 . Zn5 . B2 . 100.91(8) yes
O4 . Zn5 . B2 . 98.42(9) yes
O21 . Zn5 . P3 . 97.79(6) yes
O7 . Zn5 . P3 . 132.37(7) yes
O6 . Zn5 . P3 . 19.29(6) yes
O4 . Zn5 . P3 . 101.66(6) yes
B2 . Zn5 . P3 . 82.41(6) yes
O21 . Zn5 . P2 . 116.51(6) yes
O7 . Zn5 . P2 . 124.63(6) yes
O6 . Zn5 . P2 . 87.04(6) yes
O4 . Zn5 . P2 . 18.11(6) yes
B2 . Zn5 . P2 . 96.06(6) yes
P3 . Zn5 . P2 . 83.556(19) yes
B1 . Zn6 . O19 . 26.73(9) yes
B1 . Zn6 . O2 . 128.43(9) yes
O19 . Zn6 . O2 . 101.87(8) yes
B1 . Zn6 . O3 . 95.88(9) yes
O19 . Zn6 . O3 . 108.93(9) yes
O2 . Zn6 . O3 . 115.04(9) yes
B1 . Zn6 . O5 . 97.22(10) yes
O19 . Zn6 . O5 . 111.62(9) yes
O2 . Zn6 . O5 . 106.50(9) yes
O3 . Zn6 . O5 . 112.43(9) yes
B1 . Zn6 . P1 . 107.27(7) yes
O19 . Zn6 . P1 . 81.10(6) yes
O2 . Zn6 . P1 . 21.57(6) yes
O3 . Zn6 . P1 . 128.52(6) yes
O5 . Zn6 . P1 . 109.44(6) yes
B1 . Zn6 . P2 . 98.77(7) yes
O19 . Zn6 . P2 . 118.79(6) yes
O2 . Zn6 . P2 . 124.31(6) yes
O3 . Zn6 . P2 . 19.64(6) yes
O5 . Zn6 . P2 . 92.79(7) yes
P1 . Zn6 . P2 . 142.74(2) yes
O44 . Zn7 . B4 . 26.08(8) yes
O44 . Zn7 . O25 . 100.33(8) yes
B4 . Zn7 . O25 . 126.40(9) yes
O44 . Zn7 . O41 . 111.88(9) yes
B4 . Zn7 . O41 . 97.37(9) yes
O25 . Zn7 . O41 . 114.82(9) yes
O44 . Zn7 . O43 . 116.20(9) yes
B4 . Zn7 . O43 . 102.24(9) yes
O25 . Zn7 . O43 . 108.00(9) yes
O41 . Zn7 . O43 . 105.84(9) yes
O44 . Zn7 . P10 . 80.20(5) yes
B4 . Zn7 . P10 . 105.91(6) yes
O25 . Zn7 . P10 . 23.13(6) yes
O41 . Zn7 . P10 . 112.81(6) yes
O43 . Zn7 . P10 . 127.86(7) yes
O44 . Zn7 . P17 . 120.14(6) yes
B4 . Zn7 . P17 . 99.33(7) yes
O25 . Zn7 . P17 . 124.99(7) yes
O41 . Zn7 . P17 . 18.96(6) yes
O43 . Zn7 . P17 . 87.04(7) yes
O44 . Zn7 . P18 . 103.80(6) yes
B4 . Zn7 . P18 . 86.28(6) yes
O25 . Zn7 . P18 . 123.97(7) yes
O41 . Zn7 . P18 . 101.60(6) yes
O43 . Zn7 . P18 . 17.34(6) yes
O44 . Zn7 . Zn8 . 24.89(5) yes
B4 . Zn7 . Zn8 . 50.95(6) yes
O25 . Zn7 . Zn8 . 75.54(6) yes
O41 . Zn7 . Zn8 . 121.06(6) yes
O43 . Zn7 . Zn8 . 126.60(7) yes
P10 . Zn7 . P17 . 129.13(2) yes
P10 . Zn7 . P18 . 141.14(2) yes
P17 . Zn7 . P18 . 82.893(19) yes
P10 . Zn7 . Zn8 . 55.482(15) yes
P17 . Zn7 . Zn8 . 135.872(17) yes
P18 . Zn7 . Zn8 . 120.070(18) yes
O44 . Zn8 . O26 . 99.80(8) yes
O44 . Zn8 . O27 . 113.64(8) yes
O26 . Zn8 . O27 . 107.62(9) yes
O44 . Zn8 . B4 . 25.11(8) yes
O26 . Zn8 . B4 . 124.90(9) yes
O27 . Zn8 . B4 . 101.06(8) yes
O44 . Zn8 . O29 . 116.59(9) yes
O26 . Zn8 . O29 . 111.60(9) yes
O27 . Zn8 . O29 . 107.21(9) yes
B4 . Zn8 . O29 . 102.99(9) yes
O44 . Zn8 . Zn7 . 24.95(5) yes
O26 . Zn8 . Zn7 . 74.87(6) yes
O27 . Zn8 . Zn7 . 120.86(6) yes
B4 . Zn8 . Zn7 . 50.03(6) yes
O29 . Zn8 . Zn7 . 127.20(7) yes
O44 . Zn8 . P11 . 101.92(6) yes
O26 . Zn8 . P11 . 126.97(7) yes
O27 . Zn8 . P11 . 20.00(6) yes
B4 . Zn8 . P11 . 84.42(6) yes
O29 . Zn8 . P11 . 100.59(6) yes
Zn7 . Zn8 . P11 . 116.828(17) yes
B6 . Zn9 . O45 . 26.44(9) yes
B6 . Zn9 . O31 . 127.72(9) yes
O45 . Zn9 . O31 . 101.30(8) yes
B6 . Zn9 . O30 . 96.31(9) yes
O45 . Zn9 . O30 . 111.40(8) yes
O31 . Zn9 . O30 . 112.51(9) yes
B6 . Zn9 . O28 . 99.04(9) yes
O45 . Zn9 . O28 . 111.89(8) yes
O31 . Zn9 . O28 . 109.91(8) yes
O30 . Zn9 . O28 . 109.64(9) yes
B6 . Zn9 . P13 . 106.96(7) yes
O45 . Zn9 . P13 . 80.72(6) yes
O31 . Zn9 . P13 . 22.37(6) yes
O30 . Zn9 . P13 . 129.28(6) yes
O28 . Zn9 . P13 . 110.25(6) yes
B6 . Zn9 . P12 . 102.23(7) yes
O45 . Zn9 . P12 . 124.03(6) yes
O31 . Zn9 . P12 . 120.81(6) yes
O30 . Zn9 . P12 . 21.73(6) yes
O28 . Zn9 . P12 . 87.99(6) yes
P13 . Zn9 . P12 . 142.14(2) yes
O45 . Zn10 . O32 . 99.59(8) yes
O45 . Zn10 . O36 . 105.31(9) yes
O32 . Zn10 . O36 . 119.31(9) yes
O45 . Zn10 . B6 . 24.46(8) yes
O32 . Zn10 . B6 . 123.86(9) yes
O36 . Zn10 . B6 . 93.21(9) yes
O45 . Zn10 . O33 . 124.96(9) yes
O32 . Zn10 . O33 . 106.26(9) yes
O36 . Zn10 . O33 . 102.84(9) yes
B6 . Zn10 . O33 . 109.28(9) yes
O45 . Zn10 . P15 . 114.21(6) yes
O32 . Zn10 . P15 . 131.66(6) yes
O36 . Zn10 . P15 . 21.19(6) yes
B6 . Zn10 . P15 . 95.33(6) yes
O33 . Zn10 . P15 . 82.27(6) yes
O45 . Zn10 . P13 . 79.24(6) yes
O32 . Zn10 . P13 . 20.35(6) yes
O36 . Zn10 . P13 . 125.20(6) yes
B6 . Zn10 . P13 . 103.55(6) yes
O33 . Zn10 . P13 . 119.01(6) yes
P15 . Zn10 . P13 . 143.51(2) yes
B5 . Zn11 . O46 . 26.54(9) yes
B5 . Zn11 . O38 . 124.93(9) yes
O46 . Zn11 . O38 . 98.39(8) yes
B5 . Zn11 . O37 . 101.53(9) yes
O46 . Zn11 . O37 . 115.51(9) yes
O38 . Zn11 . O37 . 110.96(9) yes
B5 . Zn11 . O34 . 98.01(9) yes
O46 . Zn11 . O34 . 110.13(9) yes
O38 . Zn11 . O34 . 108.16(9) yes
O37 . Zn11 . O34 . 112.63(9) yes
B5 . Zn11 . P16 . 104.93(7) yes
O46 . Zn11 . P16 . 78.70(5) yes
O38 . Zn11 . P16 . 21.92(6) yes
O37 . Zn11 . P16 . 111.34(6) yes
O34 . Zn11 . P16 . 124.32(6) yes
B5 . Zn11 . P14 . 101.87(7) yes
O46 . Zn11 . P14 . 121.33(6) yes
O38 . Zn11 . P14 . 119.35(6) yes
O37 . Zn11 . P14 . 92.17(6) yes
O34 . Zn11 . P14 . 20.50(6) yes
P16 . Zn11 . P14 . 139.43(2) yes
O46 . Zn12 . O39 . 99.99(8) yes
O46 . Zn12 . B5 . 24.76(8) yes
O39 . Zn12 . B5 . 124.73(9) yes
O46 . Zn12 . O42 . 112.21(9) yes
O39 . Zn12 . O42 . 109.23(8) yes
B5 . Zn12 . O42 . 99.45(9) yes
O46 . Zn12 . O40 . 111.14(8) yes
O39 . Zn12 . O40 . 115.08(8) yes
B5 . Zn12 . O40 . 97.55(9) yes
O42 . Zn12 . O40 . 109.02(9) yes
O46 . Zn12 . P16 . 78.93(5) yes
O39 . Zn12 . P16 . 22.19(6) yes
B5 . Zn12 . P16 . 103.41(7) yes
O42 . Zn12 . P16 . 111.27(6) yes
O40 . Zn12 . P16 . 130.20(6) yes
O46 . Zn12 . P17 . 116.10(6) yes
O39 . Zn12 . P17 . 128.21(6) yes
B5 . Zn12 . P17 . 96.41(7) yes
O42 . Zn12 . P17 . 90.82(7) yes
O40 . Zn12 . P17 . 18.80(6) yes
O46 . Zn12 . P18 . 102.03(6) yes
O39 . Zn12 . P18 . 126.23(6) yes
B5 . Zn12 . P18 . 84.99(7) yes
O42 . Zn12 . P18 . 17.53(6) yes
O40 . Zn12 . P18 . 101.40(6) yes
P16 . Zn12 . P17 . 146.98(2) yes
P16 . Zn12 . P18 . 124.82(2) yes
P17 . Zn12 . P18 . 82.601(19) yes
C329 . O325 . C326 . 107.70(7) yes
O325 . C329 . C328 . 106.09(6) yes
O325 . C329 . H3291 . 108.7 no
C328 . C329 . H3291 . 105.8 no
O325 . C329 . H3292 . 112.7 no
C328 . C329 . H3292 . 113.2 no
H3291 . C329 . H3292 . 110.0 no
C329 . C328 . C327 . 105.72(7) yes
C329 . C328 . H3282 . 112.3 no
C327 . C328 . H3282 . 111.4 no
C329 . C328 . H3281 . 106.5 no
C327 . C328 . H3281 . 109.4 no
H3282 . C328 . H3281 . 111.3 no
C328 . C327 . C326 . 105.78(7) yes
C328 . C327 . H3272 . 112.3 no
C326 . C327 . H3272 . 104.4 no
C328 . C327 . H3271 . 110.0 no
C326 . C327 . H3271 . 107.9 no
H3272 . C327 . H3271 . 115.7 no
C327 . C326 . O325 . 106.07(6) yes
C327 . C326 . H3261 . 102.4 no
O325 . C326 . H3261 . 107.8 no
C327 . C326 . H3262 . 114.1 no
O325 . C326 . H3262 . 112.6 no
H3261 . C326 . H3262 . 113.1 no
C323 . O322 . C321 . 107.78(7) yes
O322 . C323 . C324 . 106.10(6) yes
O322 . C323 . H3231 . 106.8 no
C324 . C323 . H3231 . 110.4 no
O322 . C323 . H3232 . 112.1 no
C324 . C323 . H3232 . 110.5 no
H3231 . C323 . H3232 . 110.8 no
C323 . C324 . C320 . 105.67(7) yes
C323 . C324 . H3241 . 112.5 no
C320 . C324 . H3241 . 111.4 no
C323 . C324 . H3242 . 106.2 no
C320 . C324 . H3242 . 107.4 no
H3241 . C324 . H3242 . 113.1 no
C324 . C320 . C321 . 105.71(7) yes
C324 . C320 . H3202 . 111.7 no
C321 . C320 . H3202 . 109.2 no
C324 . C320 . H3201 . 112.1 no
C321 . C320 . H3201 . 110.0 no
H3202 . C320 . H3201 . 108.1 no
C309 . O305 . C306 . 107.85(7) yes
O305 . C309 . C308 . 106.19(6) yes
O305 . C309 . H3092 . 108.8 no
C308 . C309 . H3092 . 110.0 no
O305 . C309 . H3091 . 106.8 no
C308 . C309 . H3091 . 111.5 no
H3092 . C309 . H3091 . 113.1 no
C309 . C308 . C307 . 105.62(7) yes
C309 . C308 . H3081 . 106.8 no
C307 . C308 . H3081 . 108.4 no
C309 . C308 . H3082 . 112.4 no
C307 . C308 . H3082 . 112.5 no
H3081 . C308 . H3082 . 110.7 no
C308 . C307 . C306 . 105.56(7) yes
C308 . C307 . H3072 . 111.5 no
C306 . C307 . H3072 . 114.9 no
C308 . C307 . H3071 . 108.8 no
C306 . C307 . H3071 . 104.5 no
H3072 . C307 . H3071 . 111.1 no
C307 . C306 . O305 . 106.11(6) yes
C307 . C306 . H3061 . 109.7 no
O305 . C306 . H3061 . 108.4 no
C307 . C306 . H3062 . 111.8 no
O305 . C306 . H3062 . 111.5 no
H3061 . C306 . H3062 . 109.4 no
C304 . O300 . C301 . 108.00(7) yes
O300 . C304 . C303 . 106.22(6) yes
O300 . C304 . H3042 . 109.3 no
C303 . C304 . H3042 . 110.2 no
O300 . C304 . H3041 . 110.5 no
C303 . C304 . H3041 . 111.6 no
H3042 . C304 . H3041 . 109.0 no
C304 . C303 . C302 . 105.66(7) yes
C304 . C303 . H3031 . 111.6 no
C302 . C303 . H3031 . 110.7 no
C304 . C303 . H3032 . 109.2 no
C302 . C303 . H3032 . 110.8 no
H3031 . C303 . H3032 . 108.9 no
C303 . C302 . C301 . 105.68(7) yes
C303 . C302 . H3022 . 108.7 no
C301 . C302 . H3022 . 110.7 no
C303 . C302 . H3021 . 113.6 no
C301 . C302 . H3021 . 110.6 no
H3022 . C302 . H3021 . 107.6 no
C302 . C301 . O300 . 106.25(6) yes
C302 . C301 . H3011 . 113.1 no
O300 . C301 . H3011 . 108.1 no
C302 . C301 . H3012 . 110.2 no
O300 . C301 . H3012 . 110.8 no
H3011 . C301 . H3012 . 108.3 no
C334 . O330 . C331 . 107.73(7) yes
C311 . O310 . C314 . 107.81(7) yes
C338 . O339 . C335 . 107.77(5) yes
O339 . C338 . C337 . 106.03(4) yes
O339 . C338 . H3381 . 106.1 no
C337 . C338 . H3381 . 105.8 no
O339 . C338 . H3382 . 115.4 no
C337 . C338 . H3382 . 113.0 no
H3381 . C338 . H3382 . 109.8 no
C338 . C337 . C336 . 105.64(5) yes
C338 . C337 . H3371 . 109.1 no
C336 . C337 . H3371 . 110.1 no
C338 . C337 . H3372 . 110.5 no
C336 . C337 . H3372 . 113.9 no
H3371 . C337 . H3372 . 107.5 no
C311 . C312 . C313 . 105.77(7) yes
C311 . C312 . H3122 . 109.4 no
C313 . C312 . H3122 . 111.3 no
C311 . C312 . H3121 . 109.5 no
C313 . C312 . H3121 . 110.7 no
H3122 . C312 . H3121 . 110.0 no
C333 . C332 . C331 . 105.77(7) yes
C333 . C332 . H3322 . 108.6 no
C331 . C332 . H3322 . 110.3 no
C333 . C332 . H3321 . 110.2 no
C331 . C332 . H3321 . 112.1 no
H3322 . C332 . H3321 . 109.6 no
C320 . C321 . O322 . 106.21(6) yes
C320 . C321 . H3211 . 108.6 no
O322 . C321 . H3211 . 109.4 no
C320 . C321 . H3212 . 110.0 no
O322 . C321 . H3212 . 109.3 no
H3211 . C321 . H3212 . 113.1 no
C332 . C333 . C334 . 105.80(7) yes
C332 . C333 . H3331 . 109.1 no
C334 . C333 . H3331 . 112.2 no
C332 . C333 . H3332 . 106.3 no
C334 . C333 . H3332 . 109.5 no
H3331 . C333 . H3332 . 113.5 no
C333 . C334 . O330 . 106.14(6) yes
C333 . C334 . H3342 . 110.7 no
O330 . C334 . H3342 . 112.2 no
C333 . C334 . H3341 . 106.2 no
O330 . C334 . H3341 . 105.4 no
H3342 . C334 . H3341 . 115.5 no
C332 . C331 . O330 . 106.12(6) yes
C332 . C331 . H3311 . 112.4 no
O330 . C331 . H3311 . 112.5 no
C332 . C331 . H3312 . 106.4 no
O330 . C331 . H3312 . 109.3 no
H3311 . C331 . H3312 . 110.0 no
C337 . C336 . C335 . 105.74(5) yes
C337 . C336 . H3362 . 114.2 no
C335 . C336 . H3362 . 110.2 no
C337 . C336 . H3361 . 110.3 no
C335 . C336 . H3361 . 104.7 no
H3362 . C336 . H3361 . 111.1 no
C336 . C335 . O339 . 106.13(4) yes
C336 . C335 . H3351 . 110.0 no
O339 . C335 . H3351 . 111.2 no
C336 . C335 . H3352 . 109.5 no
O339 . C335 . H3352 . 111.3 no
H3351 . C335 . H3352 . 108.6 no
C312 . C311 . O310 . 106.21(6) yes
C312 . C311 . H3112 . 108.3 no
O310 . C311 . H3112 . 109.4 no
C312 . C311 . H3111 . 109.0 no
O310 . C311 . H3111 . 109.4 no
H3112 . C311 . H3111 . 114.2 no
C312 . C313 . C314 . 105.75(7) yes
C312 . C313 . H3132 . 108.3 no
C314 . C313 . H3132 . 109.4 no
C312 . C313 . H3131 . 109.4 no
C314 . C313 . H3131 . 113.7 no
H3132 . C313 . H3131 . 110.0 no
C313 . C314 . O310 . 106.18(6) yes
C313 . C314 . H3141 . 108.5 no
O310 . C314 . H3141 . 110.6 no
C313 . C314 . H3142 . 112.5 no
O310 . C314 . H3142 . 108.4 no
H3141 . C314 . H3142 . 110.6 no
C356 . O355 . C359 . 107.80(7) yes
C316 . O315 . C319 . 107.80(7) yes
O355 . C356 . C357 . 106.14(6) yes
O355 . C356 . H3561 . 109.0 no
C357 . C356 . H3561 . 111.1 no
O355 . C356 . H3562 . 110.1 no
C357 . C356 . H3562 . 110.5 no
H3561 . C356 . H3562 . 109.9 no
O315 . C316 . C317 . 106.04(6) yes
O315 . C316 . H3162 . 110.5 no
C317 . C316 . H3162 . 112.0 no
O315 . C316 . H3161 . 110.2 no
C317 . C316 . H3161 . 107.8 no
H3162 . C316 . H3161 . 110.2 no
C356 . C357 . C358 . 105.70(7) yes
C356 . C357 . H3572 . 110.9 no
C358 . C357 . H3572 . 111.4 no
C356 . C357 . H3571 . 110.6 no
C358 . C357 . H3571 . 110.3 no
H3572 . C357 . H3571 . 107.9 no
C316 . C317 . C318 . 105.63(7) yes
C316 . C317 . H3171 . 110.9 no
C318 . C317 . H3171 . 109.9 no
C316 . C317 . H3172 . 110.3 no
C318 . C317 . H3172 . 111.1 no
H3171 . C317 . H3172 . 109.0 no
C357 . C358 . C359 . 105.68(7) yes
C357 . C358 . H3582 . 110.6 no
C359 . C358 . H3582 . 110.6 no
C357 . C358 . H3581 . 111.4 no
C359 . C358 . H3581 . 110.0 no
H3582 . C358 . H3581 . 108.6 no
C317 . C318 . C319 . 105.68(7) yes
C317 . C318 . H3181 . 110.9 no
C319 . C318 . H3181 . 110.4 no
C317 . C318 . H3182 . 111.0 no
C319 . C318 . H3182 . 108.3 no
H3181 . C318 . H3182 . 110.5 no
C358 . C359 . O355 . 106.11(6) yes
C358 . C359 . H3592 . 108.4 no
O355 . C359 . H3592 . 111.1 no
C358 . C359 . H3591 . 111.7 no
O355 . C359 . H3591 . 108.8 no
H3592 . C359 . H3591 . 110.6 no
C318 . C319 . O315 . 106.10(6) yes
C318 . C319 . H3191 . 109.4 no
O315 . C319 . H3191 . 111.6 no
C318 . C319 . H3192 . 109.9 no
O315 . C319 . H3192 . 110.1 no
H3191 . C319 . H3192 . 109.6 no

loop_
_geom_bond_atom_site_label_1
_geom_bond_site_symmetry_1
_geom_bond_atom_site_label_2
_geom_bond_site_symmetry_2
_geom_bond_distance
_geom_bond_publ_flag
C1 . C2 . 1.382(5) yes
C1 . C6 . 1.381(5) yes
C1 . P1 . 1.797(3) yes
C2 . C3 . 1.392(5) yes
C2 . H21 . 0.938 no
C3 . C4 . 1.360(7) yes
C3 . H31 . 0.939 no
C4 . C5 . 1.372(7) yes
C4 . H41 . 0.924 no
C5 . C6 . 1.390(6) yes
C5 . H51 . 0.939 no
C6 . H61 . 0.931 no
C7 . C8 . 1.383(5) yes
C7 . C12 . 1.395(4) yes
C7 . P1 . 1.806(3) yes
C8 . C9 . 1.387(5) yes
C8 . H81 . 0.935 no
C9 . C10 . 1.383(6) yes
C9 . H91 . 0.918 no
C10 . C11 . 1.372(6) yes
C10 . H101 . 0.917 no
C11 . C12 . 1.376(5) yes
C11 . H111 . 0.929 no
C12 . H121 . 0.929 no
C13 . C14 . 1.384(5) yes
C13 . C18 . 1.383(4) yes
C13 . P2 . 1.803(3) yes
C14 . C15 . 1.379(5) yes
C14 . H141 . 0.934 no
C15 . C16 . 1.366(6) yes
C15 . H151 . 0.940 no
C16 . C17 . 1.372(6) yes
C16 . H161 . 0.933 no
C17 . C18 . 1.385(5) yes
C17 . H171 . 0.930 no
C18 . H181 . 0.940 no
C19 . C20 . 1.381(5) yes
C19 . C24 . 1.389(5) yes
C19 . P2 . 1.807(3) yes
C20 . C21 . 1.391(5) yes
C20 . H201 . 0.921 no
C21 . C22 . 1.370(7) yes
C21 . H211 . 0.937 no
C22 . C23 . 1.374(7) yes
C22 . H221 . 0.934 no
C23 . C24 . 1.399(5) yes
C23 . H231 . 0.931 no
C24 . H241 . 0.926 no
C25 . C26 . 1.385(5) yes
C25 . C30 . 1.387(5) yes
C25 . P3 . 1.799(3) yes
C26 . C27 . 1.398(5) yes
C26 . H261 . 0.942 no
C27 . C28 . 1.373(7) yes
C27 . H271 . 0.935 no
C28 . C29 . 1.361(7) yes
C28 . H281 . 0.930 no
C29 . C30 . 1.390(5) yes
C29 . H291 . 0.924 no
C30 . H301 . 0.942 no
C31 . C32 . 1.384(5) yes
C31 . C36 . 1.391(4) yes
C31 . P3 . 1.802(3) yes
C32 . C33 . 1.384(5) yes
C32 . H321 . 0.943 no
C33 . C34 . 1.365(6) yes
C33 . H331 . 0.935 no
C34 . C35 . 1.376(6) yes
C34 . H341 . 0.952 no
C35 . C36 . 1.383(5) yes
C35 . H351 . 0.923 no
C36 . H361 . 0.934 no
C37 . C38 . 1.388(5) yes
C37 . C42 . 1.388(5) yes
C37 . P4 . 1.799(3) yes
C38 . C39 . 1.382(6) yes
C38 . H381 . 0.929 no
C39 . C40 . 1.357(8) yes
C39 . H391 . 0.935 no
C40 . C41 . 1.390(8) yes
C40 . H401 . 0.918 no
C41 . C42 . 1.383(6) yes
C41 . H411 . 0.938 no
C42 . H421 . 0.930 no
C43 . C44 . 1.383(5) yes
C43 . C48 . 1.389(5) yes
C43 . P4 . 1.805(3) yes
C44 . C45 . 1.405(6) yes
C44 . H441 . 0.937 no
C45 . C46 . 1.352(7) yes
C45 . H451 . 0.947 no
C46 . C47 . 1.371(7) yes
C46 . H461 . 0.927 no
C47 . C48 . 1.389(5) yes
C47 . H471 . 0.933 no
C48 . H481 . 0.939 no
C49 . C50 . 1.390(5) yes
C49 . C54 . 1.393(5) yes
C49 . P5 . 1.804(3) yes
C50 . C51 . 1.395(5) yes
C50 . H501 . 0.942 no
C51 . C52 . 1.373(6) yes
C51 . H511 . 0.935 no
C52 . C53 . 1.374(6) yes
C52 . H521 . 0.937 no
C53 . C54 . 1.379(5) yes
C53 . H531 . 0.942 no
C54 . H541 . 0.926 no
C55 . C56 . 1.388(4) yes
C55 . C60 . 1.388(4) yes
C55 . P5 . 1.804(3) yes
C56 . C57 . 1.390(5) yes
C56 . H561 . 0.918 no
C57 . C58 . 1.378(5) yes
C57 . H571 . 0.939 no
C58 . C59 . 1.388(5) yes
C58 . H581 . 0.943 no
C59 . C60 . 1.378(5) yes
C59 . H591 . 0.911 no
C60 . H601 . 0.927 no
C61 . C62 . 1.381(5) yes
C61 . C63 . 1.376(5) yes
C61 . P6 . 1.801(3) yes
C62 . C64 . 1.394(5) yes
C62 . H621 . 0.939 no
C63 . C65 . 1.394(5) yes
C63 . H631 . 0.937 no
C64 . C66 . 1.373(7) yes
C64 . H641 . 0.928 no
C65 . C66 . 1.357(7) yes
C65 . H651 . 0.925 no
C66 . H661 . 0.932 no
C67 . C68 . 1.385(5) yes
C67 . C72 . 1.392(6) yes
C67 . H671 . 0.924 no
C68 . C69 . 1.383(5) yes
C68 . P6 . 1.807(3) yes
C69 . C70 . 1.389(6) yes
C69 . H691 . 0.941 no
C70 . C71 . 1.370(8) yes
C70 . H701 . 0.934 no
C71 . C72 . 1.368(8) yes
C71 . H711 . 0.934 no
C72 . H721 . 0.927 no
C73 . C74 . 1.388(5) yes
C73 . C78 . 1.393(4) yes
C73 . H731 . 0.933 no
C74 . C75 . 1.389(6) yes
C74 . H741 . 0.912 no
C75 . C76 . 1.381(5) yes
C75 . H751 . 0.947 no
C76 . C77 . 1.394(4) yes
C76 . H761 . 0.931 no
C77 . C78 . 1.392(4) yes
C77 . H771 . 0.941 no
C78 . P7 . 1.805(3) yes
C79 . C80 . 1.383(5) yes
C79 . C84 . 1.398(5) yes
C79 . P7 . 1.806(3) yes
C80 . C81 . 1.394(5) yes
C80 . H801 . 0.947 no
C81 . C82 . 1.376(6) yes
C81 . H811 . 0.929 no
C82 . C83 . 1.374(6) yes
C82 . H821 . 0.927 no
C83 . C84 . 1.386(5) yes
C83 . H831 . 0.918 no
C84 . H841 . 0.931 no
C85 . C86 . 1.386(5) yes
C85 . C90 . 1.383(5) yes
C85 . P8 . 1.798(3) yes
C86 . C87 . 1.389(6) yes
C86 . H861 . 0.927 no
C87 . C88 . 1.354(6) yes
C87 . H871 . 0.923 no
C88 . C89 . 1.364(6) yes
C88 . H881 . 0.928 no
C89 . C90 . 1.381(5) yes
C89 . H891 . 0.927 no
C90 . H901 . 0.952 no
C91 . C92 . 1.394(6) yes
C91 . C96 . 1.391(6) yes
C91 . P8 . 1.797(4) yes
C92 . C93 . 1.389(6) yes
C92 . H921 . 0.937 no
C93 . C94 . 1.389(9) yes
C93 . H931 . 0.937 no
C94 . C95 . 1.358(10) yes
C94 . H941 . 0.927 no
C95 . C96 . 1.380(8) yes
C95 . H951 . 0.950 no
C96 . H961 . 0.924 no
C97 . C98 . 1.350(5) yes
C97 . C102 . 1.398(5) yes
C97 . P9 . 1.839(4) yes
C98 . C99 . 1.373(6) yes
C98 . H981 . 0.959 no
C99 . C100 . 1.390(7) yes
C99 . H991 . 0.932 no
C100 . C101 . 1.386(7) yes
C100 . H1001 . 0.948 no
C101 . C102 . 1.385(6) yes
C101 . H1011 . 0.981 no
C102 . H1021 . 0.969 no
C103 . C104 . 1.386(5) yes
C103 . C108 . 1.383(5) yes
C103 . P9 . 1.811(3) yes
C104 . C105 . 1.387(5) yes
C104 . H1041 . 0.952 no
C105 . C106 . 1.371(6) yes
C105 . H1051 . 0.930 no
C106 . C107 . 1.367(7) yes
C106 . H1061 . 0.917 no
C107 . C108 . 1.396(6) yes
C107 . H1071 . 0.912 no
C108 . H1081 . 0.925 no
C109 . C110 . 1.386(5) yes
C109 . C114 . 1.379(5) yes
C109 . P10 . 1.800(3) yes
C110 . C111 . 1.380(6) yes
C110 . H1101 . 0.918 no
C111 . C112 . 1.360(7) yes
C111 . H1111 . 0.926 no
C112 . C113 . 1.366(7) yes
C112 . H1121 . 0.927 no
C113 . C114 . 1.392(6) yes
C113 . H1131 . 0.931 no
C114 . H1141 . 0.951 no
C115 . C116 . 1.362(6) yes
C115 . C120 . 1.404(6) yes
C115 . H1151 . 0.922 no
C116 . C117 . 1.386(5) yes
C116 . P10 . 1.793(3) yes
C117 . C118 . 1.392(5) yes
C117 . H1171 . 0.947 no
C118 . C119 . 1.337(7) yes
C118 . H1181 . 0.942 no
C119 . C120 . 1.364(8) yes
C119 . H1191 . 0.939 no
C120 . H1201 . 0.926 no
C121 . C122 . 1.394(6) yes
C121 . C126 . 1.365(5) yes
C121 . H1211 . 0.928 no
C122 . C123 . 1.370(7) yes
C122 . H1221 . 0.935 no
C123 . C124 . 1.341(6) yes
C123 . H1231 . 0.927 no
C124 . C125 . 1.391(5) yes
C124 . H1241 . 0.920 no
C125 . C126 . 1.377(5) yes
C125 . H1251 . 0.942 no
C126 . P11 . 1.798(3) yes
C127 . C128 . 1.387(5) yes
C127 . C132 . 1.383(4) yes
C127 . P11 . 1.802(3) yes
C128 . C129 . 1.388(5) yes
C128 . H1281 . 0.932 no
C129 . C130 . 1.367(6) yes
C129 . H1291 . 0.935 no
C130 . C131 . 1.370(6) yes
C130 . H1301 . 0.940 no
C131 . C132 . 1.380(5) yes
C131 . H1311 . 0.927 no
C132 . H1321 . 0.929 no
C133 . C134 . 1.394(5) yes
C133 . C138 . 1.391(4) yes
C133 . P12 . 1.806(3) yes
C134 . C135 . 1.389(5) yes
C134 . H1341 . 0.930 no
C135 . C136 . 1.381(6) yes
C135 . H1351 . 0.937 no
C136 . C137 . 1.380(6) yes
C136 . H1361 . 0.937 no
C137 . C138 . 1.390(5) yes
C137 . H1371 . 0.927 no
C138 . H1381 . 0.930 no
C139 . C140 . 1.377(5) yes
C139 . C144 . 1.378(5) yes
C139 . P12 . 1.798(3) yes
C140 . C141 . 1.386(5) yes
C140 . H1401 . 0.925 no
C141 . C142 . 1.353(6) yes
C141 . H1411 . 0.935 no
C142 . C143 . 1.372(7) yes
C142 . H1421 . 0.939 no
C143 . C144 . 1.380(6) yes
C143 . H1431 . 0.925 no
C144 . H1441 . 0.934 no
C145 . C146 . 1.380(5) yes
C145 . C150 . 1.383(5) yes
C145 . P13 . 1.800(3) yes
C146 . C147 . 1.391(5) yes
C146 . H1461 . 0.950 no
C147 . C148 . 1.349(7) yes
C147 . H1471 . 0.944 no
C148 . C149 . 1.361(8) yes
C148 . H1481 . 0.926 no
C149 . C150 . 1.393(6) yes
C149 . H1491 . 0.942 no
C150 . H1501 . 0.941 no
C151 . C152 . 1.394(5) yes
C151 . C156 . 1.385(5) yes
C151 . P13 . 1.805(3) yes
C152 . C153 . 1.398(5) yes
C152 . H1521 . 0.947 no
C153 . C154 . 1.370(6) yes
C153 . H1531 . 0.925 no
C154 . C155 . 1.369(6) yes
C154 . H1541 . 0.932 no
C155 . C156 . 1.383(5) yes
C155 . H1551 . 0.931 no
C156 . H1561 . 0.926 no
C157 . C158 . 1.387(4) yes
C157 . C162 . 1.393(4) yes
C157 . P14 . 1.799(3) yes
C158 . C159 . 1.388(5) yes
C158 . H1581 . 0.913 no
C159 . C160 . 1.367(5) yes
C159 . H1591 . 0.927 no
C160 . C161 . 1.385(6) yes
C160 . H1601 . 0.934 no
C161 . C162 . 1.388(5) yes
C161 . H1611 . 0.928 no
C162 . H1621 . 0.924 no
C163 . C164 . 1.399(4) yes
C163 . C168 . 1.393(4) yes
C163 . P14 . 1.796(3) yes
C164 . C165 . 1.383(5) yes
C164 . H1641 . 0.940 no
C165 . C166 . 1.377(6) yes
C165 . H1651 . 0.922 no
C166 . C167 . 1.369(6) yes
C166 . H1661 . 0.917 no
C167 . C168 . 1.388(5) yes
C167 . H1671 . 0.915 no
C168 . H1681 . 0.923 no
C169 . C170 . 1.384(4) yes
C169 . C173 . 1.394(4) yes
C169 . P15 . 1.798(3) yes
C170 . C171 . 1.384(5) yes
C170 . H1701 . 0.919 no
C171 . C172 . 1.377(5) yes
C171 . H1711 . 0.935 no
C172 . C174 . 1.371(5) yes
C172 . H1721 . 0.948 no
C173 . C174 . 1.394(5) yes
C173 . H1731 . 0.939 no
C174 . H1741 . 0.941 no
C175 . C176 . 1.392(5) yes
C175 . C180 . 1.398(5) yes
C175 . P15 . 1.796(3) yes
C176 . C177 . 1.399(6) yes
C176 . H1761 . 0.935 no
C177 . C178 . 1.362(8) yes
C177 . H1771 . 0.918 no
C178 . C179 . 1.365(8) yes
C178 . H1781 . 0.930 no
C179 . C180 . 1.383(5) yes
C179 . H1791 . 0.922 no
C180 . H1801 . 0.935 no
C181 . C182 . 1.392(5) yes
C181 . C186 . 1.394(5) yes
C181 . P16 . 1.804(3) yes
C182 . C183 . 1.387(5) yes
C182 . H1821 . 0.931 no
C183 . C184 . 1.368(6) yes
C183 . H1831 . 0.912 no
C184 . C185 . 1.387(6) yes
C184 . H1841 . 0.930 no
C185 . C186 . 1.382(5) yes
C185 . H1851 . 0.924 no
C186 . H1861 . 0.917 no
C187 . C188 . 1.387(4) yes
C187 . C192 . 1.388(4) yes
C187 . P16 . 1.805(3) yes
C188 . C189 . 1.388(5) yes
C188 . H1881 . 0.922 no
C189 . C190 . 1.368(5) yes
C189 . H1891 . 0.929 no
C190 . C191 . 1.359(6) yes
C190 . H1901 . 0.937 no
C191 . C192 . 1.396(5) yes
C191 . H1911 . 0.921 no
C192 . H1921 . 0.937 no
C193 . C194 . 1.398(5) yes
C193 . C198 . 1.383(5) yes
C193 . P18 . 1.802(3) yes
C194 . C195 . 1.380(6) yes
C194 . H1941 . 0.942 no
C195 . C196 . 1.364(9) yes
C195 . H1951 . 0.928 no
C196 . C197 . 1.384(9) yes
C196 . H1961 . 0.930 no
C197 . C198 . 1.401(6) yes
C197 . H1971 . 0.916 no
C198 . H1981 . 0.918 no
C199 . C200 . 1.359(5) yes
C199 . C204 . 1.372(5) yes
C199 . P18 . 1.802(3) yes
C200 . C201 . 1.399(5) yes
C200 . H2001 . 0.939 no
C201 . C202 . 1.339(6) yes
C201 . H2011 . 0.926 no
C202 . C203 . 1.365(6) yes
C202 . H2021 . 0.937 no
C203 . C204 . 1.394(5) yes
C203 . H2031 . 0.954 no
C204 . H2041 . 0.934 no
C205 . C206 . 1.390(5) yes
C205 . C210 . 1.382(5) yes
C205 . P17 . 1.801(3) yes
C206 . C207 . 1.386(6) yes
C206 . H2061 . 0.926 no
C207 . C208 . 1.366(9) yes
C207 . H2071 . 0.933 no
C208 . C209 . 1.374(9) yes
C208 . H2081 . 0.923 no
C209 . C210 . 1.388(6) yes
C209 . H2091 . 0.922 no
C210 . H2101 . 0.917 no
C211 . C212 . 1.391(4) yes
C211 . C216 . 1.386(4) yes
C211 . P17 . 1.804(3) yes
C212 . C213 . 1.381(5) yes
C212 . H2121 . 0.919 no
C213 . C214 . 1.378(6) yes
C213 . H2131 . 0.922 no
C214 . C215 . 1.375(6) yes
C214 . H2141 . 0.948 no
C215 . C216 . 1.379(5) yes
C215 . H2151 . 0.913 no
C216 . H2161 . 0.926 no
B1 . O19 . 1.333(4) yes
B1 . O22 . 1.379(4) yes
B1 . O24 . 1.387(4) yes
B1 . Zn1 . 2.853(3) yes
B1 . Zn6 . 2.755(3) yes
B2 . O21 . 1.336(4) yes
B2 . O23 . 1.377(4) yes
B2 . O24 . 1.384(4) yes
B2 . Zn4 . 2.769(3) yes
B2 . Zn5 . 2.857(3) yes
B3 . O20 . 1.330(4) yes
B3 . O22 . 1.383(4) yes
B3 . O23 . 1.380(4) yes
B3 . Zn2 . 2.722(3) yes
B3 . Zn3 . 2.835(3) yes
B4 . O44 . 1.341(4) yes
B4 . O47 . 1.376(4) yes
B4 . O49 . 1.385(4) yes
B4 . Zn7 . 2.797(3) yes
B4 . Zn8 . 2.834(3) yes
B5 . O46 . 1.325(4) yes
B5 . O48 . 1.384(4) yes
B5 . O49 . 1.383(4) yes
B5 . Zn11 . 2.756(3) yes
B5 . Zn12 . 2.820(3) yes
B6 . O45 . 1.332(4) yes
B6 . O47 . 1.383(4) yes
B6 . O48 . 1.378(4) yes
B6 . Zn9 . 2.763(3) yes
B6 . Zn10 . 2.842(3) yes
O1 . P1 . 1.514(2) yes
O1 . Zn1 . 1.9424(19) yes
O2 . P1 . 1.516(2) yes
O2 . Zn6 . 1.9414(19) yes
O3 . P2 . 1.510(2) yes
O3 . Zn6 . 1.927(2) yes
O4 . P2 . 1.508(2) yes
O4 . Zn5 . 1.935(2) yes
O5 . P3 . 1.507(2) yes
O5 . Zn6 . 1.922(2) yes
O6 . P3 . 1.514(2) yes
O6 . Zn5 . 1.942(2) yes
O7 . P4 . 1.519(2) yes
O7 . Zn5 . 1.954(2) yes
O8 . P4 . 1.507(2) yes
O8 . Zn4 . 1.935(2) yes
O9 . P5 . 1.506(2) yes
O9 . Zn4 . 1.933(2) yes
O10 . P5 . 1.513(2) yes
O10 . Zn3 . 1.933(2) yes
O11 . P6 . 1.507(2) yes
O11 . Zn4 . 1.932(2) yes
O12 . P6 . 1.509(2) yes
O12 . Zn3 . 1.950(2) yes
O13 . P7 . 1.514(2) yes
O13 . Zn3 . 1.9680(19) yes
O14 . P7 . 1.511(2) yes
O14 . Zn2 . 1.9521(19) yes
O15 . P8 . 1.507(2) yes
O15 . Zn2 . 1.913(2) yes
O16 . P8 . 1.505(2) yes
O16 . Zn1 . 1.921(2) yes
O17 . P9 . 1.503(2) yes
O17 . Zn2 . 1.935(2) yes
O18 . P9 . 1.493(3) yes
O18 . Zn1 . 1.927(2) yes
O19 . Zn1 . 1.9614(19) yes
O19 . Zn6 . 1.9693(19) yes
O20 . Zn2 . 1.9658(19) yes
O20 . Zn3 . 1.9574(19) yes
O21 . Zn4 . 1.9789(18) yes
O21 . Zn5 . 1.9720(18) yes
O22 . Zn2 . 2.7485(19) yes
O25 . P10 . 1.513(2) yes
O25 . Zn7 . 1.950(2) yes
O26 . P10 . 1.516(2) yes
O26 . Zn8 . 1.9548(19) yes
O27 . P11 . 1.516(2) yes
O27 . Zn8 . 1.946(2) yes
O28 . P11 . 1.508(2) yes
O28 . Zn9 . 1.9253(19) yes
O29 . P12 . 1.510(2) yes
O29 . Zn8 . 1.918(2) yes
O30 . P12 . 1.511(2) yes
O30 . Zn9 . 1.932(2) yes
O31 . P13 . 1.515(2) yes
O31 . Zn9 . 1.9437(19) yes
O32 . P13 . 1.514(2) yes
O32 . Zn10 . 1.9440(19) yes
O33 . P14 . 1.504(2) yes
O33 . Zn10 . 1.928(2) yes
O34 . P14 . 1.512(2) yes
O34 . Zn11 . 1.9250(19) yes
O36 . P15 . 1.510(2) yes
O36 . Zn10 . 1.9384(19) yes
O37 . P15 . 1.507(2) yes
O37 . Zn11 . 1.927(2) yes
O38 . P16 . 1.513(2) yes
O38 . Zn11 . 1.9492(19) yes
O39 . P16 . 1.516(2) yes
O39 . Zn12 . 1.9555(18) yes
O40 . P17 . 1.510(2) yes
O40 . Zn12 . 1.935(2) yes
O41 . P17 . 1.510(2) yes
O41 . Zn7 . 1.939(2) yes
O42 . P18 . 1.509(2) yes
O42 . Zn12 . 1.939(2) yes
O43 . P18 . 1.506(2) yes
O43 . Zn7 . 1.917(2) yes
O44 . Zn7 . 1.9770(19) yes
O44 . Zn8 . 1.9730(18) yes
O45 . Zn9 . 1.9643(19) yes
O45 . Zn10 . 1.9619(19) yes
O46 . Zn11 . 1.9788(18) yes
O46 . Zn12 . 1.9621(18) yes
P1 . Zn1 . 3.1637(8) yes
P1 . Zn6 . 3.1433(8) yes
P2 . Zn5 . 3.2228(8) yes
P2 . Zn6 . 3.1787(8) yes
P3 . Zn5 . 3.2050(8) yes
P4 . Zn4 . 3.1781(8) yes
P5 . Zn3 . 3.1608(8) yes
P6 . Zn4 . 3.1925(8) yes
P7 . Zn2 . 3.1307(8) yes
P7 . Zn3 . 3.1293(8) yes
P8 . Zn1 . 3.2015(8) yes
P9 . Zn2 . 3.1016(9) yes
P10 . Zn7 . 3.0990(8) yes
P11 . Zn8 . 3.1901(8) yes
P12 . Zn9 . 3.1255(8) yes
P13 . Zn9 . 3.1198(8) yes
P13 . Zn10 . 3.1770(7) yes
P14 . Zn11 . 3.1562(7) yes
P15 . Zn10 . 3.1445(7) yes
P16 . Zn11 . 3.1353(7) yes
P16 . Zn12 . 3.1347(7) yes
P17 . Zn7 . 3.2060(8) yes
P17 . Zn12 . 3.2067(8) yes
P18 . Zn7 . 3.2227(8) yes
P18 . Zn12 . 3.2405(7) yes
Zn7 . Zn8 . 3.5823(5) yes
O325 . C329 . 1.398(4) yes
O325 . C326 . 1.390(4) yes
C329 . C328 . 1.433(4) yes
C329 . H3291 . 0.984 no
C329 . H3292 . 0.973 no
C328 . C327 . 1.466(4) yes
C328 . H3282 . 0.969 no
C328 . H3281 . 0.958 no
C327 . C326 . 1.450(4) yes
C327 . H3272 . 0.985 no
C327 . H3271 . 0.994 no
C326 . H3261 . 0.987 no
C326 . H3262 . 0.971 no
O322 . C323 . 1.379(4) yes
O322 . C321 . 1.408(4) yes
C323 . C324 . 1.442(4) yes
C323 . H3231 . 0.973 no
C323 . H3232 . 0.985 no
C324 . C320 . 1.441(4) yes
C324 . H3241 . 0.964 no
C324 . H3242 . 0.971 no
C320 . C321 . 1.469(4) yes
C320 . H3202 . 0.965 no
C320 . H3201 . 0.970 no
O305 . C309 . 1.429(4) yes
O305 . C306 . 1.414(4) yes
C309 . C308 . 1.463(4) yes
C309 . H3092 . 0.984 no
C309 . H3091 . 0.980 no
C308 . C307 . 1.410(4) yes
C308 . H3081 . 0.967 no
C308 . H3082 . 0.976 no
C307 . C306 . 1.442(4) yes
C307 . H3072 . 0.981 no
C307 . H3071 . 0.979 no
C306 . H3061 . 1.005 no
C306 . H3062 . 1.014 no
O300 . C304 . 1.429(4) yes
O300 . C301 . 1.440(4) yes
C304 . C303 . 1.452(4) yes
C304 . H3042 . 0.995 no
C304 . H3041 . 0.986 no
C303 . C302 . 1.427(4) yes
C303 . H3031 . 0.988 no
C303 . H3032 . 0.998 no
C302 . C301 . 1.472(4) yes
C302 . H3022 . 0.965 no
C302 . H3021 . 0.965 no
C301 . H3011 . 0.965 no
C301 . H3012 . 0.972 no
O330 . C334 . 1.374(4) yes
O330 . C331 . 1.383(4) yes
O310 . C311 . 1.380(4) yes
O310 . C314 . 1.410(5) yes
O339 . C338 . 1.410(3) yes
O339 . C335 . 1.422(4) yes
C338 . C337 . 1.429(3) yes
C338 . H3381 . 0.987 no
C338 . H3382 . 0.981 no
C337 . C336 . 1.465(4) yes
C337 . H3371 . 0.979 no
C337 . H3372 . 0.990 no
C312 . C311 . 1.444(4) yes
C312 . C313 . 1.441(5) yes
C312 . H3122 . 0.991 no
C312 . H3121 . 0.989 no
C332 . C333 . 1.430(4) yes
C332 . C331 . 1.449(4) yes
C332 . H3322 . 0.967 no
C332 . H3321 . 0.959 no
C321 . H3211 . 0.978 no
C321 . H3212 . 0.975 no
C333 . C334 . 1.469(4) yes
C333 . H3331 . 0.948 no
C333 . H3332 . 0.972 no
C334 . H3342 . 0.960 no
C334 . H3341 . 0.964 no
C331 . H3311 . 0.996 no
C331 . H3312 . 0.989 no
C336 . C335 . 1.474(3) yes
C336 . H3362 . 0.975 no
C336 . H3361 . 0.980 no
C335 . H3351 . 0.960 no
C335 . H3352 . 0.964 no
C311 . H3112 . 0.986 no
C311 . H3111 . 0.997 no
C313 . C314 . 1.471(4) yes
C313 . H3132 . 0.970 no
C313 . H3131 . 0.964 no
C314 . H3141 . 0.961 no
C314 . H3142 . 0.974 no
O355 . C356 . 1.389(5) yes
O355 . C359 . 1.391(5) yes
O315 . C316 . 1.381(4) yes
O315 . C319 . 1.398(5) yes
C356 . C357 . 1.463(5) yes
C356 . H3561 . 0.966 no
C356 . H3562 . 0.967 no
C316 . C317 . 1.432(5) yes
C316 . H3162 . 0.970 no
C316 . H3161 . 0.971 no
C357 . C358 . 1.456(5) yes
C357 . H3572 . 0.978 no
C357 . H3571 . 0.975 no
C317 . C318 . 1.456(5) yes
C317 . H3171 . 0.988 no
C317 . H3172 . 0.987 no
C358 . C359 . 1.444(5) yes
C358 . H3582 . 0.978 no
C358 . H3581 . 0.980 no
C318 . C319 . 1.454(5) yes
C318 . H3181 . 0.980 no
C318 . H3182 . 0.972 no
C359 . H3592 . 0.965 no
C359 . H3591 . 0.962 no
C319 . H3191 . 0.960 no
C319 . H3192 . 0.953 no

loop_
_geom_hbond_atom_site_label_D
_geom_hbond_site_symmetry_D
_geom_hbond_atom_site_label_H
_geom_hbond_site_symmetry_H
_geom_hbond_atom_site_label_A
_geom_hbond_site_symmetry_A
_geom_hbond_angle_DHA
_geom_hbond_distance_DH
_geom_hbond_distance_HA
_geom_hbond_distance_DA
_geom_hbond_publ_flag
C2 . H21 . O339 . 150.15(19) 0.938 2.408 3.255(7) yes
C16 . H161 . O1 2_776 167.61(11) 0.933 2.584 3.501(7) yes
C51 . H511 . O300 . 136.11(13) 0.935 2.577 3.314(7) yes
C106 . H1061 . O315 . 138.1(2) 0.917 2.524 3.264(7) yes
C135 . H1351 . O330 2_665 153.45(14) 0.937 2.569 3.433(7) yes
C152 . H1521 . O325 1_545 163.32(12) 0.947 2.537 3.454(7) yes
